data_4509303
loop_
_publ_author_name
'Sereda, Olha'
'Stoeckli-Evans, Helen'
'Dolomanov, Oleg'
'Filinchuk, Yaroslav'
'Pattison, Phil'

_publ_section_title
;
 Transformation of a Chiral Nanoporous Bimetallic Cyano-Bridged Framework
 Triggered by Dehydration/Rehydration
;
_journal_issue 7
_journal_name_full 'Crystal Growth &amp; Design'
_journal_page_first 3168
_journal_paper_doi 10.1021/cg801193r
_journal_volume 9
_journal_year 2009
_chemical_absolute_configuration rmad
_chemical_formula_sum 'C180 H388 Cu12 N84 O26 Ru6'
_chemical_formula_weight 5514.64
_chemical_name_systematic
; 
 ? 
;
_space_group_IT_number 1
_symmetry_cell_setting triclinic
_symmetry_space_group_name_Hall 'P 1'
_symmetry_space_group_name_H-M 'P 1'
_atom_sites_solution_hydrogens geom
_atom_sites_solution_primary direct
_atom_sites_solution_secondary difmap
_audit_creation_method SHELXL-97
_cell_angle_alpha 68.715(4)
_cell_angle_beta 78.284(4)
_cell_angle_gamma 73.004(5)
_cell_formula_units_Z 1
_cell_length_a 13.7183(8)
_cell_length_b 21.3378(12)
_cell_length_c 24.4177(13)
_cell_measurement_reflns_used 8848
_cell_measurement_temperature 173(2)
_cell_measurement_theta_max 25.20
_cell_measurement_theta_min 1.15
_cell_volume 6331.3(7)
_computing_cell_refinement 'X-Area V1.35'
_computing_data_collection 'X-Area V1.35 (Stoe & Cie, 2006)'
_computing_data_reduction 'X-RED32 V1.31 (Stoe & Cie, 2006)'
_computing_molecular_graphics 'PLATON  (Spek, 2009)'
_computing_publication_material SHELXL-97
_computing_structure_refinement 'SHELXL-97 (Sheldrick, 2008)'
_computing_structure_solution 'SHELXS-97 (Sheldrick, 2008)'
_diffrn_ambient_temperature 173(2)
_diffrn_detector_area_resol_mean 0.81\%A
_diffrn_measured_fraction_theta_full 0.986
_diffrn_measured_fraction_theta_max 0.986
_diffrn_measurement_device_type 'STOE IPDS-2'
_diffrn_measurement_method 'omega and phi scans'
_diffrn_radiation_monochromator graphite
_diffrn_radiation_source 'fine-focus sealed tube'
_diffrn_radiation_type MoK\a
_diffrn_radiation_wavelength 0.71073
_diffrn_reflns_av_R_equivalents 0.0598
_diffrn_reflns_av_sigmaI/netI 0.0880
_diffrn_reflns_limit_h_max 16
_diffrn_reflns_limit_h_min -16
_diffrn_reflns_limit_k_max 25
_diffrn_reflns_limit_k_min -25
_diffrn_reflns_limit_l_max 29
_diffrn_reflns_limit_l_min -29
_diffrn_reflns_number 61594
_diffrn_reflns_theta_full 25.20
_diffrn_reflns_theta_max 25.20
_diffrn_reflns_theta_min 1.14
_diffrn_standards_decay_% 0
_diffrn_standards_number 0
_exptl_absorpt_coefficient_mu 1.403
_exptl_absorpt_correction_T_max 0.780
_exptl_absorpt_correction_T_min 0.684
_exptl_absorpt_correction_type multi-scan
_exptl_absorpt_process_details 'MULscanABS (Spek, 2009)'
_exptl_crystal_colour violet
_exptl_crystal_density_diffrn 1.446
_exptl_crystal_density_method 'not measured'
_exptl_crystal_description block
_exptl_crystal_F_000 2876
_exptl_crystal_size_max 0.480
_exptl_crystal_size_mid 0.260
_exptl_crystal_size_min 0.180
_refine_diff_density_max 0.549
_refine_diff_density_min -0.819
_refine_diff_density_rms 0.085
_refine_ls_abs_structure_details 'Flack H D (1983), Acta Cryst. A39, 876-881'
_refine_ls_abs_structure_Flack 0.017(12)
_refine_ls_extinction_method none
_refine_ls_goodness_of_fit_ref 0.935
_refine_ls_hydrogen_treatment mixed
_refine_ls_matrix_type full
_refine_ls_number_parameters 2792
_refine_ls_number_reflns 38841
_refine_ls_number_restraints 3
_refine_ls_restrained_S_all 0.935
_refine_ls_R_factor_all 0.0756
_refine_ls_R_factor_gt 0.0446
_refine_ls_shift/su_max 0.009
_refine_ls_shift/su_mean <0.001
_refine_ls_structure_factor_coef Fsqd
_refine_ls_weighting_details 'calc w=1/[\s^2^(Fo^2^)+(0.0328P)^2^] where P=(Fo^2^+2Fc^2^)/3'
_refine_ls_weighting_scheme calc
_refine_ls_wR_factor_gt 0.0785
_refine_ls_wR_factor_ref 0.0873
_reflns_number_gt 28088
_reflns_number_total 38841
_reflns_threshold_expression I>2\s(I)
_cod_data_source_file cg801193rsup1.cif
_cod_data_source_block cpd2
_cod_depositor_comments
;
The following automatic conversions were performed:
'_atom_site_symetry_multiplicity' tag replaced with
'_atom_site_symmetry_multiplicity'.

Automatic conversion script
Id: cif_correct_tags 1440 2010-10-19 06:21:57Z saulius 
;
_cod_original_cell_volume 6331.3(6)
_cod_database_code 4509303

loop_
_symmetry_equiv_pos_as_xyz
'x, y, z'

loop_
_atom_site_label
_atom_site_type_symbol
_atom_site_fract_x
_atom_site_fract_y
_atom_site_fract_z
_atom_site_U_iso_or_equiv
_atom_site_adp_type
_atom_site_occupancy
_atom_site_symmetry_multiplicity
_atom_site_calc_flag
_atom_site_refinement_flags
Ru1 Ru 0.27857(6) 0.16228(4) 0.76734(4) 0.02183(19) Uani 1 1 d .
Ru2 Ru 0.35866(6) 0.29730(4) 0.35752(4) 0.02356(19) Uani 1 1 d .
Ru3 Ru 0.86920(6) 0.50884(4) 0.09441(4) 0.02046(18) Uani 1 1 d .
Ru4 Ru -0.06855(6) 0.64226(4) 0.68522(4) 0.02128(18) Uani 1 1 d .
Ru5 Ru -0.25610(5) -0.03548(4) 1.01649(3) 0.01943(18) Uani 1 1 d .
Ru6 Ru 0.46429(6) -0.16112(4) 0.43340(3) 0.02069(18) Uani 1 1 d .
Cu1 Cu 0.04676(9) 0.03759(7) 0.91259(6) 0.0285(3) Uani 1 1 d .
Cu2 Cu 0.11059(13) 0.40363(10) 0.72328(8) 0.02981(18) Uani 1 1 d .
Cu3 Cu 0.22612(10) 0.26978(7) 0.56842(6) 0.0270(3) Uani 1 1 d .
Cu4 Cu 0.60860(13) 0.40948(8) 0.22870(7) 0.0322(3) Uani 1 1 d .
Cu5 Cu -0.01067(9) 0.53241(6) 0.88122(6) 0.0238(3) Uani 1 1 d .
Cu6 Cu 0.15054(9) 0.76468(7) 0.54115(6) 0.0270(3) Uani 1 1 d .
Cu7 Cu -0.18097(9) -0.26048(7) 1.02492(6) 0.0272(3) Uani 1 1 d .
Cu8 Cu -0.42399(9) 0.10957(7) 0.85263(6) 0.0253(3) Uani 1 1 d .
Cu9 Cu 0.12291(9) 0.40474(8) 0.22204(7) 0.0265(2) Uani 1 1 d .
Cu10 Cu 0.39878(9) 0.06468(7) 0.42891(7) 0.0315(3) Uani 1 1 d .
Cu11 Cu -0.38817(12) -0.10136(9) 1.22599(8) 0.02677(18) Uani 1 1 d .
Cu12 Cu 0.62619(9) -0.30620(7) 0.59715(6) 0.0260(3) Uani 1 1 d .
N1 N 0.0574(7) 0.1295(5) 0.7999(5) 0.039(2) Uani 1 1 d .
N2 N 0.1783(7) 0.3082(5) 0.6735(4) 0.030(2) Uani 1 1 d .
N3 N -0.0206(7) 0.4275(5) 0.6870(4) 0.030(2) Uani 1 1 d .
H3A H -0.0608 0.4694 0.6895 0.036 Uiso 1 1 calc R
H3B H -0.0063 0.4306 0.6477 0.036 Uiso 1 1 calc R
N4 N 0.0440(6) 0.3389(5) 0.7930(4) 0.029(2) Uani 1 1 d .
H4A H 0.0749 0.2936 0.7952 0.034 Uiso 1 1 calc R
H4B H 0.0506 0.3448 0.8275 0.034 Uiso 1 1 calc R
N5 N 0.1774(6) 0.4694(5) 0.6559(4) 0.026(2) Uani 1 1 d .
H5A H 0.1962 0.4534 0.6240 0.032 Uiso 1 1 calc R
H5B H 0.1324 0.5121 0.6446 0.032 Uiso 1 1 calc R
N6 N 0.2460(6) 0.3744(5) 0.7582(4) 0.029(2) Uani 1 1 d .
H6A H 0.2381 0.3902 0.7896 0.034 Uiso 1 1 calc R
H6B H 0.2678 0.3268 0.7714 0.034 Uiso 1 1 calc R
N7 N 0.2633(8) 0.2298(5) 0.4889(4) 0.032(2) Uani 1 1 d .
N8 N 0.4550(6) 0.3651(4) 0.2263(4) 0.0296(19) Uani 1 1 d .
N9 N 0.7765(7) 0.4493(5) 0.2297(4) 0.032(2) Uani 1 1 d .
N10 N 0.9518(8) 0.5721(5) -0.0410(4) 0.033(2) Uani 1 1 d .
N11 N 0.0425(7) 0.4966(5) 0.7729(4) 0.028(2) Uani 1 1 d .
N12 N 0.1499(8) 0.6812(6) 0.6449(5) 0.039(2) Uani 1 1 d .
N13 N 0.0685(6) 0.7300(4) 0.5023(4) 0.0297(19) Uani 1 1 d .
H13A H 0.0402 0.6957 0.5301 0.036 Uiso 1 1 calc R
H13B H 0.0166 0.7657 0.4844 0.036 Uiso 1 1 calc R
N14 N 0.2727(6) 0.7010(4) 0.5110(4) 0.0251(19) Uani 1 1 d .
H14A H 0.3123 0.7267 0.4814 0.030 Uiso 1 1 calc R
H14B H 0.3123 0.6732 0.5412 0.030 Uiso 1 1 calc R
N15 N 0.0297(7) 0.8373(5) 0.5573(4) 0.031(2) Uani 1 1 d .
H15A H 0.0119 0.8712 0.5223 0.037 Uiso 1 1 calc R
H15B H -0.0253 0.8179 0.5751 0.037 Uiso 1 1 calc R
N16 N 0.2304(6) 0.8125(4) 0.5688(4) 0.0239(18) Uani 1 1 d .
H16A H 0.2534 0.7842 0.6046 0.029 Uiso 1 1 calc R
H16B H 0.2865 0.8211 0.5419 0.029 Uiso 1 1 calc R
N17 N -0.0052(8) 0.5781(5) 0.5812(5) 0.041(2) Uani 1 1 d .
N18 N -0.1733(6) 0.7808(5) 0.5891(5) 0.037(2) Uani 1 1 d .
N19 N -0.1454(9) 0.7308(6) 0.7746(5) 0.048(3) Uani 1 1 d .
N20 N -0.2602(7) 0.5726(5) 0.7262(5) 0.042(3) Uani 1 1 d .
N21 N -0.1592(7) 0.5704(5) 0.8607(4) 0.030(2) Uani 1 1 d .
H21A H -0.1946 0.6008 0.8808 0.037 Uiso 1 1 calc R
H21B H -0.1600 0.5939 0.8208 0.037 Uiso 1 1 calc R
N22 N -0.0555(6) 0.4439(5) 0.9267(4) 0.027(2) Uani 1 1 d .
H22A H -0.0292 0.4125 0.9066 0.032 Uiso 1 1 calc R
H22B H -0.0311 0.4250 0.9631 0.032 Uiso 1 1 calc R
N23 N 0.1407(6) 0.4856(4) 0.8893(4) 0.0254(18) Uani 1 1 d .
H23A H 0.1537 0.4747 0.9277 0.030 Uiso 1 1 calc R
H23B H 0.1576 0.4453 0.8801 0.030 Uiso 1 1 calc R
N24 N 0.0408(7) 0.6192(5) 0.8340(4) 0.027(2) Uani 1 1 d .
H24A H 0.0429 0.6277 0.7941 0.033 Uiso 1 1 calc R
H24B H -0.0018 0.6570 0.8434 0.033 Uiso 1 1 calc R
N25 N 0.7946(8) 0.6503(5) 0.1245(5) 0.039(2) Uani 1 1 d .
N26 N -0.1852(7) -0.1329(5) 0.9355(4) 0.033(2) Uani 1 1 d .
N27 N -0.0153(7) -0.0497(5) 1.0163(4) 0.033(2) Uani 1 1 d .
N28 N -0.2764(7) -0.1464(5) 1.1452(4) 0.029(2) Uani 1 1 d .
N29 N -0.2714(7) 0.0887(5) 0.8954(5) 0.032(2) Uani 1 1 d .
N30 N -0.5330(7) 0.1200(4) 0.9200(4) 0.0280(19) Uani 1 1 d .
H30A H -0.5972 0.1316 0.9082 0.034 Uiso 1 1 calc R
H30B H -0.5261 0.0792 0.9513 0.034 Uiso 1 1 calc R
N31 N -0.4365(6) 0.2116(4) 0.8370(4) 0.0257(19) Uani 1 1 d .
H31A H -0.3738 0.2181 0.8385 0.031 Uiso 1 1 calc R
H31B H -0.4559 0.2367 0.7998 0.031 Uiso 1 1 calc R
N32 N -0.4178(6) 0.0091(4) 0.8664(4) 0.0266(18) Uani 1 1 d .
H32A H -0.3704 -0.0194 0.8923 0.032 Uiso 1 1 calc R
H32B H -0.4807 -0.0002 0.8826 0.032 Uiso 1 1 calc R
N33 N -0.3409(7) 0.1054(5) 0.7752(4) 0.031(2) Uani 1 1 d .
H33A H -0.3808 0.1303 0.7447 0.037 Uiso 1 1 calc R
H33B H -0.2862 0.1248 0.7689 0.037 Uiso 1 1 calc R
N34 N -0.3232(9) 0.0771(6) 1.0829(5) 0.047(3) Uani 1 1 d .
N35 N -0.4945(7) -0.0248(5) 1.0206(4) 0.035(2) Uani 1 1 d .
N36 N -0.3271(6) -0.2139(5) 1.0470(4) 0.0253(19) Uani 1 1 d .
H36A H -0.3505 -0.2389 1.0843 0.030 Uiso 1 1 calc R
H36B H -0.3308 -0.1701 1.0467 0.030 Uiso 1 1 calc R
N37 N -0.2443(6) -0.2962(5) 0.9789(4) 0.030(2) Uani 1 1 d .
H37A H -0.2257 -0.2772 0.9391 0.036 Uiso 1 1 calc R
H37B H -0.2204 -0.3436 0.9891 0.036 Uiso 1 1 calc R
N38 N -0.0404(6) -0.3005(5) 0.9921(4) 0.028(2) Uani 1 1 d .
H38A H -0.0264 -0.3481 1.0075 0.034 Uiso 1 1 calc R
H38B H -0.0380 -0.2884 0.9517 0.034 Uiso 1 1 calc R
N39 N -0.1040(7) -0.2304(5) 1.0689(4) 0.032(2) Uani 1 1 d .
H39A H -0.1059 -0.1840 1.0512 0.038 Uiso 1 1 calc R
H39B H -0.1336 -0.2374 1.1073 0.038 Uiso 1 1 calc R
N40 N 1.0980(6) 0.4967(5) 0.1128(4) 0.030(2) Uani 1 1 d .
N41 N 0.9411(7) 0.3614(5) 0.0746(4) 0.033(2) Uani 1 1 d .
N42 N 0.6530(7) 0.5407(5) 0.0461(4) 0.034(2) Uani 1 1 d .
N43 N 0.5369(6) 0.4607(4) 0.2866(3) 0.0279(17) Uani 1 1 d .
H43A H 0.4768 0.4476 0.3045 0.034 Uiso 1 1 calc R
H43B H 0.5782 0.4511 0.3154 0.034 Uiso 1 1 calc R
N44 N 0.5352(7) 0.4933(5) 0.1695(4) 0.033(2) Uani 1 1 d .
H44A H 0.5823 0.5136 0.1413 0.040 Uiso 1 1 calc R
H44B H 0.4961 0.4804 0.1509 0.040 Uiso 1 1 calc R
N45 N 0.6739(7) 0.3232(5) 0.2904(4) 0.037(2) Uani 1 1 d .
H45A H 0.7306 0.3292 0.3007 0.045 Uiso 1 1 calc R
H45B H 0.6282 0.3128 0.3237 0.045 Uiso 1 1 calc R
N46 N 0.6943(6) 0.3604(4) 0.1706(3) 0.0260(16) Uani 1 1 d .
H46A H 0.6518 0.3520 0.1507 0.031 Uiso 1 1 calc R
H46B H 0.7339 0.3882 0.1432 0.031 Uiso 1 1 calc R
N47 N 0.1341(8) 0.3204(5) 0.3252(4) 0.038(2) Uani 1 1 d .
N48 N -0.0083(5) 0.4599(4) 0.2546(4) 0.0259(18) Uani 1 1 d .
H48A H -0.0514 0.4837 0.2255 0.031 Uiso 1 1 calc R
H48B H -0.0413 0.4304 0.2851 0.031 Uiso 1 1 calc R
N49 N 0.1896(5) 0.4712(4) 0.2343(3) 0.0258(16) Uani 1 1 d .
H49A H 0.2190 0.4513 0.2692 0.031 Uiso 1 1 calc R
H49B H 0.2398 0.4827 0.2037 0.031 Uiso 1 1 calc R
N50 N 0.0551(6) 0.3427(4) 0.2031(3) 0.0265(17) Uani 1 1 d .
H50A H 0.0259 0.3156 0.2375 0.032 Uiso 1 1 calc R
H50B H 0.0042 0.3696 0.1792 0.032 Uiso 1 1 calc R
N51 N 0.2532(6) 0.3500(4) 0.1918(4) 0.0286(18) Uani 1 1 d .
H51A H 0.2719 0.3734 0.1529 0.034 Uiso 1 1 calc R
H51B H 0.3051 0.3428 0.2137 0.034 Uiso 1 1 calc R
N52 N 0.4298(9) 0.1628(6) 0.3182(5) 0.048(3) Uani 1 1 d .
N53 N 0.3971(8) -0.0543(5) 0.5074(5) 0.035(2) Uani 1 1 d .
N54 N 0.4980(8) -0.0493(5) 0.3060(4) 0.035(2) Uani 1 1 d .
N55 N -0.4867(7) -0.1604(5) 1.2414(4) 0.027(2) Uani 1 1 d .
H55A H -0.4643 -0.1894 1.2189 0.033 Uiso 1 1 calc R
H55B H -0.4915 -0.1870 1.2806 0.033 Uiso 1 1 calc R
N56 N -0.4884(7) -0.0281(5) 1.1692(4) 0.029(2) Uani 1 1 d .
H56A H -0.5172 0.0093 1.1824 0.035 Uiso 1 1 calc R
H56B H -0.4542 -0.0129 1.1322 0.035 Uiso 1 1 calc R
N57 N -0.2887(6) -0.1700(5) 1.2823(4) 0.028(2) Uani 1 1 d .
H57A H -0.3155 -0.1724 1.3205 0.034 Uiso 1 1 calc R
H57B H -0.2769 -0.2133 1.2790 0.034 Uiso 1 1 calc R
N58 N -0.2945(7) -0.0380(5) 1.2126(4) 0.032(2) Uani 1 1 d .
H58A H -0.2603 -0.0302 1.1751 0.039 Uiso 1 1 calc R
H58B H -0.3326 0.0040 1.2162 0.039 Uiso 1 1 calc R
N59 N 0.4707(7) -0.2866(5) 0.5553(4) 0.027(2) Uani 1 1 d .
N60 N 0.5616(7) -0.3147(4) 0.6804(4) 0.0263(19) Uani 1 1 d .
H60A H 0.4957 -0.3195 0.6850 0.032 Uiso 1 1 calc R
H60B H 0.5987 -0.3527 0.7068 0.032 Uiso 1 1 calc R
N61 N 0.6043(6) -0.2051(4) 0.5863(4) 0.0293(19) Uani 1 1 d .
H61A H 0.6659 -0.1954 0.5853 0.035 Uiso 1 1 calc R
H61B H 0.5777 -0.1784 0.5511 0.035 Uiso 1 1 calc R
N62 N 0.6573(8) -0.4085(5) 0.6106(4) 0.035(2) Uani 1 1 d .
H62A H 0.7119 -0.4317 0.6325 0.042 Uiso 1 1 calc R
H62B H 0.6014 -0.4259 0.6303 0.042 Uiso 1 1 calc R
N63 N 0.7276(7) -0.3060(5) 0.5242(5) 0.044(3) Uani 1 1 d .
H63A H 0.6970 -0.2753 0.4913 0.052 Uiso 1 1 calc R
H63B H 0.7828 -0.2913 0.5267 0.052 Uiso 1 1 calc R
N64 N 0.5369(8) -0.2755(5) 0.3678(5) 0.040(3) Uani 1 1 d .
N65 N 0.6962(8) -0.1581(6) 0.4299(5) 0.048(3) Uani 1 1 d .
N66 N 0.2294(7) -0.1426(5) 0.4205(5) 0.043(3) Uani 1 1 d .
N67 N 0.3291(6) 0.0440(5) 0.3742(4) 0.032(2) Uani 1 1 d .
H67A H 0.3414 0.0722 0.3360 0.039 Uiso 1 1 calc R
H67B H 0.3561 -0.0013 0.3752 0.039 Uiso 1 1 calc R
N68 N 0.2532(7) 0.1039(6) 0.4595(5) 0.040(3) Uani 1 1 d .
H68A H 0.2334 0.0729 0.4947 0.048 Uiso 1 1 calc R
H68B H 0.2491 0.1446 0.4658 0.048 Uiso 1 1 calc R
N69 N 0.5486(7) 0.0255(5) 0.4036(4) 0.033(2) Uani 1 1 d .
H69A H 0.5636 -0.0221 0.4178 0.039 Uiso 1 1 calc R
H69B H 0.5604 0.0393 0.3630 0.039 Uiso 1 1 calc R
N70 N 0.4581(7) 0.0975(5) 0.4793(4) 0.031(2) Uani 1 1 d .
H70A H 0.4589 0.1434 0.4611 0.038 Uiso 1 1 calc R
H70B H 0.4191 0.0929 0.5154 0.038 Uiso 1 1 calc R
N71 N 0.5701(8) 0.2574(6) 0.4127(5) 0.043(2) Uani 1 1 d .
N72 N 0.2883(8) 0.4481(5) 0.3730(5) 0.040(2) Uani 1 1 d .
N73 N 0.3724(7) 0.2326(5) 0.5897(4) 0.029(2) Uani 1 1 d .
H73A H 0.3735 0.2288 0.6284 0.035 Uiso 1 1 calc R
H73B H 0.3987 0.1894 0.5858 0.035 Uiso 1 1 calc R
N74 N 0.2685(7) 0.3602(5) 0.5267(4) 0.030(2) Uani 1 1 d .
H74A H 0.2733 0.3704 0.4864 0.036 Uiso 1 1 calc R
H74B H 0.2202 0.3956 0.5369 0.036 Uiso 1 1 calc R
N75 N 0.1716(7) 0.1864(5) 0.6183(4) 0.029(2) Uani 1 1 d .
H75A H 0.1951 0.1522 0.6010 0.034 Uiso 1 1 calc R
H75B H 0.1942 0.1694 0.6551 0.034 Uiso 1 1 calc R
N76 N 0.0793(7) 0.3135(5) 0.5514(4) 0.031(2) Uani 1 1 d .
H76A H 0.0495 0.3439 0.5723 0.037 Uiso 1 1 calc R
H76B H 0.0771 0.3380 0.5118 0.037 Uiso 1 1 calc R
N77 N 0.3683(9) 0.0749(6) 0.6781(5) 0.044(3) Uani 1 1 d .
N78 N 0.3611(6) 0.0218(5) 0.8699(4) 0.033(2) Uani 1 1 d .
N79 N 0.2290(8) 0.2243(5) 0.8730(5) 0.037(2) Uani 1 1 d .
N80 N 0.4759(8) 0.2272(6) 0.7295(5) 0.049(3) Uani 1 1 d .
N81 N -0.0222(6) -0.0042(5) 0.8730(4) 0.0262(19) Uani 1 1 d .
H81A H -0.0597 -0.0331 0.9009 0.031 Uiso 1 1 calc R
H81B H -0.0655 0.0301 0.8474 0.031 Uiso 1 1 calc R
N82 N 0.1700(7) -0.0373(5) 0.9046(4) 0.033(2) Uani 1 1 d .
H82A H 0.2209 -0.0183 0.8789 0.040 Uiso 1 1 calc R
H82B H 0.1944 -0.0616 0.9407 0.040 Uiso 1 1 calc R
N83 N 0.1209(6) 0.0844(4) 0.9446(4) 0.0276(19) Uani 1 1 d .
H83A H 0.1528 0.0526 0.9767 0.033 Uiso 1 1 calc R
H83B H 0.1703 0.1014 0.9160 0.033 Uiso 1 1 calc R
N84 N -0.0770(6) 0.1076(4) 0.9295(4) 0.0250(18) Uani 1 1 d .
H84A H -0.0883 0.1463 0.8966 0.030 Uiso 1 1 calc R
H84B H -0.1339 0.0895 0.9404 0.030 Uiso 1 1 calc R
C1 C 0.1393(9) 0.1397(6) 0.7867(5) 0.031(3) Uani 1 1 d .
C2 C 0.2164(8) 0.2536(6) 0.7068(5) 0.027(2) Uani 1 1 d .
C3 C -0.0757(6) 0.3708(4) 0.7206(3) 0.0304(18) Uani 1 1 d .
H3 H -0.0382 0.3287 0.7093 0.037 Uiso 1 1 d R
C4 C -0.0665(6) 0.3549(4) 0.7850(4) 0.0269(19) Uani 1 1 d .
H4 H -0.1033 0.3969 0.7966 0.032 Uiso 1 1 d R
C5 C -0.1161(8) 0.2957(6) 0.8234(5) 0.035(3) Uani 1 1 d .
H5C H -0.0776 0.2528 0.8144 0.042 Uiso 1 1 calc R
H5D H -0.1123 0.2876 0.8655 0.042 Uiso 1 1 calc R
C6 C -0.2264(9) 0.3108(7) 0.8133(6) 0.054(3) Uani 1 1 d .
H6C H -0.2671 0.3498 0.8273 0.065 Uiso 1 1 calc R
H6D H -0.2541 0.2697 0.8364 0.065 Uiso 1 1 calc R
C7 C -0.2367(8) 0.3291(5) 0.7481(5) 0.053(3) Uani 1 1 d .
H7A H -0.2039 0.2877 0.7356 0.063 Uiso 1 1 calc R
H7B H -0.3102 0.3424 0.7423 0.063 Uiso 1 1 calc R
C8 C -0.1875(9) 0.3878(6) 0.7098(6) 0.040(3) Uani 1 1 d .
H8A H -0.2253 0.4308 0.7189 0.048 Uiso 1 1 calc R
H8B H -0.1913 0.3960 0.6676 0.048 Uiso 1 1 calc R
C9 C 0.2685(6) 0.4751(4) 0.6750(4) 0.0251(18) Uani 1 1 d .
H9 H 0.2439 0.5039 0.7018 0.030 Uiso 1 1 d R
C10 C 0.3210(6) 0.4044(4) 0.7114(3) 0.0245(16) Uani 1 1 d .
H10 H 0.3453 0.3748 0.6852 0.029 Uiso 1 1 d R
C11 C 0.4147(9) 0.4059(6) 0.7350(6) 0.041(3) Uani 1 1 d .
H11A H 0.4498 0.3581 0.7570 0.050 Uiso 1 1 calc R
H11B H 0.3929 0.4331 0.7625 0.050 Uiso 1 1 calc R
C12 C 0.4903(7) 0.4393(5) 0.6824(5) 0.054(3) Uani 1 1 d .
H12A H 0.5495 0.4420 0.6980 0.064 Uiso 1 1 calc R
H12B H 0.5163 0.4099 0.6566 0.064 Uiso 1 1 calc R
C13 C 0.4368(10) 0.5103(7) 0.6471(6) 0.060(4) Uani 1 1 d .
H13C H 0.4845 0.5295 0.6129 0.072 Uiso 1 1 calc R
H13D H 0.4178 0.5407 0.6720 0.072 Uiso 1 1 calc R
C14 C 0.3405(9) 0.5107(7) 0.6248(6) 0.043(3) Uani 1 1 d .
H14C H 0.3603 0.4866 0.5949 0.051 Uiso 1 1 calc R
H14D H 0.3042 0.5591 0.6054 0.051 Uiso 1 1 calc R
C15 C 0.2989(8) 0.2528(6) 0.4413(5) 0.028(3) Uani 1 1 d .
C16 C 0.4182(8) 0.3417(6) 0.2753(5) 0.028(2) Uani 1 1 d .
C17 C 0.8107(7) 0.4681(5) 0.1816(5) 0.026(2) Uani 1 1 d .
C18 C 0.9218(7) 0.5491(5) 0.0084(5) 0.024(2) Uani 1 1 d .
C19 C 0.0038(7) 0.5500(6) 0.7429(5) 0.024(2) Uani 1 1 d .
C20 C 0.0687(8) 0.6709(5) 0.6600(5) 0.024(2) Uani 1 1 d .
C21 C 0.1411(6) 0.7027(4) 0.4581(3) 0.0289(17) Uani 1 1 d .
H21 H 0.1616 0.7428 0.4255 0.035 Uiso 1 1 d R
C22 C 0.2348(6) 0.6572(4) 0.4879(3) 0.0219(16) Uani 1 1 d .
H22 H 0.2128 0.6194 0.5225 0.026 Uiso 1 1 d R
C23 C 0.3161(7) 0.6231(5) 0.4484(5) 0.039(2) Uani 1 1 d .
H23C H 0.3729 0.5907 0.4713 0.046 Uiso 1 1 calc R
H23D H 0.3444 0.6588 0.4153 0.046 Uiso 1 1 calc R
C24 C 0.2682(8) 0.5837(5) 0.4239(5) 0.044(3) Uani 1 1 d .
H24C H 0.3199 0.5636 0.3963 0.052 Uiso 1 1 calc R
H24D H 0.2458 0.5453 0.4568 0.052 Uiso 1 1 calc R
C25 C 0.1765(8) 0.6321(5) 0.3917(4) 0.048(2) Uani 1 1 d .
H25A H 0.2001 0.6688 0.3574 0.058 Uiso 1 1 calc R
H25B H 0.1466 0.6056 0.3764 0.058 Uiso 1 1 calc R
C26 C 0.0952(8) 0.6651(5) 0.4308(4) 0.036(2) Uani 1 1 d .
H26A H 0.0655 0.6292 0.4626 0.043 Uiso 1 1 calc R
H26B H 0.0396 0.6985 0.4074 0.043 Uiso 1 1 calc R
C27 C 0.0546(6) 0.8681(4) 0.5961(4) 0.0264(19) Uani 1 1 d .
H27 H 0.0544 0.8342 0.6371 0.032 Uiso 1 1 d R
C28 C 0.1632(5) 0.8777(4) 0.5746(3) 0.0215(15) Uani 1 1 d .
H28 H 0.1619 0.9134 0.5343 0.026 Uiso 1 1 d R
C29 C 0.1977(7) 0.9052(5) 0.6151(4) 0.026(2) Uani 1 1 d .
H29A H 0.2024 0.8699 0.6548 0.032 Uiso 1 1 calc R
H29B H 0.2667 0.9138 0.5994 0.032 Uiso 1 1 calc R
C30 C 0.1241(6) 0.9712(4) 0.6201(4) 0.037(2) Uani 1 1 d .
H30C H 0.1275 1.0085 0.5816 0.045 Uiso 1 1 calc R
H30D H 0.1448 0.9851 0.6497 0.045 Uiso 1 1 calc R
C31 C 0.0140(8) 0.9632(6) 0.6383(6) 0.040(3) Uani 1 1 d .
H31C H 0.0086 0.9312 0.6794 0.048 Uiso 1 1 calc R
H31D H -0.0323 1.0087 0.6375 0.048 Uiso 1 1 calc R
C32 C -0.0209(8) 0.9356(6) 0.5984(5) 0.032(3) Uani 1 1 d .
H32C H -0.0242 0.9699 0.5582 0.038 Uiso 1 1 calc R
H32D H -0.0903 0.9275 0.6139 0.038 Uiso 1 1 calc R
C33 C -0.0301(8) 0.5996(6) 0.6205(5) 0.030(3) Uani 1 1 d .
C34 C -0.1354(7) 0.7295(6) 0.6250(5) 0.024(2) Uani 1 1 d .
C35 C -0.1188(8) 0.6973(6) 0.7443(5) 0.030(3) Uani 1 1 d .
C36 C -0.1941(9) 0.6006(6) 0.7112(5) 0.031(2) Uani 1 1 d .
C37 C -0.2090(6) 0.5113(4) 0.8777(4) 0.0301(19) Uani 1 1 d .
H37 H -0.1858 0.4887 0.8463 0.036 Uiso 1 1 d R
C38 C -0.1697(6) 0.4587(4) 0.9345(4) 0.0253(17) Uani 1 1 d .
H38 H -0.1948 0.4807 0.9662 0.030 Uiso 1 1 d R
C39 C -0.2124(8) 0.3950(6) 0.9530(6) 0.035(3) Uani 1 1 d .
H39C H -0.1865 0.3710 0.9231 0.041 Uiso 1 1 calc R
H39D H -0.1883 0.3626 0.9912 0.041 Uiso 1 1 calc R
C40 C -0.3281(7) 0.4141(5) 0.9592(5) 0.046(2) Uani 1 1 d .
H40A H -0.3542 0.4324 0.9928 0.055 Uiso 1 1 calc R
H40B H -0.3535 0.3722 0.9680 0.055 Uiso 1 1 calc R
C41 C -0.3689(8) 0.4683(6) 0.9032(5) 0.048(3) Uani 1 1 d .
H41A H -0.3520 0.4476 0.8712 0.058 Uiso 1 1 calc R
H41B H -0.4445 0.4832 0.9101 0.058 Uiso 1 1 calc R
C42 C -0.3238(8) 0.5310(7) 0.8840(6) 0.039(3) Uani 1 1 d .
H42A H -0.3476 0.5632 0.8457 0.047 Uiso 1 1 calc R
H42B H -0.3488 0.5556 0.9135 0.047 Uiso 1 1 calc R
C43 C 0.2032(6) 0.5339(4) 0.8484(3) 0.0269(16) Uani 1 1 d .
H43 H 0.2071 0.5326 0.8075 0.032 Uiso 1 1 d R
C44 C 0.1450(7) 0.6061(4) 0.8502(4) 0.030(2) Uani 1 1 d .
H44 H 0.1393 0.6063 0.8916 0.036 Uiso 1 1 d R
C45 C 0.2010(9) 0.6602(7) 0.8098(6) 0.044(3) Uani 1 1 d .
H45C H 0.1643 0.7060 0.8138 0.052 Uiso 1 1 calc R
H45D H 0.2026 0.6632 0.7682 0.052 Uiso 1 1 calc R
C46 C 0.3096(9) 0.6419(7) 0.8252(6) 0.055(4) Uani 1 1 d .
H46C H 0.3462 0.6767 0.7973 0.066 Uiso 1 1 calc R
H46D H 0.3078 0.6431 0.8655 0.066 Uiso 1 1 calc R
C47 C 0.3671(7) 0.5707(5) 0.8223(5) 0.052(3) Uani 1 1 d .
H47A H 0.4372 0.5596 0.8335 0.063 Uiso 1 1 calc R
H47B H 0.3732 0.5702 0.7813 0.063 Uiso 1 1 calc R
C48 C 0.3113(8) 0.5165(6) 0.8638(5) 0.037(3) Uani 1 1 d .
H48C H 0.3485 0.4704 0.8606 0.045 Uiso 1 1 calc R
H48D H 0.3095 0.5146 0.9051 0.045 Uiso 1 1 calc R
C49 C 0.8223(8) 0.5988(6) 0.1114(5) 0.027(2) Uani 1 1 d .
C50 C -0.2120(7) -0.0995(5) 0.9656(5) 0.023(2) Uani 1 1 d .
C51 C -0.1025(8) -0.0445(6) 1.0175(5) 0.027(2) Uani 1 1 d .
C52 C -0.2641(7) -0.1086(6) 1.0978(5) 0.024(2) Uani 1 1 d .
C53 C -0.2635(7) 0.0422(6) 0.9403(5) 0.022(2) Uani 1 1 d .
C54 C -0.5180(7) 0.1753(5) 0.9372(4) 0.024(2) Uani 1 1 d .
H54 H -0.4505 0.1591 0.9536 0.029 Uiso 1 1 d R
C55 C -0.5130(6) 0.2365(4) 0.8812(4) 0.0273(18) Uani 1 1 d .
H55 H -0.5811 0.2532 0.8656 0.033 Uiso 1 1 d R
C56 C -0.4937(9) 0.2962(6) 0.8956(6) 0.038(3) Uani 1 1 d .
H56C H -0.4261 0.2813 0.9108 0.046 Uiso 1 1 calc R
H56D H -0.4922 0.3364 0.8590 0.046 Uiso 1 1 calc R
C57 C -0.5747(8) 0.3176(5) 0.9404(4) 0.048(2) Uani 1 1 d .
H57C H -0.6414 0.3369 0.9238 0.058 Uiso 1 1 calc R
H57D H -0.5584 0.3542 0.9503 0.058 Uiso 1 1 calc R
C58 C -0.5826(10) 0.2549(7) 0.9971(6) 0.046(3) Uani 1 1 d .
H58C H -0.5183 0.2388 1.0160 0.055 Uiso 1 1 calc R
H58D H -0.6396 0.2694 1.0255 0.055 Uiso 1 1 calc R
C59 C -0.6008(8) 0.1963(6) 0.9833(5) 0.040(3) Uani 1 1 d .
H59A H -0.6686 0.2107 0.9685 0.048 Uiso 1 1 calc R
H59B H -0.6013 0.1560 1.0199 0.048 Uiso 1 1 calc R
C60 C -0.3884(6) -0.0039(4) 0.8093(3) 0.0284(17) Uani 1 1 d .
H60 H -0.4489 0.0177 0.7861 0.034 Uiso 1 1 d R
C61 C -0.3031(7) 0.0325(5) 0.7763(5) 0.042(3) Uani 1 1 d .
H61 H -0.2433 0.0108 0.8000 0.051 Uiso 1 1 d R
C62 C -0.2692(13) 0.0239(8) 0.7162(7) 0.089(6) Uani 1 1 d .
H62C H -0.2120 0.0465 0.6963 0.107 Uiso 1 1 calc R
H62D H -0.3266 0.0458 0.6914 0.107 Uiso 1 1 calc R
C63 C -0.2341(12) -0.0539(8) 0.7244(8) 0.103(7) Uani 1 1 d .
H63C H -0.2117 -0.0605 0.6853 0.123 Uiso 1 1 calc R
H63D H -0.1750 -0.0751 0.7480 0.123 Uiso 1 1 calc R
C64 C -0.3202(8) -0.0895(5) 0.7554(5) 0.061(3) Uani 1 1 d .
H64A H -0.2961 -0.1395 0.7604 0.073 Uiso 1 1 calc R
H64B H -0.3782 -0.0698 0.7310 0.073 Uiso 1 1 calc R
C65 C -0.3560(7) -0.0798(5) 0.8156(5) 0.039(2) Uani 1 1 d .
H65A H -0.4145 -0.1014 0.8346 0.046 Uiso 1 1 calc R
H65B H -0.2997 -0.1031 0.8412 0.046 Uiso 1 1 calc R
C66 C -0.2988(9) 0.0359(6) 1.0594(5) 0.030(3) Uani 1 1 d .
C67 C -0.4066(9) -0.0289(6) 1.0186(5) 0.028(3) Uani 1 1 d .
C68 C -0.3913(6) -0.2102(4) 1.0024(4) 0.0268(17) Uani 1 1 d .
H68 H -0.3753 -0.1737 0.9646 0.032 Uiso 1 1 d R
C69 C -0.3573(6) -0.2786(4) 0.9910(4) 0.0292(19) Uani 1 1 d .
H69 H -0.3766 -0.3146 1.0282 0.035 Uiso 1 1 d R
C70 C -0.4134(8) -0.2775(6) 0.9423(6) 0.038(3) Uani 1 1 d .
H70C H -0.3949 -0.2428 0.9045 0.046 Uiso 1 1 calc R
H70D H -0.3922 -0.3235 0.9367 0.046 Uiso 1 1 calc R
C71 C -0.5292(7) -0.2591(5) 0.9591(6) 0.048(3) Uani 1 1 d .
H71A H -0.5481 -0.2967 0.9944 0.057 Uiso 1 1 calc R
H71B H -0.5647 -0.2558 0.9263 0.057 Uiso 1 1 calc R
C72 C -0.5657(6) -0.1905(5) 0.9724(5) 0.040(2) Uani 1 1 d .
H72A H -0.6396 -0.1830 0.9871 0.049 Uiso 1 1 calc R
H72B H -0.5566 -0.1518 0.9357 0.049 Uiso 1 1 calc R
C73 C -0.5045(8) -0.1912(6) 1.0193(6) 0.037(3) Uani 1 1 d .
H73C H -0.5240 -0.1448 1.0240 0.045 Uiso 1 1 calc R
H73D H -0.5224 -0.2249 1.0578 0.045 Uiso 1 1 calc R
C74 C 0.0379(5) -0.2756(4) 1.0061(4) 0.0252(16) Uani 1 1 d .
H74 H 0.0357 -0.2274 0.9787 0.030 Uiso 1 1 d R
C75 C 0.0029(7) -0.2715(5) 1.0679(5) 0.025(2) Uani 1 1 d .
H75 H 0.0038 -0.3196 1.0955 0.030 Uiso 1 1 d R
C76 C 0.0780(7) -0.2429(5) 1.0864(4) 0.030(2) Uani 1 1 d .
H76C H 0.0744 -0.1941 1.0612 0.036 Uiso 1 1 calc R
H76D H 0.0579 -0.2439 1.1280 0.036 Uiso 1 1 calc R
C77 C 0.1880(8) -0.2861(6) 1.0801(6) 0.041(3) Uani 1 1 d .
H77A H 0.2351 -0.2643 1.0887 0.050 Uiso 1 1 calc R
H77B H 0.1934 -0.3329 1.1097 0.050 Uiso 1 1 calc R
C78 C 0.2211(6) -0.2928(5) 1.0198(4) 0.044(2) Uani 1 1 d .
H78A H 0.2888 -0.3260 1.0199 0.053 Uiso 1 1 calc R
H78B H 0.2287 -0.2473 0.9911 0.053 Uiso 1 1 calc R
C79 C 0.1442(7) -0.3178(6) 0.9998(5) 0.032(2) Uani 1 1 d .
H79A H 0.1644 -0.3154 0.9579 0.038 Uiso 1 1 calc R
H79B H 0.1466 -0.3668 1.0237 0.038 Uiso 1 1 calc R
C80 C 1.0139(9) 0.4999(5) 0.1095(4) 0.027(2) Uani 1 1 d .
C81 C 0.9141(8) 0.4131(6) 0.0811(5) 0.027(2) Uani 1 1 d .
C82 C 0.7303(8) 0.5276(5) 0.0652(5) 0.023(2) Uani 1 1 d .
C83 C 0.5150(6) 0.5357(4) 0.2522(3) 0.0278(17) Uani 1 1 d .
H83 H 0.5821 0.5490 0.2384 0.033 Uiso 1 1 d R
C84 C 0.4686(8) 0.5439(5) 0.1974(4) 0.036(2) Uani 1 1 d .
H84 H 0.4002 0.5323 0.2106 0.043 Uiso 1 1 d R
C85 C 0.4525(9) 0.6205(5) 0.1553(5) 0.037(3) Uani 1 1 d .
H85A H 0.5199 0.6315 0.1390 0.044 Uiso 1 1 calc R
H85B H 0.4165 0.6263 0.1218 0.044 Uiso 1 1 calc R
C86 C 0.3899(9) 0.6698(6) 0.1884(5) 0.044(3) Uani 1 1 d .
H86A H 0.3867 0.7181 0.1621 0.053 Uiso 1 1 calc R
H86B H 0.3189 0.6636 0.1990 0.053 Uiso 1 1 calc R
C87 C 0.4341(7) 0.6587(4) 0.2441(4) 0.046(2) Uani 1 1 d .
H87A H 0.3872 0.6892 0.2657 0.055 Uiso 1 1 calc R
H87B H 0.5007 0.6716 0.2333 0.055 Uiso 1 1 calc R
C88 C 0.4496(7) 0.5829(5) 0.2848(4) 0.039(2) Uani 1 1 d .
H88A H 0.4827 0.5769 0.3195 0.047 Uiso 1 1 calc R
H88B H 0.3822 0.5712 0.2993 0.047 Uiso 1 1 calc R
C89 C 0.7038(7) 0.2671(5) 0.2638(4) 0.030(2) Uani 1 1 d .
H89 H 0.6396 0.2584 0.2577 0.036 Uiso 1 1 d R
C90 C 0.7618(6) 0.2934(4) 0.2036(3) 0.0263(16) Uani 1 1 d .
H90 H 0.8247 0.3036 0.2096 0.032 Uiso 1 1 d R
C91 C 0.7965(7) 0.2397(4) 0.1719(4) 0.034(2) Uani 1 1 d .
H91A H 0.7358 0.2330 0.1607 0.041 Uiso 1 1 calc R
H91B H 0.8410 0.2569 0.1352 0.041 Uiso 1 1 calc R
C92 C 0.8546(7) 0.1710(4) 0.2103(4) 0.040(2) Uani 1 1 d .
H92A H 0.9208 0.1761 0.2163 0.048 Uiso 1 1 calc R
H92B H 0.8697 0.1363 0.1899 0.048 Uiso 1 1 calc R
C93 C 0.7946(8) 0.1453(6) 0.2700(5) 0.042(3) Uani 1 1 d .
H93A H 0.8368 0.1020 0.2950 0.050 Uiso 1 1 calc R
H93B H 0.7319 0.1350 0.2647 0.050 Uiso 1 1 calc R
C94 C 0.7654(8) 0.2007(5) 0.3003(5) 0.036(2) Uani 1 1 d .
H94A H 0.7255 0.1839 0.3391 0.044 Uiso 1 1 calc R
H94B H 0.8285 0.2086 0.3076 0.044 Uiso 1 1 calc R
C95 C 0.2162(8) 0.3132(5) 0.3349(5) 0.026(2) Uani 1 1 d .
C96 C 0.0167(7) 0.5096(4) 0.2763(4) 0.0239(18) Uani 1 1 d .
H96 H 0.0373 0.4844 0.3171 0.029 Uiso 1 1 d R
C97 C 0.1077(6) 0.5335(4) 0.2360(3) 0.0266(16) Uani 1 1 d .
H97 H 0.0863 0.5583 0.1952 0.032 Uiso 1 1 d R
C98 C 0.1390(8) 0.5839(5) 0.2551(4) 0.034(2) Uani 1 1 d .
H98A H 0.1959 0.6008 0.2269 0.041 Uiso 1 1 calc R
H98B H 0.1637 0.5601 0.2946 0.041 Uiso 1 1 calc R
C99 C 0.0490(7) 0.6451(4) 0.2575(4) 0.041(2) Uani 1 1 d .
H99A H 0.0294 0.6719 0.2171 0.050 Uiso 1 1 calc R
H99B H 0.0699 0.6760 0.2725 0.050 Uiso 1 1 calc R
C100 C -0.0436(8) 0.6211(5) 0.2977(5) 0.044(3) Uani 1 1 d .
H10A H -0.0265 0.5989 0.3390 0.052 Uiso 1 1 calc R
H10B H -0.1021 0.6617 0.2964 0.052 Uiso 1 1 calc R
C101 C -0.0737(7) 0.5703(5) 0.2784(5) 0.035(2) Uani 1 1 d .
H10C H -0.0980 0.5939 0.2388 0.042 Uiso 1 1 calc R
H10D H -0.1306 0.5531 0.3064 0.042 Uiso 1 1 calc R
C102 C 0.1328(6) 0.2983(4) 0.1729(4) 0.0259(17) Uani 1 1 d .
H102 H 0.1413 0.3259 0.1300 0.031 Uiso 1 1 d R
C103 C 0.2343(6) 0.2826(4) 0.1971(4) 0.0266(18) Uani 1 1 d .
H103 H 0.2264 0.2552 0.2401 0.032 Uiso 1 1 d R
C104 C 0.3222(7) 0.2392(5) 0.1661(5) 0.032(2) Uani 1 1 d .
H10E H 0.3347 0.2664 0.1240 0.038 Uiso 1 1 calc R
H10F H 0.3859 0.2274 0.1847 0.038 Uiso 1 1 calc R
C105 C 0.2944(8) 0.1724(5) 0.1711(5) 0.043(3) Uani 1 1 d .
H10G H 0.3491 0.1465 0.1486 0.051 Uiso 1 1 calc R
H10H H 0.2903 0.1427 0.2131 0.051 Uiso 1 1 calc R
C106 C 0.1937(7) 0.1878(5) 0.1478(5) 0.042(2) Uani 1 1 d .
H10I H 0.1763 0.1436 0.1541 0.050 Uiso 1 1 calc R
H10J H 0.2007 0.2124 0.1047 0.050 Uiso 1 1 calc R
C107 C 0.1057(7) 0.2322(5) 0.1777(4) 0.031(2) Uani 1 1 d .
H10K H 0.0425 0.2441 0.1587 0.038 Uiso 1 1 calc R
H10L H 0.0921 0.2054 0.2199 0.038 Uiso 1 1 calc R
C108 C 0.4036(9) 0.2079(6) 0.3355(5) 0.038(3) Uani 1 1 d .
C109 C 0.4196(8) -0.0916(6) 0.4790(5) 0.027(2) Uani 1 1 d .
C110 C 0.4804(8) -0.0888(6) 0.3529(5) 0.026(3) Uani 1 1 d .
C111 C -0.5865(6) -0.1149(4) 1.2260(4) 0.0303(18) Uani 1 1 d .
H111 H -0.6136 -0.0909 1.2563 0.036 Uiso 1 1 d R
C112 C -0.5695(7) -0.0594(5) 1.1663(4) 0.028(2) Uani 1 1 d .
H112 H -0.5428 -0.0835 1.1361 0.034 Uiso 1 1 d R
C113 C -0.6675(9) -0.0090(7) 1.1483(6) 0.046(3) Uani 1 1 d .
H11C H -0.6545 0.0234 1.1082 0.055 Uiso 1 1 calc R
H11D H -0.6928 0.0184 1.1757 0.055 Uiso 1 1 calc R
C114 C -0.7494(11) -0.0429(8) 1.1481(7) 0.062(4) Uani 1 1 d .
H11E H -0.7288 -0.0646 1.1167 0.074 Uiso 1 1 calc R
H11F H -0.8141 -0.0071 1.1391 0.074 Uiso 1 1 calc R
C115 C -0.7680(8) -0.0980(6) 1.2077(5) 0.064(3) Uani 1 1 d .
H11G H -0.8184 -0.1215 1.2049 0.077 Uiso 1 1 calc R
H11H H -0.7971 -0.0755 1.2384 0.077 Uiso 1 1 calc R
C116 C -0.6677(9) -0.1521(7) 1.2258(6) 0.045(3) Uani 1 1 d .
H11I H -0.6423 -0.1784 1.1976 0.054 Uiso 1 1 calc R
H11J H -0.6803 -0.1851 1.2657 0.054 Uiso 1 1 calc R
C117 C -0.1895(6) -0.1474(4) 1.2679(4) 0.0256(19) Uani 1 1 d .
H117 H -0.1549 -0.1553 1.2299 0.031 Uiso 1 1 d R
C118 C -0.2199(6) -0.0712(4) 1.2571(4) 0.0313(18) Uani 1 1 d .
H118 H -0.2556 -0.0638 1.2950 0.038 Uiso 1 1 d R
C119 C -0.1262(9) -0.0421(6) 1.2412(6) 0.042(3) Uani 1 1 d .
H11K H -0.1479 0.0079 1.2369 0.050 Uiso 1 1 calc R
H11L H -0.0912 -0.0465 1.2027 0.050 Uiso 1 1 calc R
C120 C -0.0516(7) -0.0784(5) 1.2873(5) 0.058(3) Uani 1 1 d .
H12C H 0.0098 -0.0591 1.2743 0.069 Uiso 1 1 calc R
H12D H -0.0841 -0.0706 1.3251 0.069 Uiso 1 1 calc R
C121 C -0.0203(9) -0.1547(7) 1.2963(7) 0.051(3) Uani 1 1 d .
H12E H 0.0262 -0.1781 1.3278 0.061 Uiso 1 1 calc R
H12F H 0.0177 -0.1625 1.2594 0.061 Uiso 1 1 calc R
C122 C -0.1145(8) -0.1868(6) 1.3138(6) 0.037(3) Uani 1 1 d .
H12G H -0.0921 -0.2362 1.3162 0.044 Uiso 1 1 calc R
H12H H -0.1482 -0.1843 1.3531 0.044 Uiso 1 1 calc R
C123 C 0.4655(7) -0.2409(6) 0.5118(5) 0.024(2) Uani 1 1 d .
C124 C 0.5612(6) -0.2504(4) 0.6910(4) 0.0258(18) Uani 1 1 d .
H124 H 0.6327 -0.2538 0.6972 0.031 Uiso 1 1 d R
C125 C 0.5335(6) -0.1892(4) 0.6355(3) 0.0288(17) Uani 1 1 d .
H125 H 0.4629 -0.1868 0.6285 0.035 Uiso 1 1 d R
C126 C 0.5308(7) -0.1212(5) 0.6433(5) 0.038(2) Uani 1 1 d .
H12I H 0.5075 -0.0823 0.6077 0.045 Uiso 1 1 calc R
H12J H 0.6009 -0.1207 0.6474 0.045 Uiso 1 1 calc R
C127 C 0.4592(7) -0.1113(5) 0.6976(4) 0.041(2) Uani 1 1 d .
H12K H 0.3878 -0.1061 0.6912 0.049 Uiso 1 1 calc R
H12L H 0.4627 -0.0681 0.7028 0.049 Uiso 1 1 calc R
C128 C 0.4866(8) -0.1720(5) 0.7536(4) 0.039(2) Uani 1 1 d .
H12M H 0.5542 -0.1734 0.7630 0.047 Uiso 1 1 calc R
H12N H 0.4350 -0.1651 0.7870 0.047 Uiso 1 1 calc R
C129 C 0.4903(8) -0.2405(6) 0.7463(5) 0.035(2) Uani 1 1 d .
H12O H 0.4202 -0.2420 0.7431 0.042 Uiso 1 1 calc R
H12P H 0.5151 -0.2790 0.7817 0.042 Uiso 1 1 calc R
C130 C 0.6827(7) -0.4162(4) 0.5506(3) 0.0289(18) Uani 1 1 d .
H130 H 0.6201 -0.3936 0.5293 0.035 Uiso 1 1 d R
C131 C 0.7648(7) -0.3773(5) 0.5176(5) 0.037(3) Uani 1 1 d .
H131 H 0.8288 -0.4015 0.5375 0.044 Uiso 1 1 d R
C132 C 0.7877(9) -0.3759(6) 0.4547(5) 0.048(3) Uani 1 1 d .
H13E H 0.8428 -0.3514 0.4346 0.057 Uiso 1 1 calc R
H13F H 0.7258 -0.3505 0.4339 0.057 Uiso 1 1 calc R
C133 C 0.8221(10) -0.4511(7) 0.4521(7) 0.052(3) Uani 1 1 d .
H13G H 0.8324 -0.4499 0.4104 0.062 Uiso 1 1 calc R
H13H H 0.8879 -0.4751 0.4692 0.062 Uiso 1 1 calc R
C134 C 0.7402(8) -0.4904(6) 0.4867(5) 0.051(3) Uani 1 1 d .
H13I H 0.7634 -0.5387 0.4863 0.061 Uiso 1 1 calc R
H13J H 0.6762 -0.4685 0.4674 0.061 Uiso 1 1 calc R
C135 C 0.7182(10) -0.4905(6) 0.5517(6) 0.044(3) Uani 1 1 d .
H13K H 0.6645 -0.5158 0.5733 0.053 Uiso 1 1 calc R
H13L H 0.7811 -0.5137 0.5719 0.053 Uiso 1 1 calc R
C136 C 0.5106(8) -0.2353(6) 0.3916(5) 0.026(2) Uani 1 1 d .
C137 C 0.6134(9) -0.1619(6) 0.4345(5) 0.031(3) Uani 1 1 d .
C138 C 0.3139(9) -0.1497(5) 0.4250(5) 0.025(2) Uani 1 1 d .
C139 C 0.2178(8) 0.0552(5) 0.3916(5) 0.029(2) Uani 1 1 d .
H139 H 0.2041 0.0136 0.4251 0.035 Uiso 1 1 d R
C140 C 0.1852(6) 0.1167(4) 0.4138(4) 0.0346(19) Uani 1 1 d .
H140 H 0.1996 0.1576 0.3797 0.042 Uiso 1 1 d R
C141 C 0.0710(9) 0.1325(7) 0.4342(6) 0.051(3) Uani 1 1 d .
H14E H 0.0513 0.1749 0.4456 0.062 Uiso 1 1 calc R
H14F H 0.0552 0.0937 0.4693 0.062 Uiso 1 1 calc R
C142 C 0.0097(8) 0.1427(6) 0.3841(5) 0.067(3) Uani 1 1 d .
H14G H -0.0640 0.1486 0.3989 0.080 Uiso 1 1 calc R
H14H H 0.0181 0.1855 0.3514 0.080 Uiso 1 1 calc R
C143 C 0.0442(10) 0.0824(8) 0.3609(7) 0.057(4) Uani 1 1 d .
H14I H 0.0259 0.0410 0.3919 0.068 Uiso 1 1 calc R
H14J H 0.0076 0.0930 0.3264 0.068 Uiso 1 1 calc R
C144 C 0.1570(8) 0.0664(6) 0.3431(5) 0.050(3) Uani 1 1 d .
H14K H 0.1738 0.1052 0.3083 0.061 Uiso 1 1 calc R
H14L H 0.1769 0.0243 0.3312 0.061 Uiso 1 1 calc R
C145 C 0.6148(6) 0.0513(4) 0.4274(4) 0.0320(19) Uani 1 1 d .
H145 H 0.6156 0.0997 0.4011 0.038 Uiso 1 1 d R
C146 C 0.5636(6) 0.0547(4) 0.4876(4) 0.0323(19) Uani 1 1 d .
H146 H 0.5592 0.0067 0.5133 0.039 Uiso 1 1 d R
C147 C 0.6243(9) 0.0802(7) 0.5168(6) 0.043(3) Uani 1 1 d .
H14M H 0.5922 0.0770 0.5575 0.052 Uiso 1 1 calc R
H14N H 0.6235 0.1295 0.4945 0.052 Uiso 1 1 calc R
C148 C 0.7364(8) 0.0367(5) 0.5185(5) 0.050(3) Uani 1 1 d .
H14O H 0.7758 0.0555 0.5359 0.060 Uiso 1 1 calc R
H14P H 0.7375 -0.0117 0.5438 0.060 Uiso 1 1 calc R
C149 C 0.7852(8) 0.0378(6) 0.4580(5) 0.055(3) Uani 1 1 d .
H14Q H 0.8565 0.0093 0.4601 0.067 Uiso 1 1 calc R
H14R H 0.7874 0.0859 0.4332 0.067 Uiso 1 1 calc R
C150 C 0.7254(8) 0.0096(6) 0.4299(6) 0.042(3) Uani 1 1 d .
H15C H 0.7580 0.0117 0.3894 0.051 Uiso 1 1 calc R
H15D H 0.7272 -0.0395 0.4533 0.051 Uiso 1 1 calc R
C151 C 0.4950(9) 0.2738(6) 0.3912(5) 0.034(3) Uani 1 1 d .
C152 C 0.3156(8) 0.3907(6) 0.3684(5) 0.027(2) Uani 1 1 d .
C153 C 0.4354(6) 0.2808(5) 0.5498(4) 0.032(2) Uani 1 1 d .
H153 H 0.4460 0.2752 0.5099 0.038 Uiso 1 1 d R
C154 C 0.3702(6) 0.3536(4) 0.5446(4) 0.0321(19) Uani 1 1 d .
H154 H 0.3574 0.3581 0.5850 0.038 Uiso 1 1 d R
C155 C 0.4209(10) 0.4107(7) 0.5043(6) 0.047(3) Uani 1 1 d .
H15E H 0.3784 0.4559 0.5073 0.056 Uiso 1 1 calc R
H15F H 0.4262 0.4121 0.4628 0.056 Uiso 1 1 calc R
C156 C 0.5295(7) 0.3982(5) 0.5216(5) 0.048(3) Uani 1 1 d .
H15G H 0.5647 0.4328 0.4918 0.058 Uiso 1 1 calc R
H15H H 0.5230 0.4051 0.5603 0.058 Uiso 1 1 calc R
C157 C 0.5938(8) 0.3261(7) 0.5254(5) 0.052(3) Uani 1 1 d .
H15I H 0.6607 0.3200 0.5384 0.063 Uiso 1 1 calc R
H15J H 0.6071 0.3215 0.4854 0.063 Uiso 1 1 calc R
C158 C 0.5430(9) 0.2683(7) 0.5681(6) 0.046(3) Uani 1 1 d .
H15K H 0.5366 0.2687 0.6091 0.055 Uiso 1 1 calc R
H15L H 0.5855 0.2226 0.5664 0.055 Uiso 1 1 calc R
C159 C 0.0580(6) 0.2067(4) 0.6240(4) 0.0256(18) Uani 1 1 d .
H159 H 0.0350 0.2285 0.6559 0.031 Uiso 1 1 d R
C160 C 0.0224(6) 0.2596(4) 0.5684(4) 0.0310(17) Uani 1 1 d .
H160 H 0.0430 0.2368 0.5372 0.037 Uiso 1 1 d R
C161 C -0.0925(9) 0.2851(7) 0.5719(6) 0.051(3) Uani 1 1 d .
H16C H -0.1126 0.3190 0.5333 0.062 Uiso 1 1 calc R
H16D H -0.1171 0.3087 0.6022 0.062 Uiso 1 1 calc R
C162 C -0.1425(8) 0.2230(6) 0.5884(5) 0.069(3) Uani 1 1 d .
H16E H -0.2181 0.2396 0.5927 0.082 Uiso 1 1 calc R
H16F H -0.1228 0.2021 0.5564 0.082 Uiso 1 1 calc R
C163 C -0.1079(9) 0.1687(7) 0.6459(6) 0.054(3) Uani 1 1 d .
H16G H -0.1370 0.1284 0.6545 0.064 Uiso 1 1 calc R
H16H H -0.1346 0.1883 0.6786 0.064 Uiso 1 1 calc R
C164 C 0.0100(9) 0.1444(6) 0.6431(6) 0.042(3) Uani 1 1 d .
H16I H 0.0299 0.1128 0.6825 0.050 Uiso 1 1 calc R
H16J H 0.0363 0.1185 0.6146 0.050 Uiso 1 1 calc R
C165 C 0.3333(10) 0.1073(6) 0.7091(5) 0.034(3) Uani 1 1 d .
C166 C 0.3359(8) 0.0705(7) 0.8325(5) 0.032(3) Uani 1 1 d .
C167 C 0.2421(7) 0.2047(6) 0.8327(5) 0.026(2) Uani 1 1 d .
C168 C 0.4101(8) 0.1971(6) 0.7452(5) 0.031(3) Uani 1 1 d .
C169 C 0.0606(5) -0.0437(4) 0.8406(4) 0.0243(16) Uani 1 1 d .
H169 H 0.0909 -0.0098 0.8059 0.029 Uiso 1 1 d R
C170 C 0.1414(6) -0.0850(4) 0.8815(4) 0.0269(18) Uani 1 1 d .
H170 H 0.1099 -0.1184 0.9160 0.032 Uiso 1 1 d R
C171 C 0.2330(9) -0.1271(6) 0.8540(6) 0.041(3) Uani 1 1 d .
H17A H 0.2810 -0.1558 0.8840 0.049 Uiso 1 1 calc R
H17B H 0.2692 -0.0956 0.8214 0.049 Uiso 1 1 calc R
C172 C 0.1997(9) -0.1749(6) 0.8296(6) 0.043(3) Uani 1 1 d .
H17C H 0.2598 -0.1983 0.8080 0.052 Uiso 1 1 calc R
H17D H 0.1727 -0.2110 0.8629 0.052 Uiso 1 1 calc R
C173 C 0.1175(7) -0.1324(5) 0.7883(4) 0.047(2) Uani 1 1 d .
H17E H 0.0933 -0.1639 0.7757 0.056 Uiso 1 1 calc R
H17F H 0.1477 -0.1007 0.7526 0.056 Uiso 1 1 calc R
C174 C 0.0262(8) -0.0901(5) 0.8175(4) 0.033(2) Uani 1 1 d .
H17G H -0.0233 -0.0613 0.7883 0.039 Uiso 1 1 calc R
H17H H -0.0090 -0.1218 0.8506 0.039 Uiso 1 1 calc R
C175 C 0.0473(6) 0.1419(4) 0.9623(3) 0.0232(16) Uani 1 1 d .
H175 H 0.0427 0.1849 0.9272 0.028 Uiso 1 1 d R
C176 C -0.0568(6) 0.1258(4) 0.9784(4) 0.0264(18) Uani 1 1 d .
H176 H -0.0521 0.0832 1.0141 0.032 Uiso 1 1 d R
C177 C -0.1411(7) 0.1831(4) 0.9952(4) 0.030(2) Uani 1 1 d .
H17I H -0.1512 0.2257 0.9604 0.036 Uiso 1 1 calc R
H17J H -0.2065 0.1685 1.0082 0.036 Uiso 1 1 calc R
C178 C -0.1101(8) 0.1976(5) 1.0448(4) 0.049(2) Uani 1 1 d .
H17K H -0.1101 0.1569 1.0811 0.058 Uiso 1 1 calc R
H17L H -0.1614 0.2376 1.0530 0.058 Uiso 1 1 calc R
C179 C -0.0048(8) 0.2131(6) 1.0302(5) 0.048(3) Uani 1 1 d .
H17M H 0.0134 0.2187 1.0650 0.058 Uiso 1 1 calc R
H17N H -0.0075 0.2574 0.9973 0.058 Uiso 1 1 calc R
C180 C 0.0792(8) 0.1561(5) 1.0124(5) 0.041(3) Uani 1 1 d .
H18A H 0.1445 0.1708 0.9992 0.049 Uiso 1 1 calc R
H18B H 0.0899 0.1132 1.0469 0.049 Uiso 1 1 calc R
O1 O 0.1386(6) 0.3328(5) 0.0115(4) 0.0402(19) Uani 1 1 d .
O2 O 0.2132(6) 0.4392(4) 0.0165(3) 0.0388(18) Uani 1 1 d .
O3 O 0.4655(7) 0.5489(5) 0.0132(5) 0.057(2) Uani 1 1 d .
O4 O 0.2958(5) 0.5225(4) 0.1130(3) 0.0441(17) Uani 1 1 d .
O5 O 0.5345(5) 0.3205(4) 0.1234(3) 0.0371(17) Uani 1 1 d .
O6 O 0.5924(6) 0.1794(4) 0.1390(4) 0.052(2) Uani 1 1 d .
O7 O 0.1973(6) 0.8864(4) 0.0338(4) 0.048(2) Uani 1 1 d .
O8 O 0.7674(8) 0.2444(6) 0.4379(6) 0.072(3) Uani 1 1 d .
O9 O 0.0162(7) 0.9196(5) 0.4314(4) 0.053(2) Uani 1 1 d .
O10 O 0.6646(5) 0.6218(4) 0.3214(3) 0.0457(18) Uani 1 1 d .
O11 O 0.7058(5) 0.4802(4) 0.3397(3) 0.0354(16) Uani 1 1 d .
O12 O 0.0885(7) 0.4786(5) 0.4298(4) 0.046(2) Uani 1 1 d .
O13 O 0.0177(6) 0.3713(5) 0.4242(4) 0.047(2) Uani 1 1 d .
O14 O 0.3239(6) 0.0479(4) 0.5844(4) 0.044(2) Uani 1 1 d .
O15 O 0.8192(7) 0.3706(5) 0.4183(5) 0.063(3) Uani 1 1 d .
O16 O 0.0709(7) 0.4625(4) 0.5479(4) 0.046(2) Uani 1 1 d .
O17 O 0.8470(6) 0.1434(5) 0.7900(4) 0.052(2) Uani 1 1 d .
O18 O 0.1385(6) 0.3433(4) 0.8980(4) 0.0348(18) Uani 1 1 d .
O19 O 0.8782(5) 0.8345(4) 0.4653(4) 0.0418(19) Uani 1 1 d .
O20 O 0.8898(7) 0.7661(4) 0.8673(4) 0.046(2) Uani 1 1 d .
O21 O 0.3119(5) 0.9867(4) 0.9941(3) 0.0330(16) Uani 1 1 d .
O22 O 0.3487(6) 0.6806(5) 0.6651(4) 0.049(2) Uani 1 1 d .
O23 O 0.5496(7) 0.0788(5) 0.2532(4) 0.056(2) Uani 1 1 d .
O24 O 0.6980(9) 0.7184(5) 0.2071(5) 0.089(4) Uani 1 1 d .
O25 O 0.4106(8) 0.4202(6) 0.0429(6) 0.047(3) Uani 0.75 1 d P
O26 O -0.073(3) 0.3168(19) 0.3283(16) 0.067(8) Uani 0.50 1 d P
O28 O -0.092(3) 0.3103(19) 0.3151(13) 0.074(11) Uani 0.50 1 d P
O27 O 0.5897(13) 0.5066(9) 0.7453(8) 0.023(4) Uani 0.25 1 d P

loop_
_atom_site_aniso_label
_atom_site_aniso_U_11
_atom_site_aniso_U_22
_atom_site_aniso_U_33
_atom_site_aniso_U_23
_atom_site_aniso_U_13
_atom_site_aniso_U_12
Ru1 0.0242(4) 0.0204(5) 0.0201(5) -0.0061(4) -0.0042(3) -0.0036(4)
Ru2 0.0284(4) 0.0232(4) 0.0184(4) -0.0081(3) 0.0003(3) -0.0053(3)
Ru3 0.0220(4) 0.0209(4) 0.0200(4) -0.0083(3) -0.0001(3) -0.0067(3)
Ru4 0.0226(4) 0.0220(5) 0.0204(5) -0.0073(4) -0.0040(3) -0.0053(3)
Ru5 0.0205(4) 0.0202(4) 0.0188(5) -0.0072(4) -0.0003(3) -0.0068(3)
Ru6 0.0218(4) 0.0215(4) 0.0189(5) -0.0062(4) 0.0001(3) -0.0075(3)
Cu1 0.0216(6) 0.0310(7) 0.0422(8) -0.0241(6) -0.0036(5) -0.0046(5)
Cu2 0.0293(4) 0.0307(4) 0.0262(4) 0.0004(3) -0.0064(3) -0.0126(3)
Cu3 0.0281(7) 0.0270(7) 0.0243(8) -0.0073(6) -0.0007(5) -0.0070(6)
Cu4 0.0441(5) 0.0271(7) 0.0229(5) -0.0082(4) 0.0032(4) -0.0093(4)
Cu5 0.0246(6) 0.0221(7) 0.0244(8) -0.0066(6) -0.0022(5) -0.0067(5)
Cu6 0.0235(6) 0.0282(7) 0.0348(7) -0.0165(6) -0.0071(5) -0.0035(5)
Cu7 0.0208(6) 0.0298(7) 0.0361(8) -0.0181(7) -0.0033(5) -0.0040(5)
Cu8 0.0263(6) 0.0242(7) 0.0256(7) -0.0079(6) -0.0024(5) -0.0071(5)
Cu9 0.0271(7) 0.0272(4) 0.0299(5) -0.0139(4) -0.0005(5) -0.0094(5)
Cu10 0.0225(6) 0.0337(8) 0.0420(9) -0.0197(7) -0.0026(6) -0.0033(6)
Cu11 0.0296(5) 0.0231(4) 0.0256(4) -0.0043(3) -0.0025(3) -0.0083(4)
Cu12 0.0278(6) 0.0260(7) 0.0261(7) -0.0096(6) -0.0020(5) -0.0084(5)
N1 0.031(5) 0.042(6) 0.051(7) -0.022(5) 0.005(4) -0.016(4)
N2 0.032(5) 0.032(6) 0.029(5) -0.013(5) 0.005(4) -0.012(4)
N3 0.041(5) 0.027(5) 0.023(5) -0.003(4) -0.003(4) -0.017(4)
N4 0.030(5) 0.033(5) 0.026(5) -0.014(4) -0.005(4) -0.002(4)
N5 0.025(4) 0.026(5) 0.025(5) -0.005(4) -0.007(4) -0.003(4)
N6 0.029(4) 0.028(5) 0.024(5) 0.001(4) -0.011(4) -0.005(4)
N7 0.049(6) 0.034(6) 0.014(5) -0.014(4) 0.004(4) -0.008(5)
N8 0.031(4) 0.036(4) 0.026(5) -0.011(4) 0.000(3) -0.016(3)
N9 0.045(5) 0.043(5) 0.019(4) -0.012(4) 0.008(4) -0.030(4)
N10 0.048(6) 0.033(6) 0.022(6) -0.011(5) 0.009(4) -0.022(5)
N11 0.040(5) 0.014(5) 0.027(5) -0.003(4) -0.015(4) 0.002(4)
N12 0.035(5) 0.049(6) 0.027(5) -0.002(4) 0.003(4) -0.019(5)
N13 0.029(4) 0.029(4) 0.037(5) -0.016(4) -0.002(3) -0.010(3)
N14 0.028(4) 0.032(4) 0.020(4) -0.007(3) -0.003(3) -0.017(3)
N15 0.032(4) 0.033(5) 0.036(5) -0.020(4) -0.004(3) -0.010(4)
N16 0.014(4) 0.028(4) 0.027(4) -0.010(3) 0.002(3) -0.002(3)
N17 0.049(6) 0.039(6) 0.037(6) -0.028(5) -0.012(5) 0.012(4)
N18 0.025(4) 0.035(5) 0.042(5) -0.009(4) -0.002(4) -0.002(4)
N19 0.076(8) 0.031(6) 0.039(7) -0.019(6) -0.015(6) 0.001(5)
N20 0.030(5) 0.033(5) 0.058(7) 0.003(5) -0.021(5) -0.011(4)
N21 0.029(5) 0.023(5) 0.031(6) -0.008(4) 0.001(4) 0.000(4)
N22 0.023(4) 0.027(5) 0.032(6) -0.015(4) -0.008(4) 0.000(4)
N23 0.036(4) 0.017(4) 0.025(4) -0.009(3) 0.001(3) -0.009(3)
N24 0.032(5) 0.029(5) 0.024(5) -0.009(4) -0.013(4) -0.005(4)
N25 0.059(6) 0.025(5) 0.028(5) -0.007(4) 0.004(4) -0.013(4)
N26 0.040(5) 0.033(5) 0.029(5) -0.019(4) 0.004(4) -0.010(4)
N27 0.028(5) 0.038(5) 0.039(5) -0.019(4) -0.001(4) -0.008(4)
N28 0.044(5) 0.028(5) 0.018(6) -0.011(5) 0.008(4) -0.017(4)
N29 0.025(4) 0.032(5) 0.030(6) 0.004(4) -0.013(4) -0.006(4)
N30 0.038(4) 0.019(4) 0.023(4) -0.002(3) 0.002(3) -0.010(3)
N31 0.026(4) 0.021(5) 0.028(5) -0.006(4) -0.003(4) -0.005(4)
N32 0.024(4) 0.027(4) 0.032(4) -0.016(3) 0.001(3) -0.004(3)
N33 0.028(4) 0.035(5) 0.033(5) -0.013(4) 0.004(4) -0.015(4)
N34 0.075(8) 0.032(6) 0.038(7) -0.018(6) 0.010(6) -0.019(6)
N35 0.027(5) 0.046(5) 0.028(5) -0.002(4) -0.007(4) -0.014(4)
N36 0.028(4) 0.021(4) 0.030(5) -0.008(4) 0.001(4) -0.012(3)
N37 0.024(4) 0.026(5) 0.039(5) -0.016(4) -0.002(4) 0.002(4)
N38 0.031(5) 0.030(5) 0.033(6) -0.015(5) -0.005(4) -0.013(4)
N39 0.039(5) 0.028(4) 0.028(5) -0.006(4) -0.005(4) -0.011(4)
N40 0.022(4) 0.048(5) 0.030(5) -0.017(4) -0.004(3) -0.015(4)
N41 0.043(5) 0.016(4) 0.041(6) -0.014(4) -0.005(4) -0.003(4)
N42 0.025(5) 0.042(5) 0.030(5) -0.008(4) -0.004(4) -0.003(4)
N43 0.032(4) 0.030(4) 0.028(4) -0.012(3) -0.005(3) -0.012(3)
N44 0.044(5) 0.032(4) 0.029(5) -0.014(4) 0.004(4) -0.015(4)
N45 0.041(5) 0.047(5) 0.022(4) -0.018(4) 0.005(3) -0.005(4)
N46 0.034(4) 0.027(4) 0.022(4) -0.007(3) 0.000(3) -0.019(3)
N47 0.053(6) 0.040(5) 0.017(4) -0.001(4) -0.011(4) -0.009(4)
N48 0.025(4) 0.029(4) 0.033(4) -0.011(3) -0.005(3) -0.017(3)
N49 0.023(4) 0.028(4) 0.024(4) -0.005(3) -0.002(3) -0.007(3)
N50 0.035(4) 0.024(4) 0.023(4) -0.008(3) -0.001(3) -0.011(3)
N51 0.029(4) 0.035(4) 0.032(4) -0.015(3) -0.003(3) -0.018(3)
N52 0.064(7) 0.030(5) 0.047(6) -0.023(5) -0.005(5) 0.004(5)
N53 0.045(5) 0.028(5) 0.036(5) -0.014(4) 0.004(4) -0.016(4)
N54 0.058(6) 0.023(5) 0.021(6) -0.002(5) -0.002(5) -0.012(5)
N55 0.038(5) 0.020(5) 0.019(5) -0.002(4) -0.002(4) -0.007(4)
N56 0.033(5) 0.021(5) 0.032(6) -0.006(4) -0.002(4) -0.009(4)
N57 0.030(5) 0.032(5) 0.022(5) -0.009(4) 0.006(4) -0.013(4)
N58 0.034(5) 0.033(5) 0.029(6) -0.011(5) 0.002(4) -0.010(4)
N59 0.029(4) 0.029(5) 0.019(5) -0.003(4) 0.000(4) -0.008(4)
N60 0.032(4) 0.013(3) 0.035(5) -0.007(3) -0.009(3) -0.004(3)
N61 0.032(4) 0.030(4) 0.028(4) -0.001(3) -0.009(3) -0.017(3)
N62 0.051(6) 0.033(5) 0.021(5) -0.010(4) 0.001(4) -0.009(4)
N63 0.036(5) 0.046(6) 0.055(6) -0.026(5) 0.011(4) -0.016(4)
N64 0.052(6) 0.029(6) 0.038(7) -0.017(5) 0.003(5) -0.005(5)
N65 0.030(5) 0.070(7) 0.043(6) -0.010(5) 0.001(4) -0.028(5)
N66 0.031(5) 0.043(5) 0.060(7) -0.018(5) -0.015(4) -0.010(4)
N67 0.028(4) 0.032(5) 0.031(5) -0.013(4) -0.005(3) 0.007(4)
N68 0.030(5) 0.043(6) 0.051(7) -0.023(6) -0.002(5) -0.005(5)
N69 0.040(5) 0.026(5) 0.033(5) -0.010(4) -0.005(4) -0.008(4)
N70 0.028(5) 0.033(5) 0.038(5) -0.018(4) -0.001(4) -0.008(4)
N71 0.039(5) 0.060(7) 0.034(6) -0.018(5) -0.001(4) -0.019(5)
N72 0.051(6) 0.033(5) 0.040(6) -0.017(5) -0.004(4) -0.013(5)
N73 0.037(5) 0.035(6) 0.014(5) -0.007(4) 0.006(4) -0.014(4)
N74 0.038(5) 0.030(5) 0.024(5) -0.007(4) -0.006(4) -0.010(4)
N75 0.029(5) 0.024(5) 0.031(6) -0.011(4) 0.000(4) -0.003(4)
N76 0.036(4) 0.032(5) 0.027(4) -0.011(4) -0.003(3) -0.009(4)
N77 0.061(7) 0.030(6) 0.034(6) -0.017(5) -0.005(5) 0.009(5)
N78 0.026(4) 0.029(4) 0.026(5) 0.013(4) -0.008(4) -0.005(4)
N79 0.048(6) 0.043(6) 0.030(6) -0.019(5) -0.001(4) -0.018(5)
N80 0.037(6) 0.077(8) 0.036(6) -0.003(5) -0.003(4) -0.038(6)
N81 0.026(4) 0.024(4) 0.030(5) -0.013(4) 0.001(3) -0.007(3)
N82 0.034(4) 0.038(5) 0.039(5) -0.019(4) -0.011(4) -0.010(4)
N83 0.019(4) 0.027(4) 0.033(4) -0.005(3) -0.010(3) 0.000(3)
N84 0.024(4) 0.025(4) 0.032(4) -0.014(3) -0.001(3) -0.011(3)
C1 0.045(7) 0.024(5) 0.023(6) 0.000(4) -0.019(5) -0.008(5)
C2 0.040(6) 0.034(7) 0.016(6) -0.018(5) 0.000(5) -0.012(5)
C3 0.036(5) 0.030(4) 0.022(4) -0.002(4) 0.000(4) -0.014(4)
C4 0.027(4) 0.026(5) 0.027(5) -0.009(4) -0.003(3) -0.006(4)
C5 0.035(6) 0.036(7) 0.033(7) -0.004(5) 0.000(5) -0.020(5)
C6 0.028(6) 0.057(7) 0.071(9) -0.010(6) 0.000(5) -0.018(5)
C7 0.036(5) 0.049(6) 0.074(8) -0.008(5) -0.010(5) -0.022(5)
C8 0.035(6) 0.035(6) 0.049(7) -0.003(5) -0.016(5) -0.014(5)
C9 0.023(4) 0.030(5) 0.023(4) -0.010(4) 0.002(3) -0.008(4)
C10 0.031(4) 0.022(4) 0.024(4) -0.006(3) -0.006(3) -0.011(3)
C11 0.040(6) 0.035(6) 0.049(7) -0.005(5) -0.012(5) -0.014(5)
C12 0.033(5) 0.064(7) 0.062(7) -0.008(5) -0.019(5) -0.017(5)
C13 0.048(7) 0.073(9) 0.056(8) 0.007(6) -0.009(6) -0.041(7)
C14 0.041(7) 0.044(7) 0.033(7) 0.005(6) 0.000(5) -0.019(6)
C15 0.034(6) 0.028(6) 0.032(7) -0.023(6) -0.006(5) -0.004(5)
C16 0.026(5) 0.032(5) 0.035(6) -0.019(5) -0.013(4) -0.003(4)
C17 0.024(5) 0.021(4) 0.040(7) -0.012(4) -0.014(4) -0.005(4)
C18 0.019(5) 0.011(5) 0.044(8) -0.009(5) -0.010(5) -0.001(4)
C19 0.018(5) 0.037(7) 0.027(6) -0.021(6) 0.006(4) -0.012(5)
C20 0.034(6) 0.010(4) 0.020(5) -0.005(4) -0.004(4) 0.006(4)
C21 0.042(5) 0.024(4) 0.025(4) -0.008(3) -0.009(4) -0.011(4)
C22 0.019(4) 0.029(4) 0.020(4) -0.013(3) 0.004(3) -0.007(3)
C23 0.031(5) 0.041(5) 0.046(6) -0.019(5) 0.004(4) -0.011(4)
C24 0.051(7) 0.043(6) 0.049(6) -0.032(5) 0.006(5) -0.016(5)
C25 0.063(7) 0.053(6) 0.046(6) -0.031(5) -0.011(5) -0.017(5)
C26 0.060(7) 0.025(5) 0.026(5) -0.001(4) -0.023(5) -0.013(5)
C27 0.026(4) 0.036(5) 0.027(5) -0.016(4) 0.002(4) -0.019(4)
C28 0.018(4) 0.022(4) 0.022(4) -0.007(3) 0.005(3) -0.006(3)
C29 0.021(4) 0.033(5) 0.031(5) -0.016(4) -0.001(4) -0.008(4)
C30 0.033(5) 0.042(5) 0.049(5) -0.030(4) 0.009(4) -0.017(4)
C31 0.032(5) 0.037(6) 0.058(7) -0.033(6) 0.012(5) -0.009(4)
C32 0.017(5) 0.043(7) 0.038(7) -0.027(6) 0.007(4) 0.000(5)
C33 0.035(6) 0.018(6) 0.035(7) -0.005(5) -0.010(5) -0.004(5)
C34 0.022(5) 0.024(5) 0.028(6) -0.007(5) 0.007(4) -0.015(4)
C35 0.023(5) 0.017(6) 0.034(7) 0.006(5) -0.007(5) 0.002(4)
C36 0.034(6) 0.032(6) 0.020(6) -0.003(5) -0.016(4) 0.003(5)
C37 0.034(5) 0.032(5) 0.027(5) -0.009(4) 0.000(4) -0.013(4)
C38 0.027(4) 0.020(4) 0.025(5) -0.008(3) -0.001(3) 0.000(3)
C39 0.032(6) 0.026(6) 0.041(7) -0.007(5) 0.002(5) -0.011(5)
C40 0.043(6) 0.046(6) 0.051(7) -0.008(5) -0.001(5) -0.026(5)
C41 0.031(5) 0.056(7) 0.060(8) -0.015(6) -0.007(5) -0.020(5)
C42 0.031(6) 0.045(7) 0.042(8) -0.016(6) -0.016(5) 0.000(5)
C43 0.026(4) 0.032(4) 0.022(4) -0.007(3) -0.003(3) -0.007(3)
C44 0.043(5) 0.029(4) 0.025(5) -0.011(4) -0.001(4) -0.016(4)
C45 0.036(7) 0.049(8) 0.044(8) -0.003(7) 0.000(6) -0.027(6)
C46 0.036(6) 0.050(7) 0.071(9) -0.002(6) 0.000(6) -0.025(5)
C47 0.027(5) 0.062(7) 0.056(7) 0.000(5) -0.006(5) -0.016(5)
C48 0.034(5) 0.038(6) 0.033(6) 0.002(4) 0.002(4) -0.019(4)
C49 0.031(5) 0.040(7) 0.012(5) -0.006(5) -0.005(4) -0.013(5)
C50 0.020(5) 0.022(5) 0.025(6) -0.002(4) -0.006(4) -0.007(4)
C51 0.033(6) 0.023(5) 0.023(5) -0.011(4) -0.001(4) -0.003(4)
C52 0.021(5) 0.032(6) 0.025(7) -0.023(6) 0.006(4) -0.005(5)
C53 0.013(4) 0.034(6) 0.026(6) -0.017(5) 0.005(4) -0.012(4)
C54 0.021(5) 0.028(4) 0.019(4) -0.007(4) 0.002(3) -0.001(4)
C55 0.027(4) 0.030(4) 0.030(5) -0.014(4) -0.004(3) -0.009(3)
C56 0.042(6) 0.026(6) 0.055(8) -0.023(6) -0.018(6) 0.000(5)
C57 0.056(7) 0.042(5) 0.056(7) -0.028(5) -0.009(5) -0.008(5)
C58 0.049(7) 0.050(7) 0.039(7) -0.024(6) -0.006(5) 0.001(5)
C59 0.044(6) 0.035(5) 0.031(6) -0.006(4) 0.000(4) -0.005(4)
C60 0.025(4) 0.030(4) 0.037(5) -0.016(4) 0.002(3) -0.013(3)
C61 0.022(5) 0.047(6) 0.076(8) -0.046(6) 0.015(5) -0.015(4)
C62 0.117(12) 0.098(12) 0.080(10) -0.060(9) 0.069(9) -0.079(10)
C63 0.098(12) 0.118(14) 0.142(16) -0.112(13) 0.084(11) -0.077(11)
C64 0.064(7) 0.063(6) 0.079(8) -0.055(6) 0.034(6) -0.038(6)
C65 0.032(5) 0.037(5) 0.060(7) -0.033(5) -0.005(5) -0.005(4)
C66 0.040(6) 0.025(6) 0.021(6) 0.004(5) -0.003(5) -0.016(5)
C67 0.040(6) 0.030(6) 0.018(6) -0.007(5) 0.009(4) -0.022(5)
C68 0.027(4) 0.021(4) 0.030(5) -0.005(3) -0.003(3) -0.006(3)
C69 0.025(4) 0.025(4) 0.040(5) -0.012(4) -0.001(4) -0.010(3)
C70 0.032(6) 0.030(6) 0.055(8) -0.015(5) -0.015(5) -0.002(5)
C71 0.031(5) 0.031(5) 0.083(9) -0.015(5) -0.018(5) -0.006(4)
C72 0.019(4) 0.037(5) 0.070(7) -0.025(5) -0.002(4) -0.004(4)
C73 0.020(5) 0.030(5) 0.063(7) -0.018(5) -0.009(5) -0.002(4)
C74 0.025(4) 0.022(4) 0.032(5) -0.008(3) -0.004(3) -0.012(3)
C75 0.028(4) 0.016(4) 0.028(5) 0.000(4) -0.007(4) -0.006(3)
C76 0.035(5) 0.025(4) 0.035(6) -0.007(4) -0.009(4) -0.012(4)
C77 0.033(6) 0.041(6) 0.054(7) -0.012(5) -0.013(5) -0.013(5)
C78 0.026(5) 0.051(5) 0.054(6) -0.005(5) -0.011(4) -0.016(4)
C79 0.025(5) 0.032(5) 0.037(6) -0.007(4) 0.001(4) -0.012(4)
C80 0.054(7) 0.015(4) 0.010(5) -0.004(4) -0.007(4) -0.006(4)
C81 0.024(5) 0.035(7) 0.019(6) -0.005(5) 0.000(4) -0.010(5)
C82 0.022(5) 0.022(5) 0.021(5) -0.006(4) -0.001(4) -0.001(4)
C83 0.026(4) 0.025(4) 0.031(4) -0.007(3) -0.001(3) -0.009(3)
C84 0.043(6) 0.035(5) 0.035(6) -0.016(4) -0.002(5) -0.013(5)
C85 0.046(6) 0.012(4) 0.043(6) 0.002(4) -0.009(5) -0.005(4)
C86 0.050(7) 0.044(6) 0.049(7) -0.018(5) -0.007(5) -0.020(5)
C87 0.042(5) 0.034(5) 0.066(6) -0.026(4) -0.009(5) -0.002(4)
C88 0.039(5) 0.038(5) 0.050(6) -0.025(4) -0.002(4) -0.011(4)
C89 0.033(5) 0.033(5) 0.024(5) -0.006(4) 0.001(4) -0.015(4)
C90 0.029(4) 0.031(4) 0.024(4) -0.013(3) 0.007(3) -0.015(3)
C91 0.045(5) 0.031(5) 0.032(5) -0.018(4) 0.000(4) -0.013(4)
C92 0.044(5) 0.039(5) 0.038(5) -0.019(4) 0.006(4) -0.011(4)
C93 0.038(6) 0.034(6) 0.045(7) -0.002(5) -0.005(5) -0.011(5)
C94 0.032(5) 0.039(6) 0.040(6) -0.020(5) 0.010(4) -0.010(4)
C95 0.034(6) 0.021(5) 0.014(5) 0.000(4) 0.002(4) -0.003(4)
C96 0.031(5) 0.027(4) 0.019(5) -0.011(3) -0.002(4) -0.013(4)
C97 0.036(5) 0.019(4) 0.023(4) -0.003(3) -0.005(3) -0.007(3)
C98 0.046(6) 0.037(5) 0.029(5) -0.016(4) 0.004(4) -0.022(4)
C99 0.054(6) 0.035(5) 0.044(5) -0.017(4) 0.001(4) -0.023(4)
C100 0.046(7) 0.041(6) 0.048(7) -0.025(5) 0.000(5) -0.009(5)
C101 0.035(6) 0.040(5) 0.032(5) -0.015(4) 0.001(4) -0.013(4)
C102 0.027(4) 0.026(4) 0.028(5) -0.008(3) -0.009(4) -0.008(4)
C103 0.027(4) 0.033(4) 0.024(5) -0.012(4) -0.003(3) -0.009(4)
C104 0.028(5) 0.031(5) 0.038(5) -0.018(4) 0.003(4) -0.006(4)
C105 0.042(6) 0.035(5) 0.056(7) -0.021(5) -0.007(5) -0.006(4)
C106 0.047(6) 0.033(5) 0.057(6) -0.029(5) -0.007(5) -0.007(4)
C107 0.037(5) 0.023(4) 0.038(6) -0.012(4) -0.007(4) -0.007(4)
C108 0.045(6) 0.028(6) 0.026(6) 0.000(5) 0.002(5) -0.002(5)
C109 0.032(5) 0.019(5) 0.020(5) 0.007(4) -0.001(4) -0.009(4)
C110 0.027(5) 0.024(6) 0.037(8) -0.022(6) -0.005(5) -0.005(5)
C111 0.032(5) 0.036(4) 0.026(5) -0.014(4) 0.001(4) -0.011(4)
C112 0.030(5) 0.032(5) 0.022(5) -0.011(4) 0.011(4) -0.013(4)
C113 0.034(6) 0.046(7) 0.055(8) -0.007(6) -0.014(5) -0.010(5)
C114 0.049(8) 0.072(10) 0.063(10) -0.013(8) -0.021(7) -0.015(7)
C115 0.043(6) 0.075(7) 0.076(8) -0.012(6) -0.017(6) -0.027(5)
C116 0.041(6) 0.050(7) 0.051(7) -0.014(5) -0.008(5) -0.022(5)
C117 0.020(4) 0.027(4) 0.025(5) -0.011(4) 0.003(3) 0.002(3)
C118 0.031(5) 0.033(4) 0.030(5) -0.010(4) -0.001(4) -0.008(4)
C119 0.039(6) 0.033(6) 0.054(7) -0.012(5) -0.002(5) -0.015(5)
C120 0.036(5) 0.062(6) 0.086(8) -0.028(6) -0.021(5) -0.013(5)
C121 0.028(5) 0.046(7) 0.065(9) -0.007(6) -0.016(5) 0.007(5)
C122 0.031(5) 0.037(6) 0.041(6) -0.012(5) -0.015(4) 0.000(5)
C123 0.013(4) 0.037(6) 0.030(6) -0.022(6) 0.002(4) -0.006(4)
C124 0.022(4) 0.023(4) 0.030(5) -0.009(3) 0.000(4) -0.004(3)
C125 0.025(4) 0.027(4) 0.033(5) -0.007(4) -0.002(4) -0.009(3)
C126 0.043(6) 0.024(4) 0.046(6) -0.008(4) -0.009(5) -0.010(4)
C127 0.028(5) 0.037(5) 0.061(7) -0.030(5) 0.007(4) -0.004(4)
C128 0.049(6) 0.037(5) 0.041(6) -0.024(4) 0.004(4) -0.019(4)
C129 0.038(5) 0.039(5) 0.036(5) -0.022(4) 0.008(4) -0.017(4)
C130 0.036(5) 0.034(5) 0.022(4) -0.014(4) 0.004(4) -0.016(4)
C131 0.017(5) 0.033(5) 0.058(7) -0.014(5) -0.001(4) -0.005(4)
C132 0.053(7) 0.057(7) 0.034(6) -0.021(6) 0.022(5) -0.025(6)
C133 0.048(7) 0.057(8) 0.054(8) -0.036(7) 0.014(6) -0.008(6)
C134 0.056(7) 0.059(6) 0.054(7) -0.043(6) 0.013(5) -0.021(5)
C135 0.066(8) 0.031(7) 0.032(7) -0.011(6) 0.009(6) -0.015(6)
C136 0.029(6) 0.023(6) 0.019(6) 0.001(5) 0.002(4) -0.007(5)
C137 0.044(7) 0.034(6) 0.012(6) -0.008(5) -0.003(5) -0.004(5)
C138 0.042(6) 0.014(5) 0.017(5) -0.001(4) -0.001(4) -0.010(4)
C139 0.033(5) 0.030(5) 0.030(5) -0.012(4) 0.001(4) -0.016(4)
C140 0.022(4) 0.034(5) 0.045(5) -0.015(4) -0.003(4) -0.002(4)
C141 0.035(6) 0.046(7) 0.063(8) -0.012(6) -0.007(5) -0.003(5)
C142 0.027(5) 0.082(8) 0.086(9) -0.028(7) -0.018(5) 0.004(5)
C143 0.039(7) 0.077(9) 0.053(8) -0.020(7) -0.013(6) -0.008(6)
C144 0.035(6) 0.065(8) 0.053(7) -0.020(6) -0.014(5) -0.007(5)
C145 0.026(4) 0.030(5) 0.033(5) -0.003(4) -0.003(4) -0.005(4)
C146 0.025(4) 0.033(5) 0.040(5) -0.013(4) -0.001(4) -0.007(4)
C147 0.043(7) 0.044(7) 0.049(8) -0.015(6) -0.017(5) -0.011(6)
C148 0.034(5) 0.040(6) 0.075(8) -0.013(5) -0.026(5) 0.000(4)
C149 0.029(5) 0.053(6) 0.086(9) -0.024(6) -0.011(5) -0.007(5)
C150 0.023(5) 0.040(6) 0.064(8) -0.019(5) 0.002(5) -0.009(4)
C151 0.036(6) 0.034(6) 0.027(6) -0.013(5) 0.014(5) -0.008(5)
C152 0.027(5) 0.041(7) 0.013(5) -0.009(5) 0.005(4) -0.014(5)
C153 0.028(4) 0.044(5) 0.025(5) -0.015(4) 0.002(4) -0.010(4)
C154 0.033(5) 0.038(5) 0.029(5) -0.020(4) 0.002(4) -0.006(4)
C155 0.052(7) 0.050(8) 0.048(8) -0.013(6) -0.010(6) -0.026(6)
C156 0.041(6) 0.059(6) 0.052(7) -0.021(5) -0.002(5) -0.023(5)
C157 0.031(5) 0.072(8) 0.054(8) -0.022(6) 0.006(5) -0.020(5)
C158 0.037(7) 0.050(8) 0.047(9) -0.006(7) -0.001(6) -0.019(6)
C159 0.029(4) 0.027(4) 0.022(5) -0.009(4) -0.004(4) -0.007(3)
C160 0.032(4) 0.030(4) 0.029(5) -0.005(4) -0.006(4) -0.007(3)
C161 0.039(6) 0.058(7) 0.046(7) 0.000(5) -0.010(5) -0.012(5)
C162 0.052(7) 0.089(8) 0.064(8) 0.013(6) -0.027(6) -0.048(6)
C163 0.044(7) 0.055(7) 0.061(8) -0.009(6) -0.001(5) -0.028(6)
C164 0.046(7) 0.021(6) 0.053(9) -0.001(6) -0.005(6) -0.014(5)
C165 0.048(7) 0.032(7) 0.020(6) -0.002(6) -0.010(5) -0.011(6)
C166 0.023(5) 0.047(7) 0.033(7) -0.021(6) -0.004(4) -0.007(5)
C167 0.019(5) 0.027(6) 0.025(7) 0.003(5) -0.004(4) -0.010(4)
C168 0.028(6) 0.027(6) 0.029(6) -0.006(5) -0.011(5) 0.007(4)
C169 0.021(4) 0.023(4) 0.027(4) -0.012(3) 0.005(3) -0.002(3)
C170 0.028(5) 0.028(4) 0.029(5) -0.014(4) 0.000(4) -0.011(3)
C171 0.032(6) 0.034(7) 0.066(9) -0.027(6) -0.017(6) -0.001(5)
C172 0.045(6) 0.028(5) 0.057(7) -0.021(5) -0.009(5) 0.000(4)
C173 0.051(6) 0.059(6) 0.043(6) -0.035(5) 0.001(5) -0.013(5)
C174 0.046(6) 0.031(5) 0.027(5) -0.015(4) -0.007(4) -0.010(4)
C175 0.022(4) 0.021(4) 0.030(4) -0.008(3) -0.001(3) -0.010(3)
C176 0.026(4) 0.033(4) 0.028(5) -0.012(4) 0.001(3) -0.017(3)
C177 0.033(5) 0.023(4) 0.036(5) -0.019(4) 0.009(4) -0.007(4)
C178 0.073(7) 0.045(5) 0.035(5) -0.026(4) 0.010(5) -0.017(5)
C179 0.051(7) 0.049(6) 0.056(7) -0.035(5) -0.013(6) -0.002(5)
C180 0.055(7) 0.027(5) 0.045(6) -0.014(4) -0.024(5) -0.002(4)
O1 0.037(4) 0.055(5) 0.027(4) -0.018(3) 0.007(3) -0.010(4)
O2 0.036(4) 0.050(4) 0.035(4) -0.026(4) 0.009(3) -0.011(3)
O3 0.044(5) 0.056(5) 0.073(7) -0.013(4) -0.015(4) -0.019(4)
O4 0.042(4) 0.055(5) 0.034(4) -0.006(3) -0.002(3) -0.021(3)
O5 0.046(4) 0.037(4) 0.039(4) -0.017(3) -0.014(3) -0.014(3)
O6 0.066(5) 0.037(4) 0.055(5) -0.025(3) 0.016(4) -0.017(4)
O7 0.037(4) 0.040(4) 0.065(6) -0.012(4) -0.009(4) -0.011(3)
O8 0.055(5) 0.078(6) 0.099(8) -0.045(6) -0.034(5) -0.001(4)
O9 0.041(4) 0.055(5) 0.056(5) -0.013(4) 0.003(4) -0.010(4)
O10 0.041(4) 0.041(4) 0.050(4) -0.020(3) 0.000(3) 0.001(3)
O11 0.037(4) 0.053(4) 0.023(3) -0.018(3) -0.002(3) -0.015(3)
O12 0.056(5) 0.055(5) 0.033(4) -0.016(4) -0.011(4) -0.015(4)
O13 0.048(5) 0.061(5) 0.036(4) -0.010(4) 0.001(3) -0.029(4)
O14 0.046(5) 0.025(4) 0.056(6) -0.012(4) -0.004(4) -0.003(3)
O15 0.043(5) 0.067(6) 0.071(6) -0.001(4) -0.024(4) -0.019(4)
O16 0.063(5) 0.028(5) 0.045(5) -0.012(4) -0.013(4) -0.004(4)
O17 0.046(5) 0.072(6) 0.039(5) -0.004(4) -0.010(4) -0.031(4)
O18 0.048(4) 0.027(4) 0.025(4) -0.008(3) -0.011(3) 0.004(3)
O19 0.022(3) 0.046(4) 0.052(5) -0.014(3) -0.007(3) -0.002(3)
O20 0.065(5) 0.040(5) 0.038(5) -0.019(4) -0.012(4) -0.007(4)
O21 0.022(3) 0.036(4) 0.035(4) -0.004(3) -0.008(3) -0.006(3)
O22 0.043(4) 0.075(6) 0.026(4) -0.006(4) -0.003(3) -0.026(4)
O23 0.076(5) 0.035(4) 0.050(5) -0.019(4) 0.029(4) -0.019(4)
O24 0.143(10) 0.043(5) 0.058(6) -0.020(4) 0.056(6) -0.028(6)
O25 0.031(5) 0.041(5) 0.073(8) -0.016(5) -0.016(5) -0.009(4)
O26 0.091(14) 0.058(17) 0.070(15) -0.023(11) -0.020(11) -0.035(12)
O28 0.12(3) 0.057(12) 0.056(17) -0.040(14) 0.060(17) -0.068(17)
O27 0.015(10) 0.032(10) 0.027(11) -0.020(9) 0.016(8) -0.013(8)

loop_
_atom_type_symbol
_atom_type_description
_atom_type_scat_dispersion_real
_atom_type_scat_dispersion_imag
_atom_type_scat_source
C C 0.0033 0.0016 'International Tables Vol C Tables 4.2.6.8 and 6.1.1.4'
H H 0.0000 0.0000 'International Tables Vol C Tables 4.2.6.8 and 6.1.1.4'
Cu Cu 0.3201 1.2651 'International Tables Vol C Tables 4.2.6.8 and 6.1.1.4'
N N 0.0061 0.0033 'International Tables Vol C Tables 4.2.6.8 and 6.1.1.4'
O O 0.0106 0.0060 'International Tables Vol C Tables 4.2.6.8 and 6.1.1.4'
Ru Ru -1.2594 0.8363 'International Tables Vol C Tables 4.2.6.8 and 6.1.1.4'

loop_
_geom_angle_atom_site_label_1
_geom_angle_atom_site_label_2
_geom_angle_atom_site_label_3
_geom_angle
_geom_angle_site_symmetry_3
C167 Ru1 C1 89.3(4) .
C167 Ru1 C2 92.3(4) .
C1 Ru1 C2 88.5(4) .
C167 Ru1 C168 87.6(4) .
C1 Ru1 C168 173.2(5) .
C2 Ru1 C168 85.6(4) .
C167 Ru1 C165 170.8(5) .
C1 Ru1 C165 94.4(5) .
C2 Ru1 C165 96.3(4) .
C168 Ru1 C165 89.5(4) .
C167 Ru1 C166 85.3(4) .
C1 Ru1 C166 89.7(4) .
C2 Ru1 C166 177.0(4) .
C168 Ru1 C166 96.0(4) .
C165 Ru1 C166 86.3(5) .
C16 Ru2 C152 88.5(4) .
C16 Ru2 C15 179.4(4) .
C152 Ru2 C15 91.1(4) .
C16 Ru2 C95 95.0(4) .
C152 Ru2 C95 88.9(4) .
C15 Ru2 C95 85.4(4) .
C16 Ru2 C151 92.5(4) .
C152 Ru2 C151 92.2(4) .
C15 Ru2 C151 87.1(4) .
C95 Ru2 C151 172.4(4) .
C16 Ru2 C108 85.0(4) .
C152 Ru2 C108 173.0(5) .
C15 Ru2 C108 95.4(4) .
C95 Ru2 C108 89.2(4) .
C151 Ru2 C108 90.5(5) .
C49 Ru3 C18 96.2(4) .
C49 Ru3 C80 89.9(4) .
C18 Ru3 C80 84.1(4) .
C49 Ru3 C82 89.3(4) .
C18 Ru3 C82 86.5(4) .
C80 Ru3 C82 170.5(4) .
C49 Ru3 C17 83.8(4) .
C18 Ru3 C17 178.2(4) .
C80 Ru3 C17 97.7(4) .
C82 Ru3 C17 91.6(4) .
C49 Ru3 C81 177.0(4) .
C18 Ru3 C81 86.7(4) .
C80 Ru3 C81 90.9(4) .
C82 Ru3 C81 90.4(4) .
C17 Ru3 C81 93.2(4) .
C34 Ru4 C33 86.7(4) .
C34 Ru4 C36 95.6(4) .
C33 Ru4 C36 88.0(4) .
C34 Ru4 C20 90.2(4) .
C33 Ru4 C20 87.4(4) .
C36 Ru4 C20 172.4(4) .
C34 Ru4 C19 176.4(4) .
C33 Ru4 C19 89.8(4) .
C36 Ru4 C19 84.7(4) .
C20 Ru4 C19 89.2(4) .
C34 Ru4 C35 86.0(4) .
C33 Ru4 C35 172.6(5) .
C36 Ru4 C35 91.9(4) .
C20 Ru4 C35 93.4(4) .
C19 Ru4 C35 97.6(4) .
C53 Ru5 C67 89.2(4) .
C53 Ru5 C66 88.5(4) .
C67 Ru5 C66 87.6(4) .
C53 Ru5 C52 173.4(4) .
C67 Ru5 C52 86.0(4) .
C66 Ru5 C52 86.8(4) .
C53 Ru5 C50 85.9(4) .
C67 Ru5 C50 93.0(4) .
C66 Ru5 C50 174.3(4) .
C52 Ru5 C50 98.8(4) .
C53 Ru5 C51 92.8(4) .
C67 Ru5 C51 177.9(5) .
C66 Ru5 C51 92.0(4) .
C52 Ru5 C51 91.9(4) .
C50 Ru5 C51 87.6(4) .
C110 Ru6 C137 83.0(4) .
C110 Ru6 C123 173.0(4) .
C137 Ru6 C123 91.9(4) .
C110 Ru6 C138 90.9(4) .
C137 Ru6 C138 173.6(4) .
C123 Ru6 C138 94.4(4) .
C110 Ru6 C109 94.9(4) .
C137 Ru6 C109 88.5(4) .
C123 Ru6 C109 89.8(4) .
C138 Ru6 C109 89.9(4) .
C110 Ru6 C136 88.0(4) .
C137 Ru6 C136 91.1(4) .
C123 Ru6 C136 87.3(4) .
C138 Ru6 C136 90.8(4) .
C109 Ru6 C136 177.0(4) .
N82 Cu1 N84 174.1(4) .
N82 Cu1 N81 85.1(3) .
N84 Cu1 N81 97.1(3) .
N82 Cu1 N83 94.3(3) .
N84 Cu1 N83 83.9(3) .
N81 Cu1 N83 174.7(4) .
N5 Cu2 N4 178.1(5) .
N5 Cu2 N3 95.6(3) .
N4 Cu2 N3 85.5(4) .
N5 Cu2 N6 84.9(3) .
N4 Cu2 N6 94.1(4) .
N3 Cu2 N6 176.5(5) .
N75 Cu3 N76 83.9(4) .
N75 Cu3 N74 171.7(4) .
N76 Cu3 N74 92.7(4) .
N75 Cu3 N73 98.4(4) .
N76 Cu3 N73 174.3(4) .
N74 Cu3 N73 84.3(4) .
N75 Cu3 N7 90.1(4) .
N76 Cu3 N7 91.9(4) .
N74 Cu3 N7 97.5(4) .
N73 Cu3 N7 93.3(4) .
N44 Cu4 N45 176.3(5) .
N44 Cu4 N43 84.2(3) .
N45 Cu4 N43 94.8(3) .
N44 Cu4 N46 97.2(3) .
N45 Cu4 N46 84.2(3) .
N43 Cu4 N46 174.2(3) .
N22 Cu5 N24 177.4(4) .
N22 Cu5 N23 93.3(3) .
N24 Cu5 N23 84.5(3) .
N22 Cu5 N21 84.2(3) .
N24 Cu5 N21 97.8(4) .
N23 Cu5 N21 168.8(4) .
N22 Cu5 N10 94.5(3) 1_456
N24 Cu5 N10 87.1(3) 1_456
N23 Cu5 N10 99.0(4) 1_456
N21 Cu5 N10 92.1(4) 1_456
N15 Cu6 N14 170.8(4) .
N15 Cu6 N13 93.0(3) .
N14 Cu6 N13 84.3(3) .
N15 Cu6 N16 84.1(3) .
N14 Cu6 N16 97.3(3) .
N13 Cu6 N16 171.2(4) .
N38 Cu7 N37 90.9(3) .
N38 Cu7 N39 83.5(4) .
N37 Cu7 N39 174.3(4) .
N38 Cu7 N36 172.5(4) .
N37 Cu7 N36 84.6(3) .
N39 Cu7 N36 101.1(4) .
N30 Cu8 N33 167.7(4) .
N30 Cu8 N32 96.1(3) .
N33 Cu8 N32 83.8(3) .
N30 Cu8 N31 83.3(3) .
N33 Cu8 N31 96.2(3) .
N32 Cu8 N31 177.3(3) .
N30 Cu8 N29 101.8(4) .
N33 Cu8 N29 90.5(4) .
N32 Cu8 N29 96.5(3) .
N31 Cu8 N29 86.3(3) .
N51 Cu9 N49 94.9(3) .
N51 Cu9 N48 178.7(4) .
N49 Cu9 N48 84.3(3) .
N51 Cu9 N50 84.8(3) .
N49 Cu9 N50 175.6(4) .
N48 Cu9 N50 96.1(3) .
N70 Cu10 N67 172.9(4) .
N70 Cu10 N68 92.0(4) .
N67 Cu10 N68 83.9(4) .
N70 Cu10 N69 84.0(4) .
N67 Cu10 N69 100.2(3) .
N68 Cu10 N69 175.8(4) .
N55 Cu11 N57 97.3(4) .
N55 Cu11 N58 176.7(5) .
N57 Cu11 N58 83.9(4) .
N55 Cu11 N56 84.7(3) .
N57 Cu11 N56 177.7(4) .
N58 Cu11 N56 94.0(4) .
N62 Cu12 N60 94.1(4) .
N62 Cu12 N61 175.9(4) .
N60 Cu12 N61 85.3(3) .
N62 Cu12 N63 83.4(4) .
N60 Cu12 N63 163.9(4) .
N61 Cu12 N63 95.9(4) .
N62 Cu12 N59 91.4(4) .
N60 Cu12 N59 96.9(3) .
N61 Cu12 N59 92.7(3) .
N63 Cu12 N59 99.0(4) .
C3 N3 Cu2 107.6(6) .
C3 N3 H3A 110.2 .
Cu2 N3 H3A 110.2 .
C3 N3 H3B 110.2 .
Cu2 N3 H3B 110.2 .
H3A N3 H3B 108.5 .
C4 N4 Cu2 107.9(6) .
C4 N4 H4A 110.1 .
Cu2 N4 H4A 110.1 .
C4 N4 H4B 110.1 .
Cu2 N4 H4B 110.1 .
H4A N4 H4B 108.4 .
C9 N5 Cu2 108.4(6) .
C9 N5 H5A 110.0 .
Cu2 N5 H5A 110.0 .
C9 N5 H5B 110.0 .
Cu2 N5 H5B 110.0 .
H5A N5 H5B 108.4 .
C10 N6 Cu2 107.6(6) .
C10 N6 H6A 110.2 .
Cu2 N6 H6A 110.2 .
C10 N6 H6B 110.2 .
Cu2 N6 H6B 110.2 .
H6A N6 H6B 108.5 .
C15 N7 Cu3 131.0(8) .
C18 N10 Cu5 133.5(8) 1_654
C21 N13 Cu6 106.6(5) .
C21 N13 H13A 110.4 .
Cu6 N13 H13A 110.4 .
C21 N13 H13B 110.4 .
Cu6 N13 H13B 110.4 .
H13A N13 H13B 108.6 .
C22 N14 Cu6 108.8(5) .
C22 N14 H14A 109.9 .
Cu6 N14 H14A 109.9 .
C22 N14 H14B 109.9 .
Cu6 N14 H14B 109.9 .
H14A N14 H14B 108.3 .
C27 N15 Cu6 109.9(6) .
C27 N15 H15A 109.7 .
Cu6 N15 H15A 109.7 .
C27 N15 H15B 109.7 .
Cu6 N15 H15B 109.7 .
H15A N15 H15B 108.2 .
C28 N16 Cu6 109.1(5) .
C28 N16 H16A 109.9 .
Cu6 N16 H16A 109.9 .
C28 N16 H16B 109.9 .
Cu6 N16 H16B 109.9 .
H16A N16 H16B 108.3 .
C37 N21 Cu5 109.0(6) .
C37 N21 H21A 109.9 .
Cu5 N21 H21A 109.9 .
C37 N21 H21B 109.9 .
Cu5 N21 H21B 109.9 .
H21A N21 H21B 108.3 .
C38 N22 Cu5 109.6(6) .
C38 N22 H22A 109.8 .
Cu5 N22 H22A 109.8 .
C38 N22 H22B 109.7 .
Cu5 N22 H22B 109.8 .
H22A N22 H22B 108.2 .
C43 N23 Cu5 108.8(6) .
C43 N23 H23A 109.9 .
Cu5 N23 H23A 109.9 .
C43 N23 H23B 109.9 .
Cu5 N23 H23B 109.9 .
H23A N23 H23B 108.3 .
C44 N24 Cu5 106.5(6) .
C44 N24 H24A 110.4 .
Cu5 N24 H24A 110.4 .
C44 N24 H24B 110.4 .
Cu5 N24 H24B 110.4 .
H24A N24 H24B 108.6 .
C53 N29 Cu8 113.6(7) .
C54 N30 Cu8 106.1(5) .
C54 N30 H30A 110.5 .
Cu8 N30 H30A 110.5 .
C54 N30 H30B 110.5 .
Cu8 N30 H30B 110.5 .
H30A N30 H30B 108.7 .
C55 N31 Cu8 110.6(5) .
C55 N31 H31A 109.5 .
Cu8 N31 H31A 109.5 .
C55 N31 H31B 109.5 .
Cu8 N31 H31B 109.5 .
H31A N31 H31B 108.1 .
C60 N32 Cu8 108.7(5) .
C60 N32 H32A 110.0 .
Cu8 N32 H32A 110.0 .
C60 N32 H32B 110.0 .
Cu8 N32 H32B 110.0 .
H32A N32 H32B 108.3 .
C61 N33 Cu8 110.0(6) .
C61 N33 H33A 109.7 .
Cu8 N33 H33A 109.7 .
C61 N33 H33B 109.7 .
Cu8 N33 H33B 109.7 .
H33A N33 H33B 108.2 .
C68 N36 Cu7 107.7(6) .
C68 N36 H36A 110.2 .
Cu7 N36 H36A 110.2 .
C68 N36 H36B 110.2 .
Cu7 N36 H36B 110.2 .
H36A N36 H36B 108.5 .
C69 N37 Cu7 110.7(6) .
C69 N37 H37A 109.5 .
Cu7 N37 H37A 109.5 .
C69 N37 H37B 109.5 .
Cu7 N37 H37B 109.5 .
H37A N37 H37B 108.1 .
C74 N38 Cu7 111.3(6) .
C74 N38 H38A 109.4 .
Cu7 N38 H38A 109.4 .
C74 N38 H38B 109.4 .
Cu7 N38 H38B 109.4 .
H38A N38 H38B 108.0 .
C75 N39 Cu7 108.3(6) .
C75 N39 H39A 110.0 .
Cu7 N39 H39A 110.0 .
C75 N39 H39B 110.0 .
Cu7 N39 H39B 110.0 .
H39A N39 H39B 108.4 .
C83 N43 Cu4 106.9(5) .
C83 N43 H43A 110.4 .
Cu4 N43 H43A 110.4 .
C83 N43 H43B 110.4 .
Cu4 N43 H43B 110.4 .
H43A N43 H43B 108.6 .
C84 N44 Cu4 111.6(6) .
C84 N44 H44A 109.3 .
Cu4 N44 H44A 109.3 .
C84 N44 H44B 109.3 .
Cu4 N44 H44B 109.3 .
H44A N44 H44B 108.0 .
C89 N45 Cu4 106.6(6) .
C89 N45 H45A 110.4 .
Cu4 N45 H45A 110.4 .
C89 N45 H45B 110.4 .
Cu4 N45 H45B 110.4 .
H45A N45 H45B 108.6 .
C90 N46 Cu4 109.5(5) .
C90 N46 H46A 109.8 .
Cu4 N46 H46A 109.8 .
C90 N46 H46B 109.8 .
Cu4 N46 H46B 109.8 .
H46A N46 H46B 108.2 .
C96 N48 Cu9 109.4(5) .
C96 N48 H48A 109.8 .
Cu9 N48 H48A 109.8 .
C96 N48 H48B 109.8 .
Cu9 N48 H48B 109.8 .
H48A N48 H48B 108.2 .
C97 N49 Cu9 106.8(5) .
C97 N49 H49A 110.4 .
Cu9 N49 H49A 110.4 .
C97 N49 H49B 110.4 .
Cu9 N49 H49B 110.4 .
H49A N49 H49B 108.6 .
C102 N50 Cu9 109.4(5) .
C102 N50 H50A 109.8 .
Cu9 N50 H50A 109.8 .
C102 N50 H50B 109.8 .
Cu9 N50 H50B 109.8 .
H50A N50 H50B 108.2 .
C103 N51 Cu9 107.0(5) .
C103 N51 H51A 110.3 .
Cu9 N51 H51A 110.3 .
C103 N51 H51B 110.3 .
Cu9 N51 H51B 110.3 .
H51A N51 H51B 108.6 .
C111 N55 Cu11 108.2(6) .
C111 N55 H55A 110.1 .
Cu11 N55 H55A 110.1 .
C111 N55 H55B 110.1 .
Cu11 N55 H55B 110.1 .
H55A N55 H55B 108.4 .
C112 N56 Cu11 108.7(6) .
C112 N56 H56A 110.0 .
Cu11 N56 H56A 110.0 .
C112 N56 H56B 110.0 .
Cu11 N56 H56B 110.0 .
H56A N56 H56B 108.3 .
C117 N57 Cu11 109.0(6) .
C117 N57 H57A 109.9 .
Cu11 N57 H57A 109.9 .
C117 N57 H57B 109.9 .
Cu11 N57 H57B 109.9 .
H57A N57 H57B 108.3 .
C118 N58 Cu11 108.9(6) .
C118 N58 H58A 109.9 .
Cu11 N58 H58A 109.9 .
C118 N58 H58B 109.9 .
Cu11 N58 H58B 109.9 .
H58A N58 H58B 108.3 .
C123 N59 Cu12 110.8(7) .
C124 N60 Cu12 107.1(6) .
C124 N60 H60A 110.3 .
Cu12 N60 H60A 110.3 .
C124 N60 H60B 110.3 .
Cu12 N60 H60B 110.3 .
H60A N60 H60B 108.6 .
C125 N61 Cu12 108.9(5) .
C125 N61 H61A 109.9 .
Cu12 N61 H61A 109.9 .
C125 N61 H61B 109.9 .
Cu12 N61 H61B 109.9 .
H61A N61 H61B 108.3 .
C130 N62 Cu12 105.9(6) .
C130 N62 H62A 110.6 .
Cu12 N62 H62A 110.6 .
C130 N62 H62B 110.6 .
Cu12 N62 H62B 110.6 .
H62A N62 H62B 108.7 .
C131 N63 Cu12 111.6(7) .
C131 N63 H63A 109.3 .
Cu12 N63 H63A 109.3 .
C131 N63 H63B 109.3 .
Cu12 N63 H63B 109.3 .
H63A N63 H63B 108.0 .
C139 N67 Cu10 110.9(6) .
C139 N67 H67A 109.5 .
Cu10 N67 H67A 109.5 .
C139 N67 H67B 109.5 .
Cu10 N67 H67B 109.5 .
H67A N67 H67B 108.0 .
C140 N68 Cu10 107.6(6) .
C140 N68 H68A 110.2 .
Cu10 N68 H68A 110.2 .
C140 N68 H68B 110.2 .
Cu10 N68 H68B 110.2 .
H68A N68 H68B 108.5 .
C145 N69 Cu10 109.0(6) .
C145 N69 H69A 109.9 .
Cu10 N69 H69A 109.9 .
C145 N69 H69B 109.9 .
Cu10 N69 H69B 109.9 .
H69A N69 H69B 108.3 .
C146 N70 Cu10 107.8(6) .
C146 N70 H70A 110.2 .
Cu10 N70 H70A 110.2 .
C146 N70 H70B 110.2 .
Cu10 N70 H70B 110.2 .
H70A N70 H70B 108.5 .
C153 N73 Cu3 109.0(6) .
C153 N73 H73A 109.9 .
Cu3 N73 H73A 109.9 .
C153 N73 H73B 109.9 .
Cu3 N73 H73B 109.9 .
H73A N73 H73B 108.3 .
C154 N74 Cu3 108.8(6) .
C154 N74 H74A 109.9 .
Cu3 N74 H74A 109.9 .
C154 N74 H74B 109.9 .
Cu3 N74 H74B 109.9 .
H74A N74 H74B 108.3 .
C159 N75 Cu3 109.1(6) .
C159 N75 H75A 109.9 .
Cu3 N75 H75A 109.9 .
C159 N75 H75B 109.9 .
Cu3 N75 H75B 109.9 .
H75A N75 H75B 108.3 .
C160 N76 Cu3 109.8(6) .
C160 N76 H76A 109.7 .
Cu3 N76 H76A 109.7 .
C160 N76 H76B 109.7 .
Cu3 N76 H76B 109.7 .
H76A N76 H76B 108.2 .
C169 N81 Cu1 106.7(5) .
C169 N81 H81A 110.4 .
Cu1 N81 H81A 110.4 .
C169 N81 H81B 110.4 .
Cu1 N81 H81B 110.4 .
H81A N81 H81B 108.6 .
C170 N82 Cu1 109.1(5) .
C170 N82 H82A 109.9 .
Cu1 N82 H82A 109.9 .
C170 N82 H82B 109.9 .
Cu1 N82 H82B 109.9 .
H82A N82 H82B 108.3 .
C175 N83 Cu1 110.2(5) .
C175 N83 H83A 109.6 .
Cu1 N83 H83A 109.6 .
C175 N83 H83B 109.6 .
Cu1 N83 H83B 109.6 .
H83A N83 H83B 108.1 .
C176 N84 Cu1 106.7(5) .
C176 N84 H84A 110.4 .
Cu1 N84 H84A 110.4 .
C176 N84 H84B 110.4 .
Cu1 N84 H84B 110.4 .
H84A N84 H84B 108.6 .
N1 C1 Ru1 175.8(10) .
N2 C2 Ru1 176.9(9) .
N3 C3 C4 105.9(7) .
N3 C3 C8 115.1(8) .
C4 C3 C8 111.0(8) .
N3 C3 H3 108.1 .
C4 C3 H3 108.2 .
C8 C3 H3 108.3 .
N4 C4 C3 108.8(7) .
N4 C4 C5 112.0(8) .
C3 C4 C5 110.5(7) .
N4 C4 H4 108.6 .
C3 C4 H4 108.8 .
C5 C4 H4 108.1 .
C6 C5 C4 112.0(10) .
C6 C5 H5C 109.2 .
C4 C5 H5C 109.2 .
C6 C5 H5D 109.2 .
C4 C5 H5D 109.2 .
H5C C5 H5D 107.9 .
C5 C6 C7 111.0(10) .
C5 C6 H6C 109.4 .
C7 C6 H6C 109.4 .
C5 C6 H6D 109.4 .
C7 C6 H6D 109.4 .
H6C C6 H6D 108.0 .
C8 C7 C6 111.9(9) .
C8 C7 H7A 109.2 .
C6 C7 H7A 109.2 .
C8 C7 H7B 109.2 .
C6 C7 H7B 109.2 .
H7A C7 H7B 107.9 .
C7 C8 C3 110.6(9) .
C7 C8 H8A 109.5 .
C3 C8 H8A 109.5 .
C7 C8 H8B 109.5 .
C3 C8 H8B 109.5 .
H8A C8 H8B 108.1 .
N5 C9 C10 108.1(6) .
N5 C9 C14 114.2(8) .
C10 C9 C14 112.8(8) .
N5 C9 H9 107.4 .
C10 C9 H9 107.1 .
C14 C9 H9 106.9 .
N6 C10 C9 108.8(7) .
N6 C10 C11 113.1(7) .
C9 C10 C11 111.7(7) .
N6 C10 H10 107.6 .
C9 C10 H10 107.8 .
C11 C10 H10 107.6 .
C10 C11 C12 109.9(9) .
C10 C11 H11A 109.7 .
C12 C11 H11A 109.7 .
C10 C11 H11B 109.7 .
C12 C11 H11B 109.7 .
H11A C11 H11B 108.2 .
C13 C12 C11 110.3(10) .
C13 C12 H12A 109.6 .
C11 C12 H12A 109.6 .
C13 C12 H12B 109.6 .
C11 C12 H12B 109.6 .
H12A C12 H12B 108.1 .
C12 C13 C14 112.5(10) .
C12 C13 H13C 109.1 .
C14 C13 H13C 109.1 .
C12 C13 H13D 109.1 .
C14 C13 H13D 109.1 .
H13C C13 H13D 107.8 .
C13 C14 C9 111.5(10) .
C13 C14 H14C 109.3 .
C9 C14 H14C 109.3 .
C13 C14 H14D 109.3 .
C9 C14 H14D 109.3 .
H14C C14 H14D 108.0 .
N7 C15 Ru2 177.7(10) .
N8 C16 Ru2 177.1(9) .
N9 C17 Ru3 176.2(9) .
N10 C18 Ru3 179.7(9) .
N11 C19 Ru4 175.7(8) .
N12 C20 Ru4 173.6(9) .
N13 C21 C22 107.1(6) .
N13 C21 C26 113.3(7) .
C22 C21 C26 112.5(7) .
N13 C21 H21 107.9 .
C22 C21 H21 108.0 .
C26 C21 H21 107.8 .
N14 C22 C21 106.6(6) .
N14 C22 C23 113.4(7) .
C21 C22 C23 113.5(7) .
N14 C22 H22 107.9 .
C21 C22 H22 107.7 .
C23 C22 H22 107.5 .
C22 C23 C24 109.2(7) .
C22 C23 H23C 109.8 .
C24 C23 H23C 109.8 .
C22 C23 H23D 109.8 .
C24 C23 H23D 109.8 .
H23C C23 H23D 108.3 .
C25 C24 C23 110.5(8) .
C25 C24 H24C 109.6 .
C23 C24 H24C 109.6 .
C25 C24 H24D 109.6 .
C23 C24 H24D 109.6 .
H24C C24 H24D 108.1 .
C26 C25 C24 112.5(8) .
C26 C25 H25A 109.1 .
C24 C25 H25A 109.1 .
C26 C25 H25B 109.1 .
C24 C25 H25B 109.1 .
H25A C25 H25B 107.8 .
C25 C26 C21 110.1(8) .
C25 C26 H26A 109.6 .
C21 C26 H26A 109.6 .
C25 C26 H26B 109.6 .
C21 C26 H26B 109.6 .
H26A C26 H26B 108.1 .
N15 C27 C32 113.9(8) .
N15 C27 C28 106.8(7) .
C32 C27 C28 111.6(6) .
N15 C27 H27 108.2 .
C32 C27 H27 107.9 .
C28 C27 H27 108.3 .
N16 C28 C29 114.2(7) .
N16 C28 C27 108.9(6) .
C29 C28 C27 110.1(6) .
N16 C28 H28 107.9 .
C29 C28 H28 107.8 .
C27 C28 H28 107.7 .
C30 C29 C28 111.3(7) .
C30 C29 H29A 109.4 .
C28 C29 H29A 109.4 .
C30 C29 H29B 109.4 .
C28 C29 H29B 109.4 .
H29A C29 H29B 108.0 .
C29 C30 C31 111.9(7) .
C29 C30 H30C 109.2 .
C31 C30 H30C 109.2 .
C29 C30 H30D 109.2 .
C31 C30 H30D 109.2 .
H30C C30 H30D 107.9 .
C32 C31 C30 112.9(8) .
C32 C31 H31C 109.0 .
C30 C31 H31C 109.0 .
C32 C31 H31D 109.0 .
C30 C31 H31D 109.0 .
H31C C31 H31D 107.8 .
C31 C32 C27 109.0(9) .
C31 C32 H32C 109.9 .
C27 C32 H32C 109.9 .
C31 C32 H32D 109.9 .
C27 C32 H32D 109.9 .
H32C C32 H32D 108.3 .
N17 C33 Ru4 176.1(10) .
N18 C34 Ru4 179.0(9) .
N19 C35 Ru4 176.4(10) .
N20 C36 Ru4 175.1(10) .
N21 C37 C42 114.9(8) .
N21 C37 C38 107.9(7) .
C42 C37 C38 110.7(8) .
N21 C37 H37 108.0 .
C42 C37 H37 107.5 .
C38 C37 H37 107.6 .
N22 C38 C37 108.3(7) .
N22 C38 C39 114.4(7) .
C37 C38 C39 111.1(7) .
N22 C38 H38 107.5 .
C37 C38 H38 107.6 .
C39 C38 H38 107.6 .
C40 C39 C38 111.3(9) .
C40 C39 H39C 109.4 .
C38 C39 H39C 109.4 .
C40 C39 H39D 109.4 .
C38 C39 H39D 109.4 .
H39C C39 H39D 108.0 .
C39 C40 C41 111.3(8) .
C39 C40 H40A 109.4 .
C41 C40 H40A 109.4 .
C39 C40 H40B 109.4 .
C41 C40 H40B 109.4 .
H40A C40 H40B 108.0 .
C42 C41 C40 111.8(8) .
C42 C41 H41A 109.3 .
C40 C41 H41A 109.3 .
C42 C41 H41B 109.3 .
C40 C41 H41B 109.3 .
H41A C41 H41B 107.9 .
C37 C42 C41 112.0(9) .
C37 C42 H42A 109.2 .
C41 C42 H42A 109.2 .
C37 C42 H42B 109.2 .
C41 C42 H42B 109.2 .
H42A C42 H42B 107.9 .
N23 C43 C48 113.8(7) .
N23 C43 C44 106.1(7) .
C48 C43 C44 111.1(7) .
N23 C43 H43 108.7 .
C48 C43 H43 108.1 .
C44 C43 H43 108.9 .
N24 C44 C45 112.2(9) .
N24 C44 C43 107.7(6) .
C45 C44 C43 111.2(9) .
N24 C44 H44 108.9 .
C45 C44 H44 108.5 .
C43 C44 H44 108.3 .
C44 C45 C46 110.4(10) .
C44 C45 H45C 109.6 .
C46 C45 H45C 109.6 .
C44 C45 H45D 109.6 .
C46 C45 H45D 109.6 .
H45C C45 H45D 108.1 .
C47 C46 C45 111.3(10) .
C47 C46 H46C 109.4 .
C45 C46 H46C 109.4 .
C47 C46 H46D 109.4 .
C45 C46 H46D 109.4 .
H46C C46 H46D 108.0 .
C46 C47 C48 110.4(9) .
C46 C47 H47A 109.6 .
C48 C47 H47A 109.6 .
C46 C47 H47B 109.6 .
C48 C47 H47B 109.6 .
H47A C47 H47B 108.1 .
C43 C48 C47 110.2(9) .
C43 C48 H48C 109.6 .
C47 C48 H48C 109.6 .
C43 C48 H48D 109.6 .
C47 C48 H48D 109.6 .
H48C C48 H48D 108.1 .
N25 C49 Ru3 176.6(10) .
N26 C50 Ru5 176.8(9) .
N27 C51 Ru5 177.9(9) .
N28 C52 Ru5 174.2(9) .
N29 C53 Ru5 177.8(8) .
N30 C54 C55 107.0(7) .
N30 C54 C59 113.9(8) .
C55 C54 C59 110.7(8) .
N30 C54 H54 108.5 .
C55 C54 H54 108.4 .
C59 C54 H54 108.1 .
N31 C55 C54 107.9(7) .
N31 C55 C56 115.5(7) .
C54 C55 C56 109.9(8) .
N31 C55 H55 107.5 .
C54 C55 H55 108.1 .
C56 C55 H55 107.6 .
C57 C56 C55 111.4(8) .
C57 C56 H56C 109.4 .
C55 C56 H56C 109.4 .
C57 C56 H56D 109.4 .
C55 C56 H56D 109.4 .
H56C C56 H56D 108.0 .
C56 C57 C58 110.5(9) .
C56 C57 H57C 109.5 .
C58 C57 H57C 109.5 .
C56 C57 H57D 109.5 .
C58 C57 H57D 109.5 .
H57C C57 H57D 108.1 .
C59 C58 C57 111.2(10) .
C59 C58 H58C 109.4 .
C57 C58 H58C 109.4 .
C59 C58 H58D 109.4 .
C57 C58 H58D 109.4 .
H58C C58 H58D 108.0 .
C58 C59 C54 111.0(9) .
C58 C59 H59A 109.4 .
C54 C59 H59A 109.4 .
C58 C59 H59B 109.4 .
C54 C59 H59B 109.4 .
H59A C59 H59B 108.0 .
N32 C60 C65 113.3(7) .
N32 C60 C61 107.3(6) .
C65 C60 C61 111.4(7) .
N32 C60 H60 108.2 .
C65 C60 H60 108.1 .
C61 C60 H60 108.4 .
N33 C61 C62 114.4(10) .
N33 C61 C60 106.9(7) .
C62 C61 C60 111.6(8) .
N33 C61 H61 107.8 .
C62 C61 H61 108.2 .
C60 C61 H61 107.7 .
C61 C62 C63 108.4(12) .
C61 C62 H62C 110.0 .
C63 C62 H62C 110.0 .
C61 C62 H62D 110.0 .
C63 C62 H62D 110.0 .
H62C C62 H62D 108.4 .
C64 C63 C62 110.8(11) .
C64 C63 H63C 109.5 .
C62 C63 H63C 109.5 .
C64 C63 H63D 109.5 .
C62 C63 H63D 109.5 .
H63C C63 H63D 108.1 .
C63 C64 C65 110.3(8) .
C63 C64 H64A 109.6 .
C65 C64 H64A 109.6 .
C63 C64 H64B 109.6 .
C65 C64 H64B 109.6 .
H64A C64 H64B 108.1 .
C60 C65 C64 110.5(9) .
C60 C65 H65A 109.6 .
C64 C65 H65A 109.6 .
C60 C65 H65B 109.6 .
C64 C65 H65B 109.6 .
H65A C65 H65B 108.1 .
N34 C66 Ru5 179.1(11) .
N35 C67 Ru5 179.1(10) .
C73 C68 N36 114.4(8) .
C73 C68 C69 112.0(7) .
N36 C68 C69 107.5(7) .
C73 C68 H68 107.2 .
N36 C68 H68 107.8 .
C69 C68 H68 107.6 .
N37 C69 C68 108.8(6) .
N37 C69 C70 114.1(8) .
C68 C69 C70 111.0(8) .
N37 C69 H69 107.6 .
C68 C69 H69 107.5 .
C70 C69 H69 107.6 .
C71 C70 C69 109.9(10) .
C71 C70 H70C 109.7 .
C69 C70 H70C 109.7 .
C71 C70 H70D 109.7 .
C69 C70 H70D 109.7 .
H70C C70 H70D 108.2 .
C70 C71 C72 112.1(7) .
C70 C71 H71A 109.2 .
C72 C71 H71A 109.2 .
C70 C71 H71B 109.2 .
C72 C71 H71B 109.2 .
H71A C71 H71B 107.9 .
C71 C72 C73 110.7(8) .
C71 C72 H72A 109.5 .
C73 C72 H72A 109.5 .
C71 C72 H72B 109.5 .
C73 C72 H72B 109.5 .
H72A C72 H72B 108.1 .
C68 C73 C72 111.7(9) .
C68 C73 H73C 109.3 .
C72 C73 H73C 109.3 .
C68 C73 H73D 109.3 .
C72 C73 H73D 109.3 .
H73C C73 H73D 107.9 .
N38 C74 C79 114.5(7) .
N38 C74 C75 105.6(7) .
C79 C74 C75 113.1(8) .
N38 C74 H74 108.0 .
C79 C74 H74 107.9 .
C75 C74 H74 107.4 .
N39 C75 C74 108.0(8) .
N39 C75 C76 114.4(8) .
C74 C75 C76 110.0(7) .
N39 C75 H75 108.0 .
C74 C75 H75 107.9 .
C76 C75 H75 108.4 .
C77 C76 C75 110.6(8) .
C77 C76 H76C 109.5 .
C75 C76 H76C 109.5 .
C77 C76 H76D 109.5 .
C75 C76 H76D 109.5 .
H76C C76 H76D 108.1 .
C78 C77 C76 112.9(9) .
C78 C77 H77A 109.0 .
C76 C77 H77A 109.0 .
C78 C77 H77B 109.0 .
C76 C77 H77B 109.0 .
H77A C77 H77B 107.8 .
C77 C78 C79 112.3(8) .
C77 C78 H78A 109.2 .
C79 C78 H78A 109.2 .
C77 C78 H78B 109.2 .
C79 C78 H78B 109.2 .
H78A C78 H78B 107.9 .
C74 C79 C78 112.0(8) .
C74 C79 H79A 109.2 .
C78 C79 H79A 109.2 .
C74 C79 H79B 109.2 .
C78 C79 H79B 109.2 .
H79A C79 H79B 107.9 .
N40 C80 Ru3 174.0(9) .
N41 C81 Ru3 177.7(10) .
N42 C82 Ru3 176.6(10) .
N43 C83 C88 115.9(7) .
N43 C83 C84 106.5(6) .
C88 C83 C84 111.9(7) .
N43 C83 H83 107.5 .
C88 C83 H83 107.2 .
C84 C83 H83 107.5 .
N44 C84 C83 108.3(8) .
N44 C84 C85 113.7(8) .
C83 C84 C85 110.1(7) .
N44 C84 H84 108.0 .
C83 C84 H84 108.1 .
C85 C84 H84 108.5 .
C86 C85 C84 110.5(9) .
C86 C85 H85A 109.5 .
C84 C85 H85A 109.5 .
C86 C85 H85B 109.5 .
C84 C85 H85B 109.5 .
H85A C85 H85B 108.1 .
C87 C86 C85 112.7(10) .
C87 C86 H86A 109.1 .
C85 C86 H86A 109.1 .
C87 C86 H86B 109.1 .
C85 C86 H86B 109.1 .
H86A C86 H86B 107.8 .
C86 C87 C88 111.8(7) .
C86 C87 H87A 109.3 .
C88 C87 H87A 109.3 .
C86 C87 H87B 109.3 .
C88 C87 H87B 109.3 .
H87A C87 H87B 107.9 .
C83 C88 C87 110.2(7) .
C83 C88 H88A 109.6 .
C87 C88 H88A 109.6 .
C83 C88 H88B 109.6 .
C87 C88 H88B 109.6 .
H88A C88 H88B 108.1 .
N45 C89 C94 114.4(8) .
N45 C89 C90 107.5(7) .
C94 C89 C90 110.7(8) .
N45 C89 H89 108.0 .
C94 C89 H89 108.2 .
C90 C89 H89 107.9 .
N46 C90 C89 106.7(6) .
N46 C90 C91 114.4(6) .
C89 C90 C91 112.2(6) .
N46 C90 H90 107.9 .
C89 C90 H90 108.0 .
C91 C90 H90 107.4 .
C92 C91 C90 111.6(7) .
C92 C91 H91A 109.3 .
C90 C91 H91A 109.3 .
C92 C91 H91B 109.3 .
C90 C91 H91B 109.3 .
H91A C91 H91B 108.0 .
C91 C92 C93 112.0(8) .
C91 C92 H92A 109.2 .
C93 C92 H92A 109.2 .
C91 C92 H92B 109.2 .
C93 C92 H92B 109.2 .
H92A C92 H92B 107.9 .
C92 C93 C94 109.5(8) .
C92 C93 H93A 109.8 .
C94 C93 H93A 109.8 .
C92 C93 H93B 109.8 .
C94 C93 H93B 109.8 .
H93A C93 H93B 108.2 .
C89 C94 C93 111.6(9) .
C89 C94 H94A 109.3 .
C93 C94 H94A 109.3 .
C89 C94 H94B 109.3 .
C93 C94 H94B 109.3 .
H94A C94 H94B 108.0 .
N47 C95 Ru2 176.3(9) .
N48 C96 C97 107.3(6) .
N48 C96 C101 112.3(7) .
C97 C96 C101 111.5(7) .
N48 C96 H96 108.3 .
C97 C96 H96 108.7 .
C101 C96 H96 108.6 .
N49 C97 C98 114.4(7) .
N49 C97 C96 107.6(6) .
C98 C97 C96 111.0(6) .
N49 C97 H97 108.0 .
C98 C97 H97 107.8 .
C96 C97 H97 107.9 .
C97 C98 C99 110.7(7) .
C97 C98 H98A 109.5 .
C99 C98 H98A 109.5 .
C97 C98 H98B 109.5 .
C99 C98 H98B 109.5 .
H98A C98 H98B 108.1 .
C98 C99 C100 111.3(7) .
C98 C99 H99A 109.4 .
C100 C99 H99A 109.4 .
C98 C99 H99B 109.4 .
C100 C99 H99B 109.4 .
H99A C99 H99B 108.0 .
C101 C100 C99 110.9(8) .
C101 C100 H10A 109.5 .
C99 C100 H10A 109.5 .
C101 C100 H10B 109.5 .
C99 C100 H10B 109.5 .
H10A C100 H10B 108.1 .
C100 C101 C96 110.6(8) .
C100 C101 H10C 109.5 .
C96 C101 H10C 109.5 .
C100 C101 H10D 109.5 .
C96 C101 H10D 109.5 .
H10C C101 H10D 108.1 .
N50 C102 C107 114.7(7) .
N50 C102 C103 107.7(6) .
C107 C102 C103 111.3(7) .
N50 C102 H102 107.8 .
C107 C102 H102 107.8 .
C103 C102 H102 107.3 .
N51 C103 C102 107.5(7) .
N51 C103 C104 113.2(6) .
C102 C103 C104 111.9(7) .
N51 C103 H103 108.0 .
C102 C103 H103 108.0 .
C104 C103 H103 108.1 .
C105 C104 C103 109.9(7) .
C105 C104 H10E 109.7 .
C103 C104 H10E 109.7 .
C105 C104 H10F 109.7 .
C103 C104 H10F 109.7 .
H10E C104 H10F 108.2 .
C106 C105 C104 111.5(8) .
C106 C105 H10G 109.3 .
C104 C105 H10G 109.3 .
C106 C105 H10H 109.3 .
C104 C105 H10H 109.3 .
H10G C105 H10H 108.0 .
C105 C106 C107 112.6(8) .
C105 C106 H10I 109.1 .
C107 C106 H10I 109.1 .
C105 C106 H10J 109.1 .
C107 C106 H10J 109.1 .
H10I C106 H10J 107.8 .
C102 C107 C106 110.7(7) .
C102 C107 H10K 109.5 .
C106 C107 H10K 109.5 .
C102 C107 H10L 109.5 .
C106 C107 H10L 109.5 .
H10K C107 H10L 108.1 .
N52 C108 Ru2 173.7(11) .
N53 C109 Ru6 176.4(10) .
N54 C110 Ru6 174.6(10) .
N55 C111 C112 107.8(7) .
N55 C111 C116 114.9(8) .
C112 C111 C116 111.9(8) .
N55 C111 H111 107.2 .
C112 C111 H111 107.5 .
C116 C111 H111 107.2 .
N56 C112 C113 114.7(8) .
N56 C112 C111 108.7(7) .
C113 C112 C111 111.3(8) .
N56 C112 H112 107.2 .
C113 C112 H112 107.3 .
C111 C112 H112 107.3 .
C112 C113 C114 113.2(11) .
C112 C113 H11C 108.9 .
C114 C113 H11C 108.9 .
C112 C113 H11D 108.9 .
C114 C113 H11D 108.9 .
H11C C113 H11D 107.8 .
C113 C114 C115 111.9(11) .
C113 C114 H11E 109.2 .
C115 C114 H11E 109.2 .
C113 C114 H11F 109.2 .
C115 C114 H11F 109.2 .
H11E C114 H11F 107.9 .
C114 C115 C116 111.0(10) .
C114 C115 H11G 109.4 .
C116 C115 H11G 109.4 .
C114 C115 H11H 109.4 .
C116 C115 H11H 109.4 .
H11G C115 H11H 108.0 .
C115 C116 C111 109.4(9) .
C115 C116 H11I 109.8 .
C111 C116 H11I 109.8 .
C115 C116 H11J 109.8 .
C111 C116 H11J 109.8 .
H11I C116 H11J 108.2 .
C118 C117 N57 105.5(7) .
C118 C117 C122 113.6(8) .
N57 C117 C122 114.6(8) .
C118 C117 H117 107.9 .
N57 C117 H117 107.8 .
C122 C117 H117 107.1 .
N58 C118 C117 109.3(7) .
N58 C118 C119 114.3(8) .
C117 C118 C119 110.6(8) .
N58 C118 H118 107.6 .
C117 C118 H118 107.4 .
C119 C118 H118 107.4 .
C118 C119 C120 112.3(9) .
C118 C119 H11K 109.1 .
C120 C119 H11K 109.1 .
C118 C119 H11L 109.1 .
C120 C119 H11L 109.1 .
H11K C119 H11L 107.9 .
C121 C120 C119 110.2(9) .
C121 C120 H12C 109.6 .
C119 C120 H12C 109.6 .
C121 C120 H12D 109.6 .
C119 C120 H12D 109.6 .
H12C C120 H12D 108.1 .
C120 C121 C122 111.6(10) .
C120 C121 H12E 109.3 .
C122 C121 H12E 109.3 .
C120 C121 H12F 109.3 .
C122 C121 H12F 109.3 .
H12E C121 H12F 108.0 .
C117 C122 C121 109.3(10) .
C117 C122 H12G 109.8 .
C121 C122 H12G 109.8 .
C117 C122 H12H 109.8 .
C121 C122 H12H 109.8 .
H12G C122 H12H 108.3 .
N59 C123 Ru6 177.0(9) .
N60 C124 C125 108.5(7) .
N60 C124 C129 113.0(7) .
C125 C124 C129 112.0(7) .
N60 C124 H124 107.5 .
C125 C124 H124 107.7 .
C129 C124 H124 107.9 .
N61 C125 C126 115.4(7) .
N61 C125 C124 106.9(7) .
C126 C125 C124 111.4(7) .
N61 C125 H125 107.6 .
C126 C125 H125 107.5 .
C124 C125 H125 107.7 .
C125 C126 C127 111.3(7) .
C125 C126 H12I 109.4 .
C127 C126 H12I 109.4 .
C125 C126 H12J 109.4 .
C127 C126 H12J 109.4 .
H12I C126 H12J 108.0 .
C126 C127 C128 112.1(8) .
C126 C127 H12K 109.2 .
C128 C127 H12K 109.2 .
C126 C127 H12L 109.2 .
C128 C127 H12L 109.2 .
H12K C127 H12L 107.9 .
C129 C128 C127 111.4(8) .
C129 C128 H12M 109.3 .
C127 C128 H12M 109.3 .
C129 C128 H12N 109.3 .
C127 C128 H12N 109.3 .
H12M C128 H12N 108.0 .
C128 C129 C124 111.6(8) .
C128 C129 H12O 109.3 .
C124 C129 H12O 109.3 .
C128 C129 H12P 109.3 .
C124 C129 H12P 109.3 .
H12O C129 H12P 108.0 .
N62 C130 C135 113.7(8) .
N62 C130 C131 107.6(7) .
C135 C130 C131 110.3(8) .
N62 C130 H130 108.3 .
C135 C130 H130 108.6 .
C131 C130 H130 108.2 .
C132 C131 N63 113.6(10) .
C132 C131 C130 111.5(8) .
N63 C131 C130 106.6(8) .
C132 C131 H131 108.7 .
N63 C131 H131 108.1 .
C130 C131 H131 108.2 .
C131 C132 C133 110.1(10) .
C131 C132 H13E 109.7 .
C133 C132 H13E 109.7 .
C131 C132 H13F 109.6 .
C133 C132 H13F 109.6 .
H13E C132 H13F 108.2 .
C134 C133 C132 109.6(9) .
C134 C133 H13G 109.8 .
C132 C133 H13G 109.8 .
C134 C133 H13H 109.8 .
C132 C133 H13H 109.8 .
H13G C133 H13H 108.2 .
C133 C134 C135 111.2(9) .
C133 C134 H13I 109.4 .
C135 C134 H13I 109.4 .
C133 C134 H13J 109.4 .
C135 C134 H13J 109.4 .
H13I C134 H13J 108.0 .
C130 C135 C134 107.9(9) .
C130 C135 H13K 110.1 .
C134 C135 H13K 110.1 .
C130 C135 H13L 110.1 .
C134 C135 H13L 110.1 .
H13K C135 H13L 108.4 .
N64 C136 Ru6 178.8(10) .
N65 C137 Ru6 173.6(11) .
N66 C138 Ru6 179.2(10) .
N67 C139 C144 113.9(9) .
N67 C139 C140 107.1(7) .
C144 C139 C140 110.9(9) .
N67 C139 H139 108.6 .
C144 C139 H139 108.1 .
C140 C139 H139 108.1 .
N68 C140 C139 108.0(7) .
N68 C140 C141 114.7(8) .
C139 C140 C141 111.8(8) .
N68 C140 H140 107.0 .
C139 C140 H140 106.9 .
C141 C140 H140 108.0 .
C140 C141 C142 109.7(10) .
C140 C141 H14E 109.7 .
C142 C141 H14E 109.7 .
C140 C141 H14F 109.7 .
C142 C141 H14F 109.7 .
H14E C141 H14F 108.2 .
C143 C142 C141 111.9(10) .
C143 C142 H14G 109.2 .
C141 C142 H14G 109.2 .
C143 C142 H14H 109.2 .
C141 C142 H14H 109.2 .
H14G C142 H14H 107.9 .
C144 C143 C142 112.0(10) .
C144 C143 H14I 109.2 .
C142 C143 H14I 109.2 .
C144 C143 H14J 109.2 .
C142 C143 H14J 109.2 .
H14I C143 H14J 107.9 .
C143 C144 C139 112.6(10) .
C143 C144 H14K 109.1 .
C139 C144 H14K 109.1 .
C143 C144 H14L 109.1 .
C139 C144 H14L 109.1 .
H14K C144 H14L 107.8 .
N69 C145 C146 107.1(7) .
N69 C145 C150 114.8(8) .
C146 C145 C150 111.8(8) .
N69 C145 H145 107.7 .
C146 C145 H145 107.8 .
C150 C145 H145 107.4 .
N70 C146 C147 114.0(8) .
N70 C146 C145 106.8(7) .
C147 C146 C145 112.1(8) .
N70 C146 H146 108.0 .
C147 C146 H146 108.0 .
C145 C146 H146 107.7 .
C146 C147 C148 110.6(10) .
C146 C147 H14M 109.5 .
C148 C147 H14M 109.5 .
C146 C147 H14N 109.5 .
C148 C147 H14N 109.5 .
H14M C147 H14N 108.1 .
C149 C148 C147 110.8(9) .
C149 C148 H14O 109.5 .
C147 C148 H14O 109.5 .
C149 C148 H14P 109.5 .
C147 C148 H14P 109.5 .
H14O C148 H14P 108.1 .
C148 C149 C150 110.6(9) .
C148 C149 H14Q 109.5 .
C150 C149 H14Q 109.5 .
C148 C149 H14R 109.5 .
C150 C149 H14R 109.5 .
H14Q C149 H14R 108.1 .
C145 C150 C149 110.7(9) .
C145 C150 H15C 109.5 .
C149 C150 H15C 109.5 .
C145 C150 H15D 109.5 .
C149 C150 H15D 109.5 .
H15C C150 H15D 108.1 .
N71 C151 Ru2 176.1(11) .
N72 C152 Ru2 177.7(10) .
N73 C153 C154 106.1(7) .
N73 C153 C158 115.5(8) .
C154 C153 C158 112.6(8) .
N73 C153 H153 107.5 .
C154 C153 H153 107.8 .
C158 C153 H153 107.1 .
N74 C154 C155 112.4(8) .
N74 C154 C153 108.3(7) .
C155 C154 C153 114.2(8) .
N74 C154 H154 107.3 .
C155 C154 H154 107.1 .
C153 C154 H154 107.3 .
C154 C155 C156 110.4(10) .
C154 C155 H15E 109.6 .
C156 C155 H15E 109.6 .
C154 C155 H15F 109.6 .
C156 C155 H15F 109.6 .
H15E C155 H15F 108.1 .
C157 C156 C155 112.0(9) .
C157 C156 H15G 109.2 .
C155 C156 H15G 109.2 .
C157 C156 H15H 109.2 .
C155 C156 H15H 109.2 .
H15G C156 H15H 107.9 .
C156 C157 C158 113.4(9) .
C156 C157 H15I 108.9 .
C158 C157 H15I 108.9 .
C156 C157 H15J 108.9 .
C158 C157 H15J 108.9 .
H15I C157 H15J 107.7 .
C157 C158 C153 108.6(10) .
C157 C158 H15K 110.0 .
C153 C158 H15K 110.0 .
C157 C158 H15L 110.0 .
C153 C158 H15L 110.0 .
H15K C158 H15L 108.3 .
C160 C159 N75 109.9(7) .
C160 C159 C164 112.2(7) .
N75 C159 C164 112.7(8) .
C160 C159 H159 107.7 .
N75 C159 H159 107.2 .
C164 C159 H159 106.9 .
N76 C160 C159 107.8(7) .
N76 C160 C161 115.4(8) .
C159 C160 C161 112.8(8) .
N76 C160 H160 107.0 .
C159 C160 H160 107.0 .
C161 C160 H160 106.3 .
C160 C161 C162 109.8(10) .
C160 C161 H16C 109.7 .
C162 C161 H16C 109.7 .
C160 C161 H16D 109.7 .
C162 C161 H16D 109.7 .
H16C C161 H16D 108.2 .
C163 C162 C161 110.3(9) .
C163 C162 H16E 109.6 .
C161 C162 H16E 109.6 .
C163 C162 H16F 109.6 .
C161 C162 H16F 109.6 .
H16E C162 H16F 108.1 .
C162 C163 C164 111.9(10) .
C162 C163 H16G 109.2 .
C164 C163 H16G 109.2 .
C162 C163 H16H 109.2 .
C164 C163 H16H 109.2 .
H16G C163 H16H 107.9 .
C159 C164 C163 110.4(9) .
C159 C164 H16I 109.6 .
C163 C164 H16I 109.6 .
C159 C164 H16J 109.6 .
C163 C164 H16J 109.6 .
H16I C164 H16J 108.1 .
N77 C165 Ru1 176.4(11) .
N78 C166 Ru1 175.5(10) .
N79 C167 Ru1 173.4(10) .
N80 C168 Ru1 169.6(11) .
N81 C169 C170 106.9(7) .
N81 C169 C174 114.6(7) .
C170 C169 C174 110.9(7) .
N81 C169 H169 108.1 .
C170 C169 H169 108.2 .
C174 C169 H169 107.9 .
C169 C170 N82 108.8(7) .
C169 C170 C171 113.3(8) .
N82 C170 C171 112.6(7) .
C169 C170 H170 107.3 .
N82 C170 H170 107.4 .
C171 C170 H170 107.2 .
C170 C171 C172 110.9(8) .
C170 C171 H17A 109.5 .
C172 C171 H17A 109.5 .
C170 C171 H17B 109.5 .
C172 C171 H17B 109.5 .
H17A C171 H17B 108.0 .
C173 C172 C171 110.1(9) .
C173 C172 H17C 109.6 .
C171 C172 H17C 109.6 .
C173 C172 H17D 109.6 .
C171 C172 H17D 109.6 .
H17C C172 H17D 108.2 .
C172 C173 C174 112.2(8) .
C172 C173 H17E 109.2 .
C174 C173 H17E 109.2 .
C172 C173 H17F 109.2 .
C174 C173 H17F 109.2 .
H17E C173 H17F 107.9 .
C169 C174 C173 111.0(7) .
C169 C174 H17G 109.4 .
C173 C174 H17G 109.4 .
C169 C174 H17H 109.4 .
C173 C174 H17H 109.4 .
H17G C174 H17H 108.0 .
N83 C175 C176 108.1(6) .
N83 C175 C180 113.6(7) .
C176 C175 C180 111.5(7) .
N83 C175 H175 108.0 .
C176 C175 H175 107.7 .
C180 C175 H175 107.6 .
N84 C176 C175 107.4(6) .
N84 C176 C177 114.6(7) .
C175 C176 C177 113.2(6) .
N84 C176 H176 107.1 .
C175 C176 H176 107.3 .
C177 C176 H176 106.9 .
C178 C177 C176 109.2(7) .
C178 C177 H17I 109.8 .
C176 C177 H17I 109.8 .
C178 C177 H17J 109.8 .
C176 C177 H17J 109.8 .
H17I C177 H17J 108.3 .
C177 C178 C179 112.6(8) .
C177 C178 H17K 109.1 .
C179 C178 H17K 109.1 .
C177 C178 H17L 109.1 .
C179 C178 H17L 109.1 .
H17K C178 H17L 107.8 .
C178 C179 C180 113.0(8) .
C178 C179 H17M 109.0 .
C180 C179 H17M 109.0 .
C178 C179 H17N 109.0 .
C180 C179 H17N 109.0 .
H17M C179 H17N 107.8 .
C175 C180 C179 109.6(8) .
C175 C180 H18A 109.7 .
C179 C180 H18A 109.7 .
C175 C180 H18B 109.7 .
C179 C180 H18B 109.7 .
H18A C180 H18B 108.2 .

loop_
_geom_bond_atom_site_label_1
_geom_bond_atom_site_label_2
_geom_bond_distance
_geom_bond_site_symmetry_2
Ru1 C167 2.020(12) .
Ru1 C1 2.027(11) .
Ru1 C2 2.040(13) .
Ru1 C168 2.049(11) .
Ru1 C165 2.054(13) .
Ru1 C166 2.081(13) .
Ru2 C16 2.001(12) .
Ru2 C152 2.007(12) .
Ru2 C15 2.031(13) .
Ru2 C95 2.039(11) .
Ru2 C151 2.050(13) .
Ru2 C108 2.057(13) .
Ru3 C49 2.004(12) .
Ru3 C18 2.026(12) .
Ru3 C80 2.034(11) .
Ru3 C82 2.049(10) .
Ru3 C17 2.075(12) .
Ru3 C81 2.080(12) .
Ru4 C34 2.007(12) .
Ru4 C33 2.008(12) .
Ru4 C36 2.049(11) .
Ru4 C20 2.056(10) .
Ru4 C19 2.064(13) .
Ru4 C35 2.072(13) .
Ru5 C53 1.989(12) .
Ru5 C67 2.019(11) .
Ru5 C66 2.037(13) .
Ru5 C52 2.038(12) .
Ru5 C50 2.053(11) .
Ru5 C51 2.064(11) .
Ru6 C110 2.029(12) .
Ru6 C137 2.046(12) .
Ru6 C123 2.047(12) .
Ru6 C138 2.049(11) .
Ru6 C109 2.051(12) .
Ru6 C136 2.067(12) .
Cu1 N82 1.991(9) .
Cu1 N84 1.992(8) .
Cu1 N81 2.028(7) .
Cu1 N83 2.030(8) .
Cu2 N5 1.995(9) .
Cu2 N4 2.010(9) .
Cu2 N3 2.017(9) .
Cu2 N6 2.036(8) .
Cu3 N75 2.010(9) .
Cu3 N76 2.015(9) .
Cu3 N74 2.022(9) .
Cu3 N73 2.030(9) .
Cu3 N7 2.303(9) .
Cu4 N44 1.990(10) .
Cu4 N45 2.007(10) .
Cu4 N43 2.023(7) .
Cu4 N46 2.043(7) .
Cu5 N22 2.014(9) .
Cu5 N24 2.035(9) .
Cu5 N23 2.040(9) .
Cu5 N21 2.053(9) .
Cu5 N10 2.259(10) 1_456
Cu6 N15 1.995(9) .
Cu6 N14 2.022(9) .
Cu6 N13 2.034(7) .
Cu6 N16 2.037(7) .
Cu7 N38 2.000(9) .
Cu7 N37 2.001(8) .
Cu7 N39 2.008(8) .
Cu7 N36 2.021(9) .
Cu8 N30 2.016(9) .
Cu8 N33 2.018(9) .
Cu8 N32 2.025(8) .
Cu8 N31 2.029(8) .
Cu8 N29 2.383(8) .
Cu9 N51 1.994(8) .
Cu9 N49 2.029(7) .
Cu9 N48 2.029(8) .
Cu9 N50 2.042(6) .
Cu10 N70 2.009(8) .
Cu10 N67 2.022(9) .
Cu10 N68 2.028(10) .
Cu10 N69 2.040(9) .
Cu11 N55 2.000(8) .
Cu11 N57 2.007(10) .
Cu11 N58 2.027(8) .
Cu11 N56 2.050(10) .
Cu12 N62 2.012(9) .
Cu12 N60 2.012(9) .
Cu12 N61 2.013(8) .
Cu12 N63 2.025(10) .
Cu12 N59 2.413(9) .
N1 C1 1.166(14) .
N2 C2 1.192(14) .
N3 C3 1.507(11) .
N3 H3A 0.9200 .
N3 H3B 0.9200 .
N4 C4 1.491(11) .
N4 H4A 0.9200 .
N4 H4B 0.9200 .
N5 C9 1.471(11) .
N5 H5A 0.9200 .
N5 H5B 0.9200 .
N6 C10 1.467(11) .
N6 H6A 0.9200 .
N6 H6B 0.9200 .
N7 C15 1.151(14) .
N8 C16 1.184(13) .
N9 C17 1.142(13) .
N10 C18 1.163(14) .
N10 Cu5 2.259(10) 1_654
N11 C19 1.145(14) .
N12 C20 1.158(13) .
N13 C21 1.476(11) .
N13 H13A 0.9200 .
N13 H13B 0.9200 .
N14 C22 1.500(10) .
N14 H14A 0.9200 .
N14 H14B 0.9200 .
N15 C27 1.471(11) .
N15 H15A 0.9200 .
N15 H15B 0.9200 .
N16 C28 1.466(11) .
N16 H16A 0.9200 .
N16 H16B 0.9200 .
N17 C33 1.157(14) .
N18 C34 1.180(14) .
N19 C35 1.145(15) .
N20 C36 1.157(13) .
N21 C37 1.497(11) .
N21 H21A 0.9200 .
N21 H21B 0.9200 .
N22 C38 1.490(11) .
N22 H22A 0.9200 .
N22 H22B 0.9200 .
N23 C43 1.489(10) .
N23 H23A 0.9200 .
N23 H23B 0.9200 .
N24 C44 1.480(12) .
N24 H24A 0.9200 .
N24 H24B 0.9200 .
N25 C49 1.190(14) .
N26 C50 1.142(13) .
N27 C51 1.163(13) .
N28 C52 1.157(13) .
N29 C53 1.181(14) .
N30 C54 1.466(12) .
N30 H30A 0.9200 .
N30 H30B 0.9200 .
N31 C55 1.476(12) .
N31 H31A 0.9200 .
N31 H31B 0.9200 .
N32 C60 1.473(11) .
N32 H32A 0.9200 .
N32 H32B 0.9200 .
N33 C61 1.479(12) .
N33 H33A 0.9200 .
N33 H33B 0.9200 .
N34 C66 1.153(15) .
N35 C67 1.175(14) .
N36 C68 1.501(11) .
N36 H36A 0.9200 .
N36 H36B 0.9200 .
N37 C69 1.479(11) .
N37 H37A 0.9200 .
N37 H37B 0.9200 .
N38 C74 1.472(10) .
N38 H38A 0.9200 .
N38 H38B 0.9200 .
N39 C75 1.473(13) .
N39 H39A 0.9200 .
N39 H39B 0.9200 .
N40 C80 1.153(13) .
N41 C81 1.114(14) .
N42 C82 1.164(13) .
N43 C83 1.484(10) .
N43 H43A 0.9200 .
N43 H43B 0.9200 .
N44 C84 1.473(12) .
N44 H44A 0.9200 .
N44 H44B 0.9200 .
N45 C89 1.481(12) .
N45 H45A 0.9200 .
N45 H45B 0.9200 .
N46 C90 1.499(11) .
N46 H46A 0.9200 .
N46 H46B 0.9200 .
N47 C95 1.152(14) .
N48 C96 1.488(9) .
N48 H48A 0.9200 .
N48 H48B 0.9200 .
N49 C97 1.477(10) .
N49 H49A 0.9200 .
N49 H49B 0.9200 .
N50 C102 1.474(11) .
N50 H50A 0.9200 .
N50 H50B 0.9200 .
N51 C103 1.492(10) .
N51 H51A 0.9200 .
N51 H51B 0.9200 .
N52 C108 1.124(15) .
N53 C109 1.174(14) .
N54 C110 1.176(14) .
N55 C111 1.457(12) .
N55 H55A 0.9200 .
N55 H55B 0.9200 .
N56 C112 1.480(11) .
N56 H56A 0.9200 .
N56 H56B 0.9200 .
N57 C117 1.507(11) .
N57 H57A 0.9200 .
N57 H57B 0.9200 .
N58 C118 1.483(12) .
N58 H58A 0.9200 .
N58 H58B 0.9200 .
N59 C123 1.150(14) .
N60 C124 1.482(11) .
N60 H60A 0.9200 .
N60 H60B 0.9200 .
N61 C125 1.460(11) .
N61 H61A 0.9200 .
N61 H61B 0.9200 .
N62 C130 1.491(12) .
N62 H62A 0.9200 .
N62 H62B 0.9200 .
N63 C131 1.515(14) .
N63 H63A 0.9200 .
N63 H63B 0.9200 .
N64 C136 1.140(14) .
N65 C137 1.142(14) .
N66 C138 1.147(14) .
N67 C139 1.472(13) .
N67 H67A 0.9200 .
N67 H67B 0.9200 .
N68 C140 1.499(12) .
N68 H68A 0.9200 .
N68 H68B 0.9200 .
N69 C145 1.486(11) .
N69 H69A 0.9200 .
N69 H69B 0.9200 .
N70 C146 1.477(12) .
N70 H70A 0.9200 .
N70 H70B 0.9200 .
N71 C151 1.157(15) .
N72 C152 1.210(14) .
N73 C153 1.485(12) .
N73 H73A 0.9200 .
N73 H73B 0.9200 .
N74 C154 1.498(12) .
N74 H74A 0.9200 .
N74 H74B 0.9200 .
N75 C159 1.483(12) .
N75 H75A 0.9200 .
N75 H75B 0.9200 .
N76 C160 1.467(11) .
N76 H76A 0.9200 .
N76 H76B 0.9200 .
N77 C165 1.150(15) .
N78 C166 1.124(14) .
N79 C167 1.163(14) .
N80 C168 1.180(14) .
N81 C169 1.479(11) .
N81 H81A 0.9200 .
N81 H81B 0.9200 .
N82 C170 1.500(10) .
N82 H82A 0.9200 .
N82 H82B 0.9200 .
N83 C175 1.482(11) .
N83 H83A 0.9200 .
N83 H83B 0.9200 .
N84 C176 1.478(10) .
N84 H84A 0.9200 .
N84 H84B 0.9200 .
C3 C4 1.507(11) .
C3 C8 1.523(13) .
C3 H3 1.0000 .
C4 C5 1.525(13) .
C4 H4 1.0000 .
C5 C6 1.504(15) .
C5 H5C 0.9900 .
C5 H5D 0.9900 .
C6 C7 1.522(17) .
C6 H6C 0.9900 .
C6 H6D 0.9900 .
C7 C8 1.513(14) .
C7 H7A 0.9900 .
C7 H7B 0.9900 .
C8 H8A 0.9900 .
C8 H8B 0.9900 .
C9 C10 1.494(11) .
C9 C14 1.526(13) .
C9 H9 1.0000 .
C10 C11 1.524(13) .
C10 H10 1.0000 .
C11 C12 1.568(15) .
C11 H11A 0.9900 .
C11 H11B 0.9900 .
C12 C13 1.495(17) .
C12 H12A 0.9900 .
C12 H12B 0.9900 .
C13 C14 1.526(16) .
C13 H13C 0.9900 .
C13 H13D 0.9900 .
C14 H14C 0.9900 .
C14 H14D 0.9900 .
C21 C22 1.504(11) .
C21 C26 1.529(10) .
C21 H21 1.0000 .
C22 C23 1.517(12) .
C22 H22 1.0000 .
C23 C24 1.530(13) .
C23 H23C 0.9900 .
C23 H23D 0.9900 .
C24 C25 1.522(14) .
C24 H24C 0.9900 .
C24 H24D 0.9900 .
C25 C26 1.500(14) .
C25 H25A 0.9900 .
C25 H25B 0.9900 .
C26 H26A 0.9900 .
C26 H26B 0.9900 .
C27 C32 1.522(14) .
C27 C28 1.524(10) .
C27 H27 1.0000 .
C28 C29 1.523(11) .
C28 H28 1.0000 .
C29 C30 1.504(13) .
C29 H29A 0.9900 .
C29 H29B 0.9900 .
C30 C31 1.527(13) .
C30 H30C 0.9900 .
C30 H30D 0.9900 .
C31 C32 1.514(15) .
C31 H31C 0.9900 .
C31 H31D 0.9900 .
C32 H32C 0.9900 .
C32 H32D 0.9900 .
C37 C42 1.497(14) .
C37 C38 1.514(12) .
C37 H37 1.0000 .
C38 C39 1.520(12) .
C38 H38 1.0000 .
C39 C40 1.509(14) .
C39 H39C 0.9900 .
C39 H39D 0.9900 .
C40 C41 1.518(15) .
C40 H40A 0.9900 .
C40 H40B 0.9900 .
C41 C42 1.517(15) .
C41 H41A 0.9900 .
C41 H41B 0.9900 .
C42 H42A 0.9900 .
C42 H42B 0.9900 .
C43 C48 1.510(13) .
C43 C44 1.525(11) .
C43 H43 1.0000 .
C44 C45 1.510(13) .
C44 H44 1.0000 .
C45 C46 1.515(17) .
C45 H45C 0.9900 .
C45 H45D 0.9900 .
C46 C47 1.514(16) .
C46 H46C 0.9900 .
C46 H46D 0.9900 .
C47 C48 1.517(13) .
C47 H47A 0.9900 .
C47 H47B 0.9900 .
C48 H48C 0.9900 .
C48 H48D 0.9900 .
C54 C55 1.514(12) .
C54 C59 1.520(14) .
C54 H54 1.0000 .
C55 C56 1.542(12) .
C55 H55 1.0000 .
C56 C57 1.486(16) .
C56 H56C 0.9900 .
C56 H56D 0.9900 .
C57 C58 1.549(16) .
C57 H57C 0.9900 .
C57 H57D 0.9900 .
C58 C59 1.503(16) .
C58 H58C 0.9900 .
C58 H58D 0.9900 .
C59 H59A 0.9900 .
C59 H59B 0.9900 .
C60 C65 1.506(12) .
C60 C61 1.522(11) .
C60 H60 1.0000 .
C61 C62 1.507(17) .
C61 H61 1.0000 .
C62 C63 1.54(2) .
C62 H62C 0.9900 .
C62 H62D 0.9900 .
C63 C64 1.512(14) .
C63 H63C 0.9900 .
C63 H63D 0.9900 .
C64 C65 1.521(13) .
C64 H64A 0.9900 .
C64 H64B 0.9900 .
C65 H65A 0.9900 .
C65 H65B 0.9900 .
C68 C73 1.497(13) .
C68 C69 1.506(10) .
C68 H68 1.0000 .
C69 C70 1.532(14) .
C69 H69 1.0000 .
C70 C71 1.528(15) .
C70 H70C 0.9900 .
C70 H70D 0.9900 .
C71 C72 1.533(12) .
C71 H71A 0.9900 .
C71 H71B 0.9900 .
C72 C73 1.544(14) .
C72 H72A 0.9900 .
C72 H72B 0.9900 .
C73 H73C 0.9900 .
C73 H73D 0.9900 .
C74 C79 1.485(13) .
C74 C75 1.513(13) .
C74 H74 1.0000 .
C75 C76 1.550(12) .
C75 H75 1.0000 .
C76 C77 1.531(15) .
C76 H76C 0.9900 .
C76 H76D 0.9900 .
C77 C78 1.497(15) .
C77 H77A 0.9900 .
C77 H77B 0.9900 .
C78 C79 1.536(12) .
C78 H78A 0.9900 .
C78 H78B 0.9900 .
C79 H79A 0.9900 .
C79 H79B 0.9900 .
C83 C88 1.490(11) .
C83 C84 1.530(12) .
C83 H83 1.0000 .
C84 C85 1.560(14) .
C84 H84 1.0000 .
C85 C86 1.520(15) .
C85 H85A 0.9900 .
C85 H85B 0.9900 .
C86 C87 1.513(14) .
C86 H86A 0.9900 .
C86 H86B 0.9900 .
C87 C88 1.537(12) .
C87 H87A 0.9900 .
C87 H87B 0.9900 .
C88 H88A 0.9900 .
C88 H88B 0.9900 .
C89 C94 1.485(15) .
C89 C90 1.515(11) .
C89 H89 1.0000 .
C90 C91 1.522(10) .
C90 H90 1.0000 .
C91 C92 1.512(12) .
C91 H91A 0.9900 .
C91 H91B 0.9900 .
C92 C93 1.516(14) .
C92 H92A 0.9900 .
C92 H92B 0.9900 .
C93 C94 1.531(14) .
C93 H93A 0.9900 .
C93 H93B 0.9900 .
C94 H94A 0.9900 .
C94 H94B 0.9900 .
C96 C97 1.515(11) .
C96 C101 1.517(13) .
C96 H96 1.0000 .
C97 C98 1.507(10) .
C97 H97 1.0000 .
C98 C99 1.523(13) .
C98 H98A 0.9900 .
C98 H98B 0.9900 .
C99 C100 1.532(13) .
C99 H99A 0.9900 .
C99 H99B 0.9900 .
C100 C101 1.510(13) .
C100 H10A 0.9900 .
C100 H10B 0.9900 .
C101 H10C 0.9900 .
C101 H10D 0.9900 .
C102 C107 1.520(10) .
C102 C103 1.522(10) .
C102 H102 1.0000 .
C103 C104 1.540(12) .
C103 H103 1.0000 .
C104 C105 1.538(12) .
C104 H10E 0.9900 .
C104 H10F 0.9900 .
C105 C106 1.504(13) .
C105 H10G 0.9900 .
C105 H10H 0.9900 .
C106 C107 1.538(13) .
C106 H10I 0.9900 .
C106 H10J 0.9900 .
C107 H10K 0.9900 .
C107 H10L 0.9900 .
C111 C112 1.532(12) .
C111 C116 1.547(12) .
C111 H111 1.0000 .
C112 C113 1.487(15) .
C112 H112 1.0000 .
C113 C114 1.505(16) .
C113 H11C 0.9900 .
C113 H11D 0.9900 .
C114 C115 1.532(18) .
C114 H11E 0.9900 .
C114 H11F 0.9900 .
C115 C116 1.539(16) .
C115 H11G 0.9900 .
C115 H11H 0.9900 .
C116 H11I 0.9900 .
C116 H11J 0.9900 .
C117 C118 1.491(11) .
C117 C122 1.518(14) .
C117 H117 1.0000 .
C118 C119 1.510(12) .
C118 H118 1.0000 .
C119 C120 1.511(15) .
C119 H11K 0.9900 .
C119 H11L 0.9900 .
C120 C121 1.501(16) .
C120 H12C 0.9900 .
C120 H12D 0.9900 .
C121 C122 1.550(16) .
C121 H12E 0.9900 .
C121 H12F 0.9900 .
C122 H12G 0.9900 .
C122 H12H 0.9900 .
C124 C125 1.525(11) .
C124 C129 1.538(13) .
C124 H124 1.0000 .
C125 C126 1.520(11) .
C125 H125 1.0000 .
C126 C127 1.524(14) .
C126 H12I 0.9900 .
C126 H12J 0.9900 .
C127 C128 1.525(14) .
C127 H12K 0.9900 .
C127 H12L 0.9900 .
C128 C129 1.522(13) .
C128 H12M 0.9900 .
C128 H12N 0.9900 .
C129 H12O 0.9900 .
C129 H12P 0.9900 .
C130 C135 1.508(14) .
C130 C131 1.517(12) .
C130 H130 1.0000 .
C131 C132 1.494(16) .
C131 H131 1.0000 .
C132 C133 1.556(17) .
C132 H13E 0.9900 .
C132 H13F 0.9900 .
C133 C134 1.526(15) .
C133 H13G 0.9900 .
C133 H13H 0.9900 .
C134 C135 1.554(15) .
C134 H13I 0.9900 .
C134 H13J 0.9900 .
C135 H13K 0.9900 .
C135 H13L 0.9900 .
C139 C144 1.495(14) .
C139 C140 1.512(12) .
C139 H139 1.0000 .
C140 C141 1.520(14) .
C140 H140 1.0000 .
C141 C142 1.540(16) .
C141 H14E 0.9900 .
C141 H14F 0.9900 .
C142 C143 1.505(17) .
C142 H14G 0.9900 .
C142 H14H 0.9900 .
C143 C144 1.492(16) .
C143 H14I 0.9900 .
C143 H14J 0.9900 .
C144 H14K 0.9900 .
C144 H14L 0.9900 .
C145 C146 1.513(12) .
C145 C150 1.519(14) .
C145 H145 1.0000 .
C146 C147 1.511(13) .
C146 H146 1.0000 .
C147 C148 1.546(16) .
C147 H14M 0.9900 .
C147 H14N 0.9900 .
C148 C149 1.487(16) .
C148 H14O 0.9900 .
C148 H14P 0.9900 .
C149 C150 1.522(14) .
C149 H14Q 0.9900 .
C149 H14R 0.9900 .
C150 H15C 0.9900 .
C150 H15D 0.9900 .
C153 C154 1.523(12) .
C153 C158 1.549(14) .
C153 H153 1.0000 .
C154 C155 1.510(14) .
C154 H154 1.0000 .
C155 C156 1.553(15) .
C155 H15E 0.9900 .
C155 H15F 0.9900 .
C156 C157 1.514(16) .
C156 H15G 0.9900 .
C156 H15H 0.9900 .
C157 C158 1.539(16) .
C157 H15I 0.9900 .
C157 H15J 0.9900 .
C158 H15K 0.9900 .
C158 H15L 0.9900 .
C159 C160 1.480(11) .
C159 C164 1.535(12) .
C159 H159 1.0000 .
C160 C161 1.505(14) .
C160 H160 1.0000 .
C161 C162 1.556(15) .
C161 H16C 0.9900 .
C161 H16D 0.9900 .
C162 C163 1.518(16) .
C162 H16E 0.9900 .
C162 H16F 0.9900 .
C163 C164 1.544(17) .
C163 H16G 0.9900 .
C163 H16H 0.9900 .
C164 H16I 0.9900 .
C164 H16J 0.9900 .
C169 C170 1.499(11) .
C169 C174 1.519(11) .
C169 H169 1.0000 .
C170 C171 1.506(14) .
C170 H170 1.0000 .
C171 C172 1.559(14) .
C171 H17A 0.9900 .
C171 H17B 0.9900 .
C172 C173 1.520(15) .
C172 H17C 0.9900 .
C172 H17D 0.9900 .
C173 C174 1.529(13) .
C173 H17E 0.9900 .
C173 H17F 0.9900 .
C174 H17G 0.9900 .
C174 H17H 0.9900 .
C175 C176 1.508(10) .
C175 C180 1.531(12) .
C175 H175 1.0000 .
C176 C177 1.532(11) .
C176 H176 1.0000 .
C177 C178 1.517(12) .
C177 H17I 0.9900 .
C177 H17J 0.9900 .
C178 C179 1.519(14) .
C178 H17K 0.9900 .
C178 H17L 0.9900 .
C179 C180 1.534(14) .
C179 H17M 0.9900 .
C179 H17N 0.9900 .
C180 H18A 0.9900 .
C180 H18B 0.9900 .
O26 O28 0.53(4) .

loop_
_geom_torsion_atom_site_label_1
_geom_torsion_atom_site_label_2
_geom_torsion_atom_site_label_3
_geom_torsion_atom_site_label_4
_geom_torsion
_geom_torsion_site_symmetry_1
N5 Cu2 N3 C3 163.9(6) .
N4 Cu2 N3 C3 -17.7(6) .
N6 Cu2 N3 C3 65(8) .
N5 Cu2 N4 C4 113(15) .
N3 Cu2 N4 C4 -11.5(6) .
N6 Cu2 N4 C4 172.0(6) .
N4 Cu2 N5 C9 43(16) .
N3 Cu2 N5 C9 167.6(6) .
N6 Cu2 N5 C9 -15.9(6) .
N5 Cu2 N6 C10 -12.2(6) .
N4 Cu2 N6 C10 169.5(6) .
N3 Cu2 N6 C10 87(8) .
N75 Cu3 N7 C15 179.9(12) .
N76 Cu3 N7 C15 96.0(12) .
N74 Cu3 N7 C15 3.0(12) .
N73 Cu3 N7 C15 -81.7(12) .
N15 Cu6 N13 C21 150.3(6) .
N14 Cu6 N13 C21 -20.8(6) .
N16 Cu6 N13 C21 80(2) .
N15 Cu6 N14 C22 -82.8(19) .
N13 Cu6 N14 C22 -9.5(6) .
N16 Cu6 N14 C22 179.2(6) .
N14 Cu6 N15 C27 -117.3(18) .
N13 Cu6 N15 C27 170.1(6) .
N16 Cu6 N15 C27 -18.2(6) .
N15 Cu6 N16 C28 -9.9(6) .
N14 Cu6 N16 C28 160.9(6) .
N13 Cu6 N16 C28 61(2) .
N22 Cu5 N21 C37 -12.4(6) .
N24 Cu5 N21 C37 165.9(6) .
N23 Cu5 N21 C37 65(2) .
N10 Cu5 N21 C37 -106.7(7) 1_456
N24 Cu5 N22 C38 -155(8) .
N23 Cu5 N22 C38 175.8(6) .
N21 Cu5 N22 C38 -15.2(6) .
N10 Cu5 N22 C38 76.5(6) 1_456
N22 Cu5 N23 C43 167.6(6) .
N24 Cu5 N23 C43 -11.1(6) .
N21 Cu5 N23 C43 91.1(18) .
N10 Cu5 N23 C43 -97.3(6) 1_456
N22 Cu5 N24 C44 -48(8) .
N23 Cu5 N24 C44 -19.4(6) .
N21 Cu5 N24 C44 171.7(6) .
N10 Cu5 N24 C44 80.0(6) 1_456
N30 Cu8 N29 C53 54.0(9) .
N33 Cu8 N29 C53 -127.4(9) .
N32 Cu8 N29 C53 -43.6(9) .
N31 Cu8 N29 C53 136.4(9) .
N33 Cu8 N30 C54 -117.3(15) .
N32 Cu8 N30 C54 153.9(6) .
N31 Cu8 N30 C54 -28.8(6) .
N29 Cu8 N30 C54 56.0(7) .
N30 Cu8 N31 C55 0.7(6) .
N33 Cu8 N31 C55 168.3(6) .
N32 Cu8 N31 C55 78(8) .
N29 Cu8 N31 C55 -101.6(6) .
N30 Cu8 N32 C60 150.3(6) .
N33 Cu8 N32 C60 -17.3(6) .
N31 Cu8 N32 C60 73(8) .
N29 Cu8 N32 C60 -107.1(6) .
N30 Cu8 N33 C61 -102.2(17) .
N32 Cu8 N33 C61 -12.1(6) .
N31 Cu8 N33 C61 170.7(6) .
N29 Cu8 N33 C61 84.4(6) .
N38 Cu7 N36 C68 34(3) .
N37 Cu7 N36 C68 -19.8(6) .
N39 Cu7 N36 C68 160.7(6) .
N38 Cu7 N37 C69 178.9(7) .
N39 Cu7 N37 C69 168(4) .
N36 Cu7 N37 C69 -7.1(7) .
N37 Cu7 N38 C74 169.4(7) .
N39 Cu7 N38 C74 -11.7(7) .
N36 Cu7 N38 C74 116(2) .
N38 Cu7 N39 C75 -17.7(7) .
N37 Cu7 N39 C75 -7(4) .
N36 Cu7 N39 C75 168.3(6) .
N44 Cu4 N43 C83 -25.5(5) .
N45 Cu4 N43 C83 158.1(5) .
N46 Cu4 N43 C83 78(4) .
N45 Cu4 N44 C84 72(6) .
N43 Cu4 N44 C84 -2.1(6) .
N46 Cu4 N44 C84 -176.4(6) .
N44 Cu4 N45 C89 88(6) .
N43 Cu4 N45 C89 161.2(6) .
N46 Cu4 N45 C89 -24.6(6) .
N44 Cu4 N46 C90 178.9(5) .
N45 Cu4 N46 C90 -4.6(5) .
N43 Cu4 N46 C90 76(4) .
N51 Cu9 N48 C96 49(14) .
N49 Cu9 N48 C96 -7.5(6) .
N50 Cu9 N48 C96 176.9(6) .
N51 Cu9 N49 C97 159.6(5) .
N48 Cu9 N49 C97 -21.6(5) .
N50 Cu9 N49 C97 74(5) .
N51 Cu9 N50 C102 -5.8(6) .
N49 Cu9 N50 C102 80(5) .
N48 Cu9 N50 C102 175.3(6) .
N49 Cu9 N51 C103 161.8(6) .
N48 Cu9 N51 C103 105(14) .
N50 Cu9 N51 C103 -22.7(6) .
N57 Cu11 N55 C111 156.1(6) .
N58 Cu11 N55 C111 44(10) .
N56 Cu11 N55 C111 -22.7(6) .
N55 Cu11 N56 C112 -5.1(6) .
N57 Cu11 N56 C112 -153(12) .
N58 Cu11 N56 C112 177.9(6) .
N55 Cu11 N57 C117 164.0(6) .
N58 Cu11 N57 C117 -19.0(6) .
N56 Cu11 N57 C117 -48(12) .
N55 Cu11 N58 C118 103(9) .
N57 Cu11 N58 C118 -9.6(6) .
N56 Cu11 N58 C118 169.3(7) .
N62 Cu12 N59 C123 -132.4(8) .
N60 Cu12 N59 C123 133.2(8) .
N61 Cu12 N59 C123 47.6(8) .
N63 Cu12 N59 C123 -48.8(9) .
N62 Cu12 N60 C124 161.2(6) .
N61 Cu12 N60 C124 -14.7(6) .
N63 Cu12 N60 C124 80.5(14) .
N59 Cu12 N60 C124 -106.9(6) .
N62 Cu12 N61 C125 -97(5) .
N60 Cu12 N61 C125 -14.5(6) .
N63 Cu12 N61 C125 -178.4(6) .
N59 Cu12 N61 C125 82.2(6) .
N60 Cu12 N62 C130 165.7(6) .
N61 Cu12 N62 C130 -112(5) .
N63 Cu12 N62 C130 -30.2(6) .
N59 Cu12 N62 C130 68.7(6) .
N62 Cu12 N63 C131 3.2(7) .
N60 Cu12 N63 C131 85.3(14) .
N61 Cu12 N63 C131 179.1(7) .
N59 Cu12 N63 C131 -87.1(7) .
N70 Cu10 N67 C139 -65(3) .
N68 Cu10 N67 C139 -10.1(7) .
N69 Cu10 N67 C139 168.9(7) .
N70 Cu10 N68 C140 155.9(7) .
N67 Cu10 N68 C140 -18.3(7) .
N69 Cu10 N68 C140 175(5) .
N70 Cu10 N69 C145 -8.7(7) .
N67 Cu10 N69 C145 165.5(6) .
N68 Cu10 N69 C145 -28(6) .
N67 Cu10 N70 C146 -148(3) .
N68 Cu10 N70 C146 157.4(7) .
N69 Cu10 N70 C146 -21.2(7) .
N75 Cu3 N73 C153 170.0(6) .
N76 Cu3 N73 C153 -77(4) .
N74 Cu3 N73 C153 -17.9(6) .
N7 Cu3 N73 C153 79.4(6) .
N75 Cu3 N74 C154 98(3) .
N76 Cu3 N74 C154 163.8(6) .
N73 Cu3 N74 C154 -11.3(6) .
N7 Cu3 N74 C154 -103.9(6) .
N76 Cu3 N75 C159 -10.6(6) .
N74 Cu3 N75 C159 56(3) .
N73 Cu3 N75 C159 164.2(6) .
N7 Cu3 N75 C159 -102.5(6) .
N75 Cu3 N76 C160 -15.9(6) .
N74 Cu3 N76 C160 171.7(6) .
N73 Cu3 N76 C160 -130(3) .
N7 Cu3 N76 C160 74.1(6) .
N82 Cu1 N81 C169 -22.0(6) .
N84 Cu1 N81 C169 163.4(6) .
N83 Cu1 N81 C169 62(4) .
N84 Cu1 N82 C170 106(3) .
N81 Cu1 N82 C170 -6.2(6) .
N83 Cu1 N82 C170 179.1(6) .
N82 Cu1 N83 C175 -174.2(6) .
N84 Cu1 N83 C175 0.1(6) .
N81 Cu1 N83 C175 102(4) .
N82 Cu1 N84 C176 46(3) .
N81 Cu1 N84 C176 157.9(6) .
N83 Cu1 N84 C176 -27.4(6) .
C167 Ru1 C1 N1 15(15) .
C2 Ru1 C1 N1 -78(15) .
C168 Ru1 C1 N1 -49(17) .
C165 Ru1 C1 N1 -174(15) .
C166 Ru1 C1 N1 100(15) .
C167 Ru1 C2 N2 -7(16) .
C1 Ru1 C2 N2 82(16) .
C168 Ru1 C2 N2 -94(16) .
C165 Ru1 C2 N2 177(100) .
C166 Ru1 C2 N2 29(20) .
Cu2 N3 C3 C4 42.7(8) .
Cu2 N3 C3 C8 165.8(8) .
Cu2 N4 C4 C3 39.0(8) .
Cu2 N4 C4 C5 161.4(7) .
N3 C3 C4 N4 -54.3(9) .
C8 C3 C4 N4 -179.9(8) .
N3 C3 C4 C5 -177.7(8) .
C8 C3 C4 C5 56.8(10) .
N4 C4 C5 C6 -177.6(9) .
C3 C4 C5 C6 -56.1(12) .
C4 C5 C6 C7 54.5(13) .
C5 C6 C7 C8 -54.3(14) .
C6 C7 C8 C3 55.2(13) .
N3 C3 C8 C7 -177.0(9) .
C4 C3 C8 C7 -56.7(12) .
Cu2 N5 C9 C10 40.7(8) .
Cu2 N5 C9 C14 167.1(8) .
Cu2 N6 C10 C9 37.6(8) .
Cu2 N6 C10 C11 162.3(7) .
N5 C9 C10 N6 -52.5(9) .
C14 C9 C10 N6 -179.8(8) .
N5 C9 C10 C11 -178.0(8) .
C14 C9 C10 C11 54.7(11) .
N6 C10 C11 C12 -179.4(9) .
C9 C10 C11 C12 -56.3(11) .
C10 C11 C12 C13 56.8(12) .
C11 C12 C13 C14 -55.7(15) .
C12 C13 C14 C9 53.2(16) .
N5 C9 C14 C13 -176.0(10) .
C10 C9 C14 C13 -52.0(13) .
Cu3 N7 C15 Ru2 -36(23) .
C16 Ru2 C15 N7 59(65) .
C152 Ru2 C15 N7 14(23) .
C95 Ru2 C15 N7 -75(23) .
C151 Ru2 C15 N7 106(23) .
C108 Ru2 C15 N7 -163(23) .
C152 Ru2 C16 N8 176(100) .
C15 Ru2 C16 N8 132(49) .
C95 Ru2 C16 N8 -95(16) .
C151 Ru2 C16 N8 84(16) .
C108 Ru2 C16 N8 -6(15) .
C49 Ru3 C17 N9 6(12) .
C18 Ru3 C17 N9 -84(16) .
C80 Ru3 C17 N9 95(12) .
C82 Ru3 C17 N9 -83(12) .
C81 Ru3 C17 N9 -173(12) .
Cu5 N10 C18 Ru3 -30(100) 1_654
C49 Ru3 C18 N10 -133(100) .
C80 Ru3 C18 N10 138(100) .
C82 Ru3 C18 N10 -44(100) .
C17 Ru3 C18 N10 -43(100) .
C81 Ru3 C18 N10 47(100) .
C34 Ru4 C19 N11 -37(15) .
C33 Ru4 C19 N11 -30(12) .
C36 Ru4 C19 N11 59(12) .
C20 Ru4 C19 N11 -117(12) .
C35 Ru4 C19 N11 150(12) .
C34 Ru4 C20 N12 -125(9) .
C33 Ru4 C20 N12 -38(9) .
C36 Ru4 C20 N12 15(11) .
C19 Ru4 C20 N12 51(9) .
C35 Ru4 C20 N12 149(9) .
Cu6 N13 C21 C22 47.2(7) .
Cu6 N13 C21 C26 171.8(6) .
Cu6 N14 C22 C21 37.4(7) .
Cu6 N14 C22 C23 163.1(6) .
N13 C21 C22 N14 -56.3(8) .
C26 C21 C22 N14 178.6(7) .
N13 C21 C22 C23 178.2(7) .
C26 C21 C22 C23 53.1(10) .
N14 C22 C23 C24 -176.3(8) .
C21 C22 C23 C24 -54.4(10) .
C22 C23 C24 C25 56.1(11) .
C23 C24 C25 C26 -58.6(11) .
C24 C25 C26 C21 55.3(10) .
N13 C21 C26 C25 -173.6(8) .
C22 C21 C26 C25 -51.9(10) .
Cu6 N15 C27 C32 165.1(7) .
Cu6 N15 C27 C28 41.4(8) .
Cu6 N16 C28 C29 158.7(6) .
Cu6 N16 C28 C27 35.2(8) .
N15 C27 C28 N16 -50.4(9) .
C32 C27 C28 N16 -175.5(8) .
N15 C27 C28 C29 -176.3(7) .
C32 C27 C28 C29 58.6(10) .
N16 C28 C29 C30 -178.7(7) .
C27 C28 C29 C30 -55.8(9) .
C28 C29 C30 C31 53.3(11) .
C29 C30 C31 C32 -53.7(13) .
C30 C31 C32 C27 54.7(12) .
N15 C27 C32 C31 -178.5(8) .
C28 C27 C32 C31 -57.5(11) .
C34 Ru4 C33 N17 56(15) .
C36 Ru4 C33 N17 152(15) .
C20 Ru4 C33 N17 -35(15) .
C19 Ru4 C33 N17 -124(15) .
C35 Ru4 C33 N17 62(16) .
C33 Ru4 C34 N18 -64(53) .
C36 Ru4 C34 N18 -152(53) .
C20 Ru4 C34 N18 23(53) .
C19 Ru4 C34 N18 -57(55) .
C35 Ru4 C34 N18 117(53) .
C34 Ru4 C35 N19 -39(16) .
C33 Ru4 C35 N19 -45(18) .
C36 Ru4 C35 N19 -134(16) .
C20 Ru4 C35 N19 51(16) .
C19 Ru4 C35 N19 141(16) .
C34 Ru4 C36 N20 143(12) .
C33 Ru4 C36 N20 57(12) .
C20 Ru4 C36 N20 3(14) .
C19 Ru4 C36 N20 -33(12) .
C35 Ru4 C36 N20 -131(12) .
Cu5 N21 C37 C42 161.0(7) .
Cu5 N21 C37 C38 37.0(8) .
Cu5 N22 C38 C37 39.7(8) .
Cu5 N22 C38 C39 164.3(7) .
N21 C37 C38 N22 -50.4(9) .
C42 C37 C38 N22 -177.0(7) .
N21 C37 C38 C39 -176.9(8) .
C42 C37 C38 C39 56.5(10) .
N22 C38 C39 C40 -179.3(9) .
C37 C38 C39 C40 -56.3(11) .
C38 C39 C40 C41 54.4(12) .
C39 C40 C41 C42 -53.2(13) .
N21 C37 C42 C41 -178.1(9) .
C38 C37 C42 C41 -55.6(11) .
C40 C41 C42 C37 54.2(13) .
Cu5 N23 C43 C48 160.9(7) .
Cu5 N23 C43 C44 38.4(7) .
Cu5 N24 C44 C45 168.7(8) .
Cu5 N24 C44 C43 46.0(8) .
N23 C43 C44 N24 -56.4(9) .
C48 C43 C44 N24 179.4(8) .
N23 C43 C44 C45 -179.7(8) .
C48 C43 C44 C45 56.1(10) .
N24 C44 C45 C46 -176.0(10) .
C43 C44 C45 C46 -55.4(12) .
C44 C45 C46 C47 56.6(14) .
C45 C46 C47 C48 -57.8(14) .
N23 C43 C48 C47 -176.5(8) .
C44 C43 C48 C47 -56.8(11) .
C46 C47 C48 C43 57.5(12) .
C18 Ru3 C49 N25 -160(15) .
C80 Ru3 C49 N25 -76(15) .
C82 Ru3 C49 N25 114(15) .
C17 Ru3 C49 N25 22(15) .
C81 Ru3 C49 N25 29(21) .
C53 Ru5 C50 N26 36(18) .
C67 Ru5 C50 N26 124(18) .
C66 Ru5 C50 N26 28(20) .
C52 Ru5 C50 N26 -149(18) .
C51 Ru5 C50 N26 -57(18) .
C53 Ru5 C51 N27 -52(28) .
C67 Ru5 C51 N27 141(26) .
C66 Ru5 C51 N27 -141(28) .
C52 Ru5 C51 N27 132(28) .
C50 Ru5 C51 N27 34(28) .
C53 Ru5 C52 N28 -2(10) .
C67 Ru5 C52 N28 -45(8) .
C66 Ru5 C52 N28 43(8) .
C50 Ru5 C52 N28 -137(8) .
C51 Ru5 C52 N28 135(8) .
Cu8 N29 C53 Ru5 -29(22) .
C67 Ru5 C53 N29 14(22) .
C66 Ru5 C53 N29 -74(22) .
C52 Ru5 C53 N29 -29(24) .
C50 Ru5 C53 N29 107(22) .
C51 Ru5 C53 N29 -166(22) .
Cu8 N30 C54 C55 51.0(8) .
Cu8 N30 C54 C59 173.7(7) .
Cu8 N31 C55 C54 26.8(8) .
Cu8 N31 C55 C56 150.2(7) .
N30 C54 C55 N31 -51.4(9) .
C59 C54 C55 N31 -176.1(7) .
N30 C54 C55 C56 -178.2(8) .
C59 C54 C55 C56 57.1(10) .
N31 C55 C56 C57 179.9(9) .
C54 C55 C56 C57 -57.7(11) .
C55 C56 C57 C58 56.2(12) .
C56 C57 C58 C59 -55.6(12) .
C57 C58 C59 C54 55.7(12) .
N30 C54 C59 C58 -177.9(9) .
C55 C54 C59 C58 -57.3(11) .
Cu8 N32 C60 C65 165.8(6) .
Cu8 N32 C60 C61 42.4(8) .
Cu8 N33 C61 C62 161.9(9) .
Cu8 N33 C61 C60 37.9(9) .
N32 C60 C61 N33 -52.8(10) .
C65 C60 C61 N33 -177.3(8) .
N32 C60 C61 C62 -178.5(10) .
C65 C60 C61 C62 56.9(13) .
N33 C61 C62 C63 -179.0(10) .
C60 C61 C62 C63 -57.5(15) .
C61 C62 C63 C64 59.0(17) .
C62 C63 C64 C65 -59.1(18) .
N32 C60 C65 C64 -176.3(7) .
C61 C60 C65 C64 -55.2(10) .
C63 C64 C65 C60 56.6(13) .
C53 Ru5 C66 N34 6(63) .
C67 Ru5 C66 N34 -83(63) .
C52 Ru5 C66 N34 -169(100) .
C50 Ru5 C66 N34 13(65) .
C51 Ru5 C66 N34 99(63) .
C53 Ru5 C67 N35 -115(80) .
C66 Ru5 C67 N35 -27(80) .
C52 Ru5 C67 N35 60(80) .
C50 Ru5 C67 N35 159(80) .
C51 Ru5 C67 N35 52(85) .
Cu7 N36 C68 C73 167.4(6) .
Cu7 N36 C68 C69 42.4(7) .
Cu7 N37 C69 C68 32.7(9) .
Cu7 N37 C69 C70 157.2(7) .
C73 C68 C69 N37 -175.9(8) .
N36 C68 C69 N37 -49.3(9) .
C73 C68 C69 C70 57.8(11) .
N36 C68 C69 C70 -175.7(8) .
N37 C69 C70 C71 179.7(8) .
C68 C69 C70 C71 -56.9(11) .
C69 C70 C71 C72 55.5(12) .
C70 C71 C72 C73 -53.4(12) .
N36 C68 C73 C72 -178.3(8) .
C69 C68 C73 C72 -55.6(11) .
C71 C72 C73 C68 52.9(11) .
Cu7 N38 C74 C79 162.4(7) .
Cu7 N38 C74 C75 37.2(8) .
Cu7 N39 C75 C74 43.1(8) .
Cu7 N39 C75 C76 165.9(6) .
N38 C74 C75 N39 -52.3(9) .
C79 C74 C75 N39 -178.3(7) .
N38 C74 C75 C76 -177.7(7) .
C79 C74 C75 C76 56.3(9) .
N39 C75 C76 C77 -176.3(9) .
C74 C75 C76 C77 -54.6(10) .
C75 C76 C77 C78 53.7(11) .
C76 C77 C78 C79 -51.6(11) .
N38 C74 C79 C78 -175.4(8) .
C75 C74 C79 C78 -54.4(10) .
C77 C78 C79 C74 51.3(12) .
C49 Ru3 C80 N40 -103(8) .
C18 Ru3 C80 N40 -6(8) .
C82 Ru3 C80 N40 -17(10) .
C17 Ru3 C80 N40 174(8) .
C81 Ru3 C80 N40 80(8) .
C49 Ru3 C81 N41 -95(27) .
C18 Ru3 C81 N41 94(27) .
C80 Ru3 C81 N41 10(27) .
C82 Ru3 C81 N41 -179(100) .
C17 Ru3 C81 N41 -88(27) .
C49 Ru3 C82 N42 73(17) .
C18 Ru3 C82 N42 -24(17) .
C80 Ru3 C82 N42 -13(18) .
C17 Ru3 C82 N42 157(17) .
C81 Ru3 C82 N42 -110(17) .
Cu4 N43 C83 C88 172.1(6) .
Cu4 N43 C83 C84 46.9(7) .
Cu4 N44 C84 C83 28.7(8) .
Cu4 N44 C84 C85 151.4(7) .
N43 C83 C84 N44 -49.8(9) .
C88 C83 C84 N44 -177.3(7) .
N43 C83 C84 C85 -174.7(7) .
C88 C83 C84 C85 57.8(10) .
N44 C84 C85 C86 -175.7(8) .
C83 C84 C85 C86 -53.9(11) .
C84 C85 C86 C87 53.0(11) .
C85 C86 C87 C88 -54.0(11) .
N43 C83 C88 C87 179.6(7) .
C84 C83 C88 C87 -58.1(9) .
C86 C87 C88 C83 55.6(10) .
Cu4 N45 C89 C94 172.7(6) .
Cu4 N45 C89 C90 49.3(8) .
Cu4 N46 C90 C89 32.1(7) .
Cu4 N46 C90 C91 156.8(5) .
N45 C89 C90 N46 -53.8(8) .
C94 C89 C90 N46 -179.4(7) .
N45 C89 C90 C91 -179.9(7) .
C94 C89 C90 C91 54.5(9) .
N46 C90 C91 C92 -173.9(7) .
C89 C90 C91 C92 -52.1(9) .
C90 C91 C92 C93 53.2(10) .
C91 C92 C93 C94 -55.5(11) .
N45 C89 C94 C93 -179.3(8) .
C90 C89 C94 C93 -57.8(10) .
C92 C93 C94 C89 58.3(11) .
C16 Ru2 C95 N47 179(100) .
C152 Ru2 C95 N47 -92(15) .
C15 Ru2 C95 N47 -1(15) .
C151 Ru2 C95 N47 6(17) .
C108 Ru2 C95 N47 95(15) .
Cu9 N48 C96 C97 34.4(8) .
Cu9 N48 C96 C101 157.3(6) .
Cu9 N49 C97 C98 170.1(6) .
Cu9 N49 C97 C96 46.3(7) .
N48 C96 C97 N49 -53.7(8) .
C101 C96 C97 N49 -177.1(7) .
N48 C96 C97 C98 -179.6(7) .
C101 C96 C97 C98 57.0(9) .
N49 C97 C98 C99 -178.1(7) .
C96 C97 C98 C99 -56.1(9) .
C97 C98 C99 C100 55.5(10) .
C98 C99 C100 C101 -55.5(11) .
C99 C100 C101 C96 55.6(11) .
N48 C96 C101 C100 -177.2(8) .
C97 C96 C101 C100 -56.7(10) .
Cu9 N50 C102 C107 157.0(6) .
Cu9 N50 C102 C103 32.5(7) .
Cu9 N51 C103 C102 46.5(7) .
Cu9 N51 C103 C104 170.5(6) .
N50 C102 C103 N51 -52.3(8) .
C107 C102 C103 N51 -178.8(7) .
N50 C102 C103 C104 -177.2(7) .
C107 C102 C103 C104 56.3(9) .
N51 C103 C104 C105 -177.3(8) .
C102 C103 C104 C105 -55.7(10) .
C103 C104 C105 C106 54.9(12) .
C104 C105 C106 C107 -55.2(12) .
N50 C102 C107 C106 -177.0(7) .
C103 C102 C107 C106 -54.5(10) .
C105 C106 C107 C102 54.6(11) .
C16 Ru2 C108 N52 -11(10) .
C152 Ru2 C108 N52 9(13) .
C15 Ru2 C108 N52 169(10) .
C95 Ru2 C108 N52 84(10) .
C151 Ru2 C108 N52 -104(10) .
C110 Ru6 C109 N53 -141(14) .
C137 Ru6 C109 N53 -58(14) .
C123 Ru6 C109 N53 34(14) .
C138 Ru6 C109 N53 128(14) .
C136 Ru6 C109 N53 24(20) .
C137 Ru6 C110 N54 25(9) .
C123 Ru6 C110 N54 -18(10) .
C138 Ru6 C110 N54 -157(9) .
C109 Ru6 C110 N54 113(9) .
C136 Ru6 C110 N54 -66(9) .
Cu11 N55 C111 C112 45.2(8) .
Cu11 N55 C111 C116 170.7(7) .
Cu11 N56 C112 C113 156.1(8) .
Cu11 N56 C112 C111 30.7(9) .
N55 C111 C112 N56 -50.6(9) .
C116 C111 C112 N56 -177.9(8) .
N55 C111 C112 C113 -177.9(8) .
C116 C111 C112 C113 54.8(11) .
N56 C112 C113 C114 -177.8(10) .
C111 C112 C113 C114 -53.8(13) .
C112 C113 C114 C115 54.2(16) .
C113 C114 C115 C116 -54.9(15) .
C114 C115 C116 C111 55.2(13) .
N55 C111 C116 C115 -178.9(9) .
C112 C111 C116 C115 -55.5(12) .
Cu11 N57 C117 C118 43.3(8) .
Cu11 N57 C117 C122 169.1(7) .
Cu11 N58 C118 C117 37.0(9) .
Cu11 N58 C118 C119 161.5(7) .
N57 C117 C118 N58 -52.6(9) .
C122 C117 C118 N58 -178.9(8) .
N57 C117 C118 C119 -179.2(8) .
C122 C117 C118 C119 54.4(11) .
N58 C118 C119 C120 -178.9(9) .
C117 C118 C119 C120 -55.1(11) .
C118 C119 C120 C121 56.8(13) .
C119 C120 C121 C122 -56.6(15) .
C118 C117 C122 C121 -54.0(12) .
N57 C117 C122 C121 -175.4(9) .
C120 C121 C122 C117 54.8(14) .
Cu12 N59 C123 Ru6 36(16) .
C110 Ru6 C123 N59 18(18) .
C137 Ru6 C123 N59 -25(16) .
C138 Ru6 C123 N59 156(16) .
C109 Ru6 C123 N59 -114(16) .
C136 Ru6 C123 N59 66(16) .
Cu12 N60 C124 C125 40.3(8) .
Cu12 N60 C124 C129 165.2(6) .
Cu12 N61 C125 C126 164.1(6) .
Cu12 N61 C125 C124 39.6(7) .
N60 C124 C125 N61 -53.5(8) .
C129 C124 C125 N61 -179.0(6) .
N60 C124 C125 C126 179.6(7) .
C129 C124 C125 C126 54.1(9) .
N61 C125 C126 C127 -176.9(8) .
C124 C125 C126 C127 -54.8(10) .
C125 C126 C127 C128 55.3(10) .
C126 C127 C128 C129 -54.6(10) .
C127 C128 C129 C124 53.3(11) .
N60 C124 C129 C128 -176.4(8) .
C125 C124 C129 C128 -53.5(10) .
Cu12 N62 C130 C135 174.5(7) .
Cu12 N62 C130 C131 52.1(9) .
Cu12 N63 C131 C132 147.3(7) .
Cu12 N63 C131 C130 24.1(10) .
N62 C130 C131 C132 -174.1(9) .
C135 C130 C131 C132 61.3(12) .
N62 C130 C131 N63 -49.6(11) .
C135 C130 C131 N63 -174.2(9) .
N63 C131 C132 C133 -178.2(9) .
C130 C131 C132 C133 -57.7(12) .
C131 C132 C133 C134 55.5(13) .
C132 C133 C134 C135 -56.8(14) .
N62 C130 C135 C134 179.2(8) .
C131 C130 C135 C134 -59.8(11) .
C133 C134 C135 C130 59.2(13) .
C110 Ru6 C136 N64 22(57) .
C137 Ru6 C136 N64 -61(57) .
C123 Ru6 C136 N64 -153(57) .
C138 Ru6 C136 N64 113(57) .
C109 Ru6 C136 N64 -144(54) .
C110 Ru6 C137 N65 -3(10) .
C123 Ru6 C137 N65 172(10) .
C138 Ru6 C137 N65 -22(12) .
C109 Ru6 C137 N65 -98(10) .
C136 Ru6 C137 N65 85(10) .
C110 Ru6 C138 N66 -80(95) .
C137 Ru6 C138 N66 -61(96) .
C123 Ru6 C138 N66 105(95) .
C109 Ru6 C138 N66 15(95) .
C136 Ru6 C138 N66 -168(100) .
Cu10 N67 C139 C144 158.9(7) .
Cu10 N67 C139 C140 35.9(9) .
Cu10 N68 C140 C139 42.9(9) .
Cu10 N68 C140 C141 168.4(7) .
N67 C139 C140 N68 -51.8(10) .
C144 C139 C140 N68 -176.6(8) .
N67 C139 C140 C141 -178.9(9) .
C144 C139 C140 C141 56.2(11) .
N68 C140 C141 C142 -178.6(9) .
C139 C140 C141 C142 -55.1(12) .
C140 C141 C142 C143 53.6(14) .
C141 C142 C143 C144 -53.5(15) .
C142 C143 C144 C139 54.3(15) .
N67 C139 C144 C143 -176.1(10) .
C140 C139 C144 C143 -55.3(12) .
Cu10 N69 C145 C146 36.1(8) .
Cu10 N69 C145 C150 160.9(7) .
Cu10 N70 C146 C147 171.0(8) .
Cu10 N70 C146 C145 46.6(8) .
N69 C145 C146 N70 -54.6(9) .
C150 C145 C146 N70 178.8(7) .
N69 C145 C146 C147 179.8(9) .
C150 C145 C146 C147 53.3(11) .
N70 C146 C147 C148 -174.8(9) .
C145 C146 C147 C148 -53.3(12) .
C146 C147 C148 C149 56.4(12) .
C147 C148 C149 C150 -58.7(12) .
N69 C145 C150 C149 -176.9(9) .
C146 C145 C150 C149 -54.7(12) .
C148 C149 C150 C145 57.9(13) .
C16 Ru2 C151 N71 -153(16) .
C152 Ru2 C151 N71 119(16) .
C15 Ru2 C151 N71 28(16) .
C95 Ru2 C151 N71 20(18) .
C108 Ru2 C151 N71 -68(16) .
C16 Ru2 C152 N72 46(22) .
C15 Ru2 C152 N72 -134(22) .
C95 Ru2 C152 N72 -49(22) .
C151 Ru2 C152 N72 138(22) .
C108 Ru2 C152 N72 25(24) .
Cu3 N73 C153 C154 42.5(8) .
Cu3 N73 C153 C158 168.0(8) .
Cu3 N74 C154 C155 164.9(7) .
Cu3 N74 C154 C153 37.9(8) .
N73 C153 C154 N74 -52.9(9) .
C158 C153 C154 N74 179.9(8) .
N73 C153 C154 C155 -178.8(8) .
C158 C153 C154 C155 54.0(11) .
N74 C154 C155 C156 -175.5(9) .
C153 C154 C155 C156 -51.7(12) .
C154 C155 C156 C157 52.0(13) .
C155 C156 C157 C158 -55.8(14) .
C156 C157 C158 C153 55.1(13) .
N73 C153 C158 C157 -175.1(9) .
C154 C153 C158 C157 -53.1(12) .
Cu3 N75 C159 C160 35.2(8) .
Cu3 N75 C159 C164 161.2(7) .
Cu3 N76 C160 C159 38.9(8) .
Cu3 N76 C160 C161 166.0(8) .
N75 C159 C160 N76 -48.8(9) .
C164 C159 C160 N76 -175.0(8) .
N75 C159 C160 C161 -177.4(8) .
C164 C159 C160 C161 56.4(11) .
N76 C160 C161 C162 178.3(9) .
C159 C160 C161 C162 -57.2(12) .
C160 C161 C162 C163 56.3(14) .
C161 C162 C163 C164 -55.5(15) .
C160 C159 C164 C163 -53.1(12) .
N75 C159 C164 C163 -177.8(9) .
C162 C163 C164 C159 53.5(14) .
C167 Ru1 C165 N77 -15(19) .
C1 Ru1 C165 N77 -129(17) .
C2 Ru1 C165 N77 142(17) .
C168 Ru1 C165 N77 57(17) .
C166 Ru1 C165 N77 -39(17) .
C167 Ru1 C166 N78 46(12) .
C1 Ru1 C166 N78 -43(12) .
C2 Ru1 C166 N78 10(17) .
C168 Ru1 C166 N78 133(12) .
C165 Ru1 C166 N78 -138(12) .
C1 Ru1 C167 N79 118(7) .
C2 Ru1 C167 N79 -154(7) .
C168 Ru1 C167 N79 -68(7) .
C165 Ru1 C167 N79 4(9) .
C166 Ru1 C167 N79 28(7) .
C167 Ru1 C168 N80 -70(6) .
C1 Ru1 C168 N80 -7(9) .
C2 Ru1 C168 N80 22(6) .
C165 Ru1 C168 N80 118(6) .
C166 Ru1 C168 N80 -155(6) .
Cu1 N81 C169 C170 45.6(7) .
Cu1 N81 C169 C174 168.9(6) .
N81 C169 C170 N82 -52.5(9) .
C174 C169 C170 N82 -178.1(7) .
N81 C169 C170 C171 -178.6(7) .
C174 C169 C170 C171 55.8(10) .
Cu1 N82 C170 C169 33.3(8) .
Cu1 N82 C170 C171 159.8(8) .
C169 C170 C171 C172 -54.9(12) .
N82 C170 C171 C172 -178.9(9) .
C170 C171 C172 C173 53.3(14) .
C171 C172 C173 C174 -54.4(12) .
N81 C169 C174 C173 -176.1(8) .
C170 C169 C174 C173 -55.0(10) .
C172 C173 C174 C169 55.8(11) .
Cu1 N83 C175 C176 26.8(8) .
Cu1 N83 C175 C180 151.1(6) .
Cu1 N84 C176 C175 49.4(7) .
Cu1 N84 C176 C177 176.0(6) .
N83 C175 C176 N84 -50.1(9) .
C180 C175 C176 N84 -175.7(7) .
N83 C175 C176 C177 -177.6(7) .
C180 C175 C176 C177 56.9(9) .
N84 C176 C177 C178 -178.9(7) .
C175 C176 C177 C178 -55.3(9) .
C176 C177 C178 C179 53.5(10) .
C177 C178 C179 C180 -54.7(12) .
N83 C175 C180 C179 -176.5(8) .
C176 C175 C180 C179 -54.0(10) .
C178 C179 C180 C175 53.4(12) .
